data_4002665
loop_
_publ_author_name
'Song, Yongbo'
'Jin, Shan'
'Kang, Xi'
'Xiang, Ji'
'Deng, Huijuan'
'Yu, Haizhu'
'Zhu, Manzhou'

_publ_section_title
;
 How a Single Electron Affects the Properties of the
 &#x201C;Non-Superatom&#x201D; Au25Nanoclusters
;
_journal_issue 8
_journal_name_full 'Chemistry of Materials'
_journal_page_first 2609
_journal_paper_doi 10.1021/acs.chemmater.5b04655
_journal_volume 28
_journal_year 2016
_chemical_formula_moiety 'C210 H175 Au25 Cl2 P10 Se5, F6 Sb'
_chemical_formula_sum 'C210 H175 Au25 Cl2 F6 P10 Sb Se5'
_chemical_formula_weight 8633.81
_chemical_name_systematic
; 
 ? 
;
_space_group_crystal_system orthorhombic
_space_group_IT_number 62
_space_group_name_Hall '-P 2ac 2n'
_space_group_name_H-M_alt 'P n m a'
_symmetry_space_group_name_Hall '-P 2ac 2n'
_symmetry_space_group_name_H-M 'P n m a'
_atom_sites_solution_hydrogens geom
_atom_sites_solution_primary direct
_atom_sites_solution_secondary difmap
_audit_creation_method SHELXL-97
_cell_angle_alpha 90.00
_cell_angle_beta 90.00
_cell_angle_gamma 90.00
_cell_formula_units_Z 4
_cell_length_a 30.927(4)
_cell_length_b 26.416(3)
_cell_length_c 31.341(4)
_cell_measurement_reflns_used 9914
_cell_measurement_temperature 291(2)
_cell_measurement_theta_max 19.14
_cell_measurement_theta_min 2.19
_cell_volume 25605(5)
_computing_cell_refinement SMART
_computing_data_collection 'SMART (Bruker, 2008)'
_computing_data_reduction 'SAINT (Bruker, 2008)'
_computing_molecular_graphics SHELXTL
_computing_publication_material SHELXTL
_computing_structure_refinement 'SHELXTL (Bruker, 2008)'
_computing_structure_solution 'SHELXTL (Bruker, 2008)'
_diffrn_ambient_temperature 291(2)
_diffrn_measured_fraction_theta_full 0.985
_diffrn_measured_fraction_theta_max 0.985
_diffrn_measurement_device_type 'Bruker Smart Apex CCD '
_diffrn_measurement_method 'phi and omega scans'
_diffrn_radiation_monochromator graphite
_diffrn_radiation_source 'sealed tube'
_diffrn_radiation_type MoK\a
_diffrn_radiation_wavelength 0.71073
_diffrn_reflns_av_R_equivalents 0.0327
_diffrn_reflns_av_sigmaI/netI 0.0947
_diffrn_reflns_limit_h_max 39
_diffrn_reflns_limit_h_min 0
_diffrn_reflns_limit_k_max 33
_diffrn_reflns_limit_k_min 0
_diffrn_reflns_limit_l_max 40
_diffrn_reflns_limit_l_min 0
_diffrn_reflns_number 221040
_diffrn_reflns_theta_full 27.45
_diffrn_reflns_theta_max 27.45
_diffrn_reflns_theta_min 0.92
_exptl_absorpt_coefficient_mu 15.200
_exptl_absorpt_correction_T_max 0.15
_exptl_absorpt_correction_T_min 0.12
_exptl_absorpt_correction_type multi-scan
_exptl_absorpt_process_details 'SADABS; Bruker, 2008'
_exptl_crystal_density_diffrn 2.240
_exptl_crystal_density_method 'not measured'
_exptl_crystal_F_000 15476
_exptl_crystal_size_max 0.24
_exptl_crystal_size_mid 0.22
_exptl_crystal_size_min 0.20
_refine_diff_density_max 1.713
_refine_diff_density_min -2.305
_refine_diff_density_rms 0.346
_refine_ls_extinction_method none
_refine_ls_goodness_of_fit_ref 1.065
_refine_ls_hydrogen_treatment constr
_refine_ls_matrix_type full
_refine_ls_number_parameters 1228
_refine_ls_number_reflns 29451
_refine_ls_number_restraints 0
_refine_ls_restrained_S_all 1.065
_refine_ls_R_factor_all 0.0501
_refine_ls_R_factor_gt 0.0503
_refine_ls_shift/su_max 0.000
_refine_ls_shift/su_mean 0.000
_refine_ls_structure_factor_coef Fsqd
_refine_ls_weighting_details 'calc w=1/[\s^2^(Fo^2^)+(0.09P)^2^+1.99P] where P=(Fo^2^+2Fc^2^)/3'
_refine_ls_weighting_scheme calc
_refine_ls_wR_factor_gt 0.1211
_refine_ls_wR_factor_ref 0.1215
_reflns_number_gt 24021
_reflns_number_total 29451
_reflns_threshold_expression >2sigma(I)
_cod_data_source_file cm5b04655_si_002.cif
_cod_data_source_block a
_cod_depositor_comments 'Adding full bibliography for 4002665--4002666.cif.'
_cod_original_cell_volume 25604(5)
_cod_database_code 4002665

loop_
_symmetry_equiv_pos_as_xyz
'x, y, z'
'-x+1/2, -y, z+1/2'
'-x, y+1/2, -z'
'x+1/2, -y+1/2, -z+1/2'
'-x, -y, -z'
'x-1/2, y, -z-1/2'
'x, -y-1/2, z'
'-x-1/2, y-1/2, z-1/2'

loop_
_atom_site_label
_atom_site_type_symbol
_atom_site_fract_x
_atom_site_fract_y
_atom_site_fract_z
_atom_site_U_iso_or_equiv
_atom_site_adp_type
_atom_site_occupancy
_atom_site_symmetry_multiplicity
_atom_site_calc_flag
_atom_site_refinement_flags
Au1 Au 0.727758(6) 0.902063(7) 0.959043(5) 0.03147(5) Uani 1 1 d .
Au2 Au 0.686564(6) 0.903676(6) 0.875217(5) 0.03156(5) Uani 1 1 d .
Au3 Au 0.753494(6) 0.899301(6) 0.809989(4) 0.03189(5) Uani 1 1 d .
Au4 Au 0.836397(6) 0.897383(7) 0.853125(4) 0.03167(5) Uani 1 1 d .
Au5 Au 0.821770(6) 0.900706(6) 0.945799(5) 0.03169(5) Uani 1 1 d .
Au6 Au 0.775648(7) 0.810334(8) 0.966233(6) 0.04224(6) Uani 1 1 d .
Au7 Au 0.841233(8) 0.809036(8) 0.900879(6) 0.04398(6) Uani 1 1 d .
Au8 Au 0.797493(7) 0.810005(8) 0.819454(6) 0.04085(6) Uani 1 1 d .
Au9 Au 0.706179(7) 0.811474(9) 0.834886(6) 0.04541(6) Uani 1 1 d .
Au10 Au 0.692722(6) 0.810878(6) 0.925278(5) 0.03207(5) Uani 1 1 d .
Au11 Au 0.766208(5) 0.962514(7) 0.888310(4) 0.03210(5) Uani 1 1 d .
Au12 Au 0.763714(5) 0.859806(7) 0.889240(4) 0.03212(5) Uani 1 1 d .
Au13 Au 0.762569(8) 0.7500 0.888879(6) 0.03136(6) Uani 1 2 d S
Se1 Se 0.63843(3) 0.7500 0.94815(2) 0.04200(15) Uani 1 2 d S
Se2 Se 0.66662(2) 0.7500 0.78815(2) 0.04170(15) Uani 1 2 d S
Se3 Se 0.82838(3) 0.7500 0.76559(2) 0.04233(15) Uani 1 2 d S
Se4 Se 0.90308(3) 0.7500 0.91767(2) 0.04197(15) Uani 1 2 d S
Se5 Se 0.77955(2) 0.7500 1.027206(19) 0.04071(15) Uani 1 2 d S
Sb1 Sb 0.578899(17) 0.7500 0.223010(13) 0.04209(10) Uani 1 2 d S
C1 C 0.7179(2) 0.9963(2) 1.03309(16) 0.0460(12) Uani 1 1 d .
C2 C 0.7470(2) 1.0187(2) 1.00564(17) 0.0492(13) Uani 1 1 d .
H2 H 0.7571 1.0008 0.9821 0.059 Uiso 1 1 calc R
C3 C 0.7614(2) 1.0680(2) 1.01298(16) 0.0464(12) Uani 1 1 d .
H3 H 0.7805 1.0830 0.9940 0.056 Uiso 1 1 calc R
C4 C 0.7473(2) 1.0945(3) 1.04842(16) 0.0497(13) Uani 1 1 d .
H4 H 0.7567 1.1275 1.0529 0.060 Uiso 1 1 calc R
C5 C 0.71951(19) 1.0724(2) 1.07683(16) 0.0441(11) Uani 1 1 d .
H5 H 0.7110 1.0900 1.1011 0.053 Uiso 1 1 calc R
C6 C 0.7039(2) 1.0236(2) 1.06959(16) 0.0465(11) Uani 1 1 d .
H6 H 0.6845 1.0090 1.0886 0.056 Uiso 1 1 calc R
C7 C 0.69941(18) 0.8939(2) 1.06469(15) 0.0419(11) Uani 1 1 d .
C8 C 0.7340(2) 0.8607(2) 1.06573(17) 0.0520(14) Uani 1 1 d .
H8 H 0.7538 0.8602 1.0434 0.062 Uiso 1 1 calc R
C9 C 0.7392(2) 0.8279(3) 1.10056(16) 0.0534(14) Uani 1 1 d .
H9 H 0.7622 0.8052 1.1010 0.064 Uiso 1 1 calc R
C10 C 0.7108(2) 0.8290(3) 1.13363(16) 0.0526(13) Uani 1 1 d .
H10 H 0.7146 0.8070 1.1565 0.063 Uiso 1 1 calc R
C11 C 0.6769(2) 0.8616(2) 1.13400(16) 0.0502(13) Uani 1 1 d .
H11 H 0.6579 0.8623 1.1570 0.060 Uiso 1 1 calc R
C12 C 0.6708(2) 0.8950(2) 1.09858(13) 0.0477(13) Uani 1 1 d .
H12 H 0.6475 0.9173 1.0983 0.057 Uiso 1 1 calc R
C13 C 0.63820(18) 0.9463(2) 1.01448(16) 0.0461(12) Uani 1 1 d .
C14 C 0.6201(2) 0.9926(2) 1.02768(16) 0.0472(12) Uani 1 1 d .
H14 H 0.6380 1.0194 1.0353 0.057 Uiso 1 1 calc R
C15 C 0.5768(2) 0.9979(3) 1.02930(16) 0.0508(13) Uani 1 1 d .
H15 H 0.5653 1.0287 1.0380 0.061 Uiso 1 1 calc R
C16 C 0.5486(2) 0.9581(2) 1.01813(16) 0.0533(13) Uani 1 1 d .
H16 H 0.5188 0.9627 1.0194 0.064 Uiso 1 1 calc R
C17 C 0.5662(2) 0.9113(2) 1.00503(18) 0.0486(12) Uani 1 1 d .
H17 H 0.5484 0.8843 0.9979 0.058 Uiso 1 1 calc R
C18 C 0.61101(19) 0.9067(3) 1.00315(18) 0.0537(15) Uani 1 1 d .
H18 H 0.6230 0.8763 0.9941 0.064 Uiso 1 1 calc R
C19 C 0.6179(2) 1.0014(2) 0.89763(15) 0.0448(11) Uani 1 1 d .
C20 C 0.6538(2) 1.0338(3) 0.89767(18) 0.0536(13) Uani 1 1 d .
H20 H 0.6781 1.0256 0.8816 0.064 Uiso 1 1 calc R
C21 C 0.6535(2) 1.0775(2) 0.92130(15) 0.0462(12) Uani 1 1 d .
H21 H 0.6779 1.0979 0.9226 0.055 Uiso 1 1 calc R
C22 C 0.6165(2) 1.0911(2) 0.94317(18) 0.0495(12) Uani 1 1 d .
H22 H 0.6166 1.1210 0.9587 0.059 Uiso 1 1 calc R
C23 C 0.5787(2) 1.0615(3) 0.94290(16) 0.0512(13) Uani 1 1 d .
H23 H 0.5535 1.0715 0.9567 0.061 Uiso 1 1 calc R
C24 C 0.5817(3) 1.0156(3) 0.92023(19) 0.0590(16) Uani 1 1 d .
H24 H 0.5581 0.9938 0.9205 0.071 Uiso 1 1 calc R
C25 C 0.5755(2) 0.9096(2) 0.88111(19) 0.0489(12) Uani 1 1 d .
C26 C 0.5800(2) 0.8712(2) 0.91143(17) 0.0520(13) Uani 1 1 d .
H26 H 0.6063 0.8659 0.9251 0.062 Uiso 1 1 calc R
C27 C 0.54450(18) 0.8411(2) 0.92075(14) 0.0434(10) Uani 1 1 d .
H27 H 0.5467 0.8162 0.9416 0.052 Uiso 1 1 calc R
C28 C 0.5055(2) 0.8479(3) 0.89924(16) 0.0533(13) Uani 1 1 d .
H28 H 0.4819 0.8273 0.9055 0.064 Uiso 1 1 calc R
C29 C 0.50177(19) 0.8852(3) 0.86869(17) 0.0498(12) Uani 1 1 d .
H29 H 0.4759 0.8889 0.8538 0.060 Uiso 1 1 calc R
C30 C 0.5359(2) 0.9172(3) 0.85992(19) 0.0558(14) Uani 1 1 d .
H30 H 0.5327 0.9434 0.8403 0.067 Uiso 1 1 calc R
C31 C 0.6018(2) 0.9669(3) 0.81550(16) 0.0568(15) Uani 1 1 d .
C32 C 0.6003(2) 1.0173(3) 0.80367(15) 0.0510(13) Uani 1 1 d .
H32 H 0.6098 1.0423 0.8224 0.061 Uiso 1 1 calc R
C33 C 0.5845(2) 1.0305(3) 0.76356(16) 0.0532(13) Uani 1 1 d .
H33 H 0.5846 1.0642 0.7550 0.064 Uiso 1 1 calc R
C34 C 0.5688(2) 0.9938(3) 0.73654(16) 0.0493(12) Uani 1 1 d .
H34 H 0.5568 1.0028 0.7104 0.059 Uiso 1 1 calc R
C35 C 0.5711(2) 0.9443(3) 0.74833(16) 0.0552(15) Uani 1 1 d .
H35 H 0.5612 0.9194 0.7298 0.066 Uiso 1 1 calc R
C36 C 0.58801(18) 0.9306(2) 0.78756(15) 0.0456(11) Uani 1 1 d .
H36 H 0.5900 0.8966 0.7949 0.055 Uiso 1 1 calc R
C37 C 0.72168(19) 0.9979(2) 0.75220(15) 0.0416(10) Uani 1 1 d .
C38 C 0.7440(2) 1.0287(2) 0.77875(16) 0.0489(12) Uani 1 1 d .
H38 H 0.7686 1.0166 0.7924 0.059 Uiso 1 1 calc R
C39 C 0.7307(2) 1.0779(3) 0.7859(2) 0.0572(15) Uani 1 1 d .
H39 H 0.7458 1.0989 0.8044 0.069 Uiso 1 1 calc R
C40 C 0.6943(2) 1.0949(3) 0.76470(18) 0.0547(15) Uani 1 1 d .
H40 H 0.6852 1.1281 0.7686 0.066 Uiso 1 1 calc R
C41 C 0.67153(16) 1.0639(2) 0.73815(13) 0.0397(10) Uani 1 1 d .
H41 H 0.6467 1.0757 0.7247 0.048 Uiso 1 1 calc R
C42 C 0.6855(2) 1.0156(3) 0.73154(17) 0.0536(14) Uani 1 1 d .
H42 H 0.6705 0.9946 0.7129 0.064 Uiso 1 1 calc R
C43 C 0.7087(2) 0.9017(2) 0.70689(15) 0.0478(13) Uani 1 1 d .
C44 C 0.6657(2) 0.8949(2) 0.71620(18) 0.0473(12) Uani 1 1 d .
H44 H 0.6556 0.9068 0.7423 0.057 Uiso 1 1 calc R
C45 C 0.63630(19) 0.8713(2) 0.68923(15) 0.0438(11) Uani 1 1 d .
H45 H 0.6075 0.8669 0.6971 0.053 Uiso 1 1 calc R
C46 C 0.6520(2) 0.8542(2) 0.64900(17) 0.0486(12) Uani 1 1 d .
H46 H 0.6339 0.8368 0.6305 0.058 Uiso 1 1 calc R
C47 C 0.6956(2) 0.8638(3) 0.63731(16) 0.0501(12) Uani 1 1 d .
H47 H 0.7055 0.8546 0.6104 0.060 Uiso 1 1 calc R
C48 C 0.7234(2) 0.8870(3) 0.66603(16) 0.0506(13) Uani 1 1 d .
H48 H 0.7520 0.8929 0.6583 0.061 Uiso 1 1 calc R
C49 C 0.79233(17) 0.9454(2) 0.71258(14) 0.0432(11) Uani 1 1 d .
C50 C 0.80442(19) 0.9943(3) 0.70073(16) 0.0495(13) Uani 1 1 d .
H50 H 0.7885 1.0218 0.7104 0.059 Uiso 1 1 calc R
C51 C 0.8410(2) 1.0024(3) 0.67390(17) 0.0526(14) Uani 1 1 d .
H51 H 0.8494 1.0349 0.6660 0.063 Uiso 1 1 calc R
C52 C 0.8633(2) 0.9608(2) 0.66025(16) 0.0478(12) Uani 1 1 d .
H52 H 0.8866 0.9655 0.6418 0.057 Uiso 1 1 calc R
C53 C 0.8529(2) 0.9114(3) 0.67266(18) 0.0556(14) Uani 1 1 d .
H53 H 0.8694 0.8839 0.6638 0.067 Uiso 1 1 calc R
C54 C 0.8170(2) 0.9049(3) 0.69853(18) 0.0560(15) Uani 1 1 d .
H54 H 0.8092 0.8723 0.7067 0.067 Uiso 1 1 calc R
C55 C 0.8863(2) 0.9896(2) 0.79429(17) 0.0458(11) Uani 1 1 d .
C56 C 0.85565(18) 1.0218(3) 0.81483(16) 0.0467(12) Uani 1 1 d .
H56 H 0.8417 1.0116 0.8397 0.056 Uiso 1 1 calc R
C57 C 0.8473(2) 1.0681(2) 0.79695(18) 0.0502(12) Uani 1 1 d .
H57 H 0.8280 1.0899 0.8104 0.060 Uiso 1 1 calc R
C58 C 0.8667(2) 1.0830(3) 0.75980(16) 0.0491(12) Uani 1 1 d .
H58 H 0.8597 1.1143 0.7480 0.059 Uiso 1 1 calc R
C59 C 0.8963(2) 1.0525(2) 0.73976(17) 0.0505(12) Uani 1 1 d .
H59 H 0.9103 1.0632 0.7151 0.061 Uiso 1 1 calc R
C60 C 0.9047(2) 1.0052(2) 0.75740(16) 0.0477(12) Uani 1 1 d .
H60 H 0.9236 0.9835 0.7433 0.057 Uiso 1 1 calc R
C61 C 0.9190(2) 0.8905(3) 0.78083(17) 0.0522(13) Uani 1 1 d .
C62 C 0.8903(2) 0.8637(2) 0.75564(16) 0.0501(13) Uani 1 1 d .
H62 H 0.8606 0.8664 0.7596 0.060 Uiso 1 1 calc R
C63 C 0.90742(19) 0.8324(3) 0.72434(14) 0.0481(12) Uani 1 1 d .
H63 H 0.8885 0.8131 0.7080 0.058 Uiso 1 1 calc R
C64 C 0.95116(19) 0.8286(3) 0.71625(16) 0.0489(12) Uani 1 1 d .
H64 H 0.9618 0.8086 0.6943 0.059 Uiso 1 1 calc R
C65 C 0.9788(2) 0.8568(3) 0.74315(17) 0.0521(13) Uani 1 1 d .
H65 H 1.0087 0.8542 0.7399 0.063 Uiso 1 1 calc R
C66 C 0.9625(2) 0.8872(3) 0.77336(18) 0.0560(14) Uani 1 1 d .
H66 H 0.9813 0.9066 0.7897 0.067 Uiso 1 1 calc R
C67 C 0.94829(18) 0.9613(3) 0.84638(16) 0.0479(12) Uani 1 1 d .
C68 C 0.9680(2) 1.0053(2) 0.83072(18) 0.0501(12) Uani 1 1 d .
H68 H 0.9572 1.0201 0.8060 0.060 Uiso 1 1 calc R
C69 C 1.0033(2) 1.0276(2) 0.85105(17) 0.0488(12) Uani 1 1 d .
H69 H 1.0161 1.0565 0.8398 0.059 Uiso 1 1 calc R
C70 C 1.01893(19) 1.0058(3) 0.88849(15) 0.0495(13) Uani 1 1 d .
H70 H 1.0420 1.0208 0.9027 0.059 Uiso 1 1 calc R
C71 C 1.0005(2) 0.9620(3) 0.90495(18) 0.0564(14) Uani 1 1 d .
H71 H 1.0120 0.9471 0.9293 0.068 Uiso 1 1 calc R
C72 C 0.9648(2) 0.9402(2) 0.88493(14) 0.0461(12) Uani 1 1 d .
H72 H 0.9516 0.9118 0.8968 0.055 Uiso 1 1 calc R
C73 C 0.88614(19) 0.9928(2) 0.96317(15) 0.0445(11) Uani 1 1 d .
C74 C 0.8580(2) 1.0125(3) 0.93239(16) 0.0499(12) Uani 1 1 d .
H74 H 0.8331 0.9948 0.9250 0.060 Uiso 1 1 calc R
C75 C 0.86725(19) 1.0583(2) 0.91293(15) 0.0465(11) Uani 1 1 d .
H75 H 0.8482 1.0716 0.8930 0.056 Uiso 1 1 calc R
C76 C 0.9055(2) 1.0847(3) 0.92331(17) 0.0518(13) Uani 1 1 d .
H76 H 0.9128 1.1140 0.9085 0.062 Uiso 1 1 calc R
C77 C 0.9320(2) 1.0672(2) 0.95524(16) 0.0483(11) Uani 1 1 d .
H77 H 0.9560 1.0857 0.9639 0.058 Uiso 1 1 calc R
C78 C 0.92209(19) 1.0219(2) 0.97401(18) 0.0492(12) Uani 1 1 d .
H78 H 0.9404 1.0097 0.9952 0.059 Uiso 1 1 calc R
C79 C 0.9147(2) 0.8994(3) 1.01116(18) 0.0498(13) Uani 1 1 d .
C80 C 0.93714(18) 0.8686(2) 0.98219(17) 0.0478(12) Uani 1 1 d .
H80 H 0.9305 0.8706 0.9533 0.057 Uiso 1 1 calc R
C81 C 0.9681(2) 0.8362(2) 0.99522(17) 0.0481(12) Uani 1 1 d .
H81 H 0.9824 0.8161 0.9754 0.058 Uiso 1 1 calc R
C82 C 0.9789(2) 0.8328(3) 1.03848(16) 0.0508(13) Uani 1 1 d .
H82 H 1.0005 0.8106 1.0473 0.061 Uiso 1 1 calc R
C83 C 0.9568(2) 0.8632(3) 1.06888(17) 0.0525(13) Uani 1 1 d .
H83 H 0.9637 0.8610 1.0977 0.063 Uiso 1 1 calc R
C84 C 0.9246(2) 0.8964(3) 1.05486(19) 0.0521(14) Uani 1 1 d .
H84 H 0.9099 0.9165 1.0744 0.063 Uiso 1 1 calc R
C85 C 0.84686(19) 0.9556(2) 1.04469(14) 0.0456(12) Uani 1 1 d .
C86 C 0.8378(2) 1.0072(3) 1.05621(16) 0.0485(13) Uani 1 1 d .
H86 H 0.8428 1.0331 1.0367 0.058 Uiso 1 1 calc R
C87 C 0.8219(2) 1.0184(2) 1.09552(15) 0.0486(13) Uani 1 1 d .
H87 H 0.8174 1.0520 1.1030 0.058 Uiso 1 1 calc R
C88 C 0.8120(2) 0.9795(3) 1.12529(16) 0.0494(13) Uani 1 1 d .
H88 H 0.7996 0.9876 1.1515 0.059 Uiso 1 1 calc R
C89 C 0.8211(2) 0.9284(3) 1.11472(16) 0.0520(14) Uani 1 1 d .
H89 H 0.8162 0.9025 1.1343 0.062 Uiso 1 1 calc R
C90 C 0.8378(2) 0.9178(3) 1.07400(15) 0.0537(15) Uani 1 1 d .
H90 H 0.8428 0.8843 1.0664 0.064 Uiso 1 1 calc R
C91 C 0.6395(3) 0.7500 1.0084(2) 0.0479(18) Uani 1 2 d S
C92 C 0.6792(3) 0.7500 1.0309(2) 0.051(2) Uani 1 2 d S
H92 H 0.7051 0.7500 1.0157 0.061 Uiso 1 2 calc SR
C93 C 0.6804(3) 0.7500 1.0749(2) 0.0473(18) Uani 1 2 d S
H93 H 0.7066 0.7500 1.0896 0.057 Uiso 1 2 calc SR
C94 C 0.6396(3) 0.7500 1.0974(2) 0.0509(18) Uani 1 2 d S
H94 H 0.6394 0.7500 1.1271 0.061 Uiso 1 2 calc SR
C95 C 0.6010(3) 0.7500 1.0757(2) 0.0435(16) Uani 1 2 d S
H95 H 0.5750 0.7500 1.0906 0.052 Uiso 1 2 calc SR
C96 C 0.6008(3) 0.7500 1.0317(2) 0.0454(17) Uani 1 2 d S
H96 H 0.5745 0.7500 1.0172 0.054 Uiso 1 2 calc SR
C97 C 0.6124(3) 0.7500 0.8162(2) 0.0498(19) Uani 1 2 d S
C98 C 0.5762(3) 0.7500 0.7921(3) 0.0485(16) Uani 1 2 d S
H98 H 0.5789 0.7500 0.7625 0.058 Uiso 1 2 calc SR
C99 C 0.5344(3) 0.7500 0.8101(2) 0.054(2) Uani 1 2 d S
H99 H 0.5103 0.7500 0.7923 0.065 Uiso 1 2 calc SR
C100 C 0.5288(4) 0.7500 0.8532(2) 0.0502(19) Uani 1 2 d S
H100 H 0.5013 0.7500 0.8651 0.060 Uiso 1 2 calc SR
C101 C 0.5664(3) 0.7500 0.8795(2) 0.0410(15) Uani 1 2 d S
H101 H 0.5639 0.7500 0.9091 0.049 Uiso 1 2 calc SR
C102 C 0.6061(3) 0.7500 0.8605(3) 0.058(2) Uani 1 2 d S
H102 H 0.6305 0.7500 0.8779 0.069 Uiso 1 2 calc SR
C103 C 0.7842(3) 0.7500 0.7223(2) 0.0466(18) Uani 1 2 d S
C104 C 0.7421(3) 0.7500 0.7332(3) 0.0517(18) Uani 1 2 d S
H104 H 0.7349 0.7500 0.7620 0.062 Uiso 1 2 calc SR
C105 C 0.7091(3) 0.7500 0.7034(2) 0.0421(15) Uani 1 2 d S
H105 H 0.6803 0.7500 0.7122 0.051 Uiso 1 2 calc SR
C106 C 0.7197(3) 0.7500 0.6594(2) 0.0468(18) Uani 1 2 d S
H106 H 0.6982 0.7500 0.6386 0.056 Uiso 1 2 calc SR
C107 C 0.7620(3) 0.7500 0.6486(2) 0.0493(18) Uani 1 2 d S
H107 H 0.7696 0.7500 0.6199 0.059 Uiso 1 2 calc SR
C108 C 0.7941(3) 0.7500 0.6788(2) 0.0471(17) Uani 1 2 d S
H108 H 0.8228 0.7500 0.6701 0.057 Uiso 1 2 calc SR
C109 C 0.9440(3) 0.7500 0.87391(19) 0.0444(16) Uani 1 2 d S
C110 C 0.9311(3) 0.7500 0.8298(2) 0.0430(16) Uani 1 2 d S
H110 H 0.9021 0.7500 0.8222 0.052 Uiso 1 2 calc SR
C111 C 0.9648(3) 0.7500 0.7976(2) 0.0471(17) Uani 1 2 d S
H111 H 0.9575 0.7500 0.7688 0.056 Uiso 1 2 calc SR
C112 C 1.0077(3) 0.7500 0.8096(2) 0.0492(18) Uani 1 2 d S
H112 H 1.0292 0.7500 0.7888 0.059 Uiso 1 2 calc SR
C113 C 1.0187(3) 0.7500 0.8506(2) 0.055(2) Uani 1 2 d S
H113 H 1.0479 0.7500 0.8579 0.066 Uiso 1 2 calc SR
C114 C 0.9889(3) 0.7500 0.8818(2) 0.0446(16) Uani 1 2 d S
H114 H 0.9983 0.7500 0.9100 0.054 Uiso 1 2 calc SR
C115 C 0.8394(3) 0.7500 1.0449(2) 0.0480(18) Uani 1 2 d S
C116 C 0.8739(3) 0.7500 1.0159(3) 0.0539(19) Uani 1 2 d S
H116 H 0.8687 0.7500 0.9867 0.065 Uiso 1 2 calc SR
C117 C 0.9159(3) 0.7500 1.0313(3) 0.0519(19) Uani 1 2 d S
H117 H 0.9390 0.7500 1.0123 0.062 Uiso 1 2 calc SR
C118 C 0.9238(3) 0.7500 1.0754(2) 0.0418(15) Uani 1 2 d S
H118 H 0.9520 0.7500 1.0857 0.050 Uiso 1 2 calc SR
C119 C 0.8887(3) 0.7500 1.1037(2) 0.0445(16) Uani 1 2 d S
H119 H 0.8933 0.7500 1.1330 0.053 Uiso 1 2 calc SR
C120 C 0.8467(3) 0.7500 1.0869(2) 0.057(2) Uani 1 2 d S
H120 H 0.8233 0.7500 1.1055 0.068 Uiso 1 2 calc SR
Cl1 Cl 0.76812(3) 1.05346(4) 0.88785(3) 0.0327(2) Uani 1 1 d .
P1 P 0.69489(4) 0.93526(5) 1.01884(3) 0.0325(2) Uani 1 1 d .
P2 P 0.62149(4) 0.94456(5) 0.86592(4) 0.0399(3) Uani 1 1 d .
P3 P 0.74370(4) 0.93388(5) 0.74347(3) 0.0325(2) Uani 1 1 d .
P4 P 0.89681(4) 0.93137(5) 0.82232(4) 0.0404(3) Uani 1 1 d .
P5 P 0.86927(4) 0.93765(5) 0.99377(3) 0.0327(2) Uani 1 1 d .
F2 F 0.63473(17) 0.7500 0.20812(14) 0.0517(11) Uani 1 2 d S
F3 F 0.60319(19) 0.7500 0.27233(12) 0.0521(11) Uani 1 2 d S
F4 F 0.52210(17) 0.7500 0.23865(14) 0.0505(10) Uani 1 2 d S
F5 F 0.55491(17) 0.7500 0.17539(13) 0.0522(11) Uani 1 2 d S
F1 F 0.57915(13) 0.68443(14) 0.22299(9) 0.0494(8) Uani 1 1 d .

loop_
_atom_site_aniso_label
_atom_site_aniso_U_11
_atom_site_aniso_U_22
_atom_site_aniso_U_33
_atom_site_aniso_U_23
_atom_site_aniso_U_13
_atom_site_aniso_U_12
Au1 0.03131(10) 0.03151(10) 0.03158(8) 0.00880(5) -0.00898(5) -0.00958(6)
Au2 0.03186(10) 0.03094(10) 0.03188(8) -0.00973(5) 0.00947(5) -0.00983(6)
Au3 0.03166(10) 0.03170(10) 0.03231(8) 0.00958(5) -0.00972(5) -0.00969(6)
Au4 0.03176(10) 0.03154(10) 0.03170(8) 0.01003(5) -0.00962(5) -0.00991(6)
Au5 0.03079(10) 0.03171(10) 0.03257(8) -0.00968(5) 0.00941(5) 0.00958(6)
Au6 0.03973(12) 0.04626(13) 0.04072(10) 0.00565(6) -0.00558(6) 0.00339(8)
Au7 0.04788(13) 0.03910(12) 0.04495(11) 0.00869(6) -0.00362(7) -0.00155(8)
Au8 0.03994(11) 0.04228(12) 0.04033(10) 0.00646(6) -0.00007(6) 0.00891(8)
Au9 0.03826(12) 0.04595(13) 0.05202(12) -0.00039(7) -0.00255(7) 0.00330(8)
Au10 0.03197(10) 0.03181(10) 0.03242(8) -0.00991(5) 0.00979(5) 0.00940(6)
Au11 0.03203(9) 0.03228(10) 0.03198(8) 0.00969(5) -0.00936(5) -0.00995(6)
Au12 0.03241(10) 0.03167(10) 0.03229(8) -0.00925(5) 0.01006(5) -0.00971(6)
Au13 0.03176(13) 0.03104(13) 0.03127(10) 0.000 -0.00958(7) 0.000
Se1 0.0418(4) 0.0414(4) 0.0428(3) 0.000 0.0088(2) 0.000
Se2 0.0415(4) 0.0424(4) 0.0412(3) 0.000 0.0092(2) 0.000
Se3 0.0424(4) 0.0426(4) 0.0420(3) 0.000 0.0069(2) 0.000
Se4 0.0421(4) 0.0421(4) 0.0417(3) 0.000 0.0092(2) 0.000
Se5 0.0440(4) 0.0397(4) 0.0384(3) 0.000 -0.0095(2) 0.000
Sb1 0.0420(3) 0.0416(3) 0.0427(2) 0.000 -0.01006(16) 0.000
C1 0.048(3) 0.040(3) 0.050(2) -0.0100(19) 0.0074(19) -0.011(2)
C2 0.046(3) 0.046(3) 0.055(2) 0.021(2) 0.002(2) -0.017(3)
C3 0.046(3) 0.039(3) 0.054(2) 0.0134(19) 0.0130(19) 0.006(2)
C4 0.048(3) 0.054(4) 0.047(2) 0.005(2) 0.001(2) -0.003(3)
C5 0.045(3) 0.035(3) 0.052(2) 0.0052(18) 0.0083(19) 0.000(2)
C6 0.058(3) 0.030(3) 0.051(3) 0.0069(18) -0.006(2) 0.010(2)
C7 0.038(3) 0.048(3) 0.039(2) 0.0070(18) -0.0040(17) -0.001(2)
C8 0.069(4) 0.037(3) 0.049(2) -0.0059(19) 0.000(2) 0.015(3)
C9 0.053(3) 0.058(4) 0.050(2) 0.007(2) -0.007(2) 0.015(3)
C10 0.053(3) 0.063(4) 0.042(2) -0.014(2) -0.012(2) 0.007(3)
C11 0.058(3) 0.045(3) 0.048(2) 0.009(2) 0.016(2) -0.001(3)
C12 0.062(4) 0.051(3) 0.030(2) -0.0021(17) -0.0046(19) -0.011(3)
C13 0.035(3) 0.045(3) 0.058(3) -0.012(2) -0.0171(18) 0.009(2)
C14 0.048(3) 0.037(3) 0.057(3) 0.0046(19) -0.014(2) 0.014(2)
C15 0.051(3) 0.054(3) 0.048(2) -0.014(2) -0.011(2) 0.020(3)
C16 0.060(4) 0.045(3) 0.055(3) -0.006(2) 0.004(2) 0.010(3)
C17 0.038(3) 0.044(3) 0.063(3) -0.011(2) 0.018(2) -0.001(2)
C18 0.027(3) 0.077(4) 0.057(3) -0.017(2) 0.0121(19) -0.017(3)
C19 0.054(3) 0.035(3) 0.045(2) -0.0008(17) -0.0052(19) 0.007(2)
C20 0.042(3) 0.055(4) 0.063(3) -0.006(2) -0.009(2) 0.005(3)
C21 0.060(3) 0.034(3) 0.045(2) 0.0032(17) 0.010(2) 0.000(2)
C22 0.036(3) 0.046(3) 0.067(3) -0.011(2) -0.002(2) -0.001(2)
C23 0.043(3) 0.058(4) 0.052(2) -0.020(2) -0.0110(19) -0.003(3)
C24 0.073(5) 0.040(3) 0.064(3) -0.005(2) 0.021(3) -0.011(3)
C25 0.046(3) 0.034(3) 0.067(3) -0.009(2) 0.012(2) -0.002(2)
C26 0.055(3) 0.047(3) 0.054(3) -0.002(2) -0.010(2) -0.004(3)
C27 0.045(3) 0.043(3) 0.043(2) -0.0086(18) -0.0054(17) 0.002(2)
C28 0.055(3) 0.057(4) 0.049(2) -0.006(2) -0.009(2) 0.001(3)
C29 0.038(3) 0.053(3) 0.058(3) -0.002(2) -0.0075(19) 0.006(3)
C30 0.050(4) 0.054(4) 0.063(3) -0.001(2) 0.002(2) -0.001(3)
C31 0.060(4) 0.064(4) 0.047(2) -0.004(2) -0.010(2) -0.009(3)
C32 0.050(3) 0.063(4) 0.041(2) 0.003(2) -0.0021(19) 0.005(3)
C33 0.052(3) 0.055(4) 0.052(3) 0.000(2) 0.000(2) 0.008(3)
C34 0.048(3) 0.051(3) 0.048(2) -0.005(2) 0.0034(19) 0.012(3)
C35 0.052(3) 0.065(4) 0.048(2) -0.005(2) -0.016(2) 0.016(3)
C36 0.040(3) 0.053(3) 0.044(2) -0.0041(19) -0.0032(17) -0.003(2)
C37 0.049(3) 0.030(3) 0.047(2) 0.0094(17) -0.0083(18) -0.003(2)
C38 0.046(3) 0.043(3) 0.057(3) -0.014(2) 0.011(2) -0.007(2)
C39 0.047(3) 0.052(4) 0.072(3) -0.015(3) -0.020(2) -0.011(3)
C40 0.051(4) 0.058(4) 0.054(3) -0.007(2) -0.019(2) -0.007(3)
C41 0.036(2) 0.048(3) 0.0351(18) -0.0161(17) -0.0045(15) 0.009(2)
C42 0.054(3) 0.059(4) 0.047(3) -0.010(2) 0.001(2) 0.013(3)
C43 0.049(3) 0.059(3) 0.035(2) 0.0020(19) -0.0184(19) -0.009(3)
C44 0.043(3) 0.039(3) 0.061(3) 0.0006(19) -0.014(2) -0.015(2)
C45 0.040(3) 0.041(3) 0.051(2) -0.0076(19) -0.0128(18) 0.000(2)
C46 0.042(3) 0.041(3) 0.063(3) -0.011(2) -0.0045(19) 0.012(2)
C47 0.048(3) 0.056(3) 0.047(2) -0.009(2) 0.0007(19) 0.003(3)
C48 0.055(4) 0.054(4) 0.043(2) -0.003(2) -0.011(2) 0.009(3)
C49 0.035(2) 0.051(3) 0.043(2) 0.0179(19) -0.0028(16) 0.001(2)
C50 0.042(3) 0.059(4) 0.047(2) 0.010(2) 0.0141(19) -0.012(3)
C51 0.052(3) 0.056(4) 0.049(2) -0.006(2) 0.017(2) -0.009(3)
C52 0.049(3) 0.044(3) 0.051(2) 0.0025(19) -0.015(2) 0.007(2)
C53 0.053(4) 0.061(4) 0.052(3) 0.002(2) 0.010(2) 0.000(3)
C54 0.056(4) 0.058(4) 0.053(3) 0.012(2) 0.002(2) 0.019(3)
C55 0.045(3) 0.035(3) 0.057(3) 0.0063(19) 0.011(2) -0.002(2)
C56 0.035(3) 0.053(3) 0.053(2) 0.007(2) -0.0066(17) 0.002(2)
C57 0.047(3) 0.036(3) 0.068(3) 0.011(2) -0.003(2) -0.001(2)
C58 0.046(3) 0.053(3) 0.048(2) 0.007(2) -0.0013(19) 0.011(3)
C59 0.049(3) 0.044(3) 0.059(3) 0.018(2) 0.000(2) 0.013(3)
C60 0.062(4) 0.033(3) 0.049(2) 0.0109(18) -0.003(2) -0.004(2)
C61 0.054(4) 0.049(3) 0.053(3) 0.007(2) 0.011(2) -0.003(3)
C62 0.056(3) 0.046(3) 0.048(2) 0.0122(19) -0.010(2) 0.010(3)
C63 0.047(3) 0.059(4) 0.039(2) 0.0134(19) 0.0034(17) -0.003(3)
C64 0.042(3) 0.057(4) 0.048(2) 0.014(2) -0.0002(18) -0.006(3)
C65 0.050(3) 0.052(4) 0.054(3) -0.009(2) 0.003(2) 0.004(3)
C66 0.055(4) 0.055(4) 0.058(3) 0.001(2) 0.005(2) 0.012(3)
C67 0.034(3) 0.058(4) 0.052(2) 0.004(2) 0.0099(17) -0.007(2)
C68 0.053(3) 0.037(3) 0.060(3) 0.009(2) -0.008(2) 0.000(2)
C69 0.045(3) 0.041(3) 0.061(3) -0.014(2) -0.011(2) -0.001(2)
C70 0.035(3) 0.066(4) 0.048(2) -0.010(2) -0.0048(17) -0.006(3)
C71 0.059(4) 0.054(4) 0.057(3) -0.003(2) 0.008(2) -0.019(3)
C72 0.046(3) 0.047(3) 0.045(2) -0.0003(18) 0.0098(18) -0.007(2)
C73 0.046(3) 0.045(3) 0.043(2) 0.0018(18) 0.0024(17) -0.001(2)
C74 0.049(3) 0.051(3) 0.050(2) 0.005(2) -0.002(2) 0.002(3)
C75 0.048(3) 0.045(3) 0.046(2) -0.0010(19) 0.0093(19) -0.001(2)
C76 0.049(3) 0.057(4) 0.049(2) -0.001(2) 0.010(2) -0.009(3)
C77 0.040(3) 0.047(3) 0.058(3) 0.000(2) 0.0055(19) -0.001(2)
C78 0.041(3) 0.048(3) 0.058(3) -0.004(2) 0.0102(19) -0.007(2)
C79 0.037(3) 0.051(4) 0.061(3) 0.007(2) -0.005(2) 0.005(2)
C80 0.034(3) 0.050(3) 0.059(3) -0.016(2) -0.0183(19) 0.011(2)
C81 0.047(3) 0.037(3) 0.060(3) 0.015(2) -0.006(2) 0.014(2)
C82 0.045(3) 0.060(4) 0.048(2) 0.001(2) -0.0046(18) 0.004(3)
C83 0.054(3) 0.050(3) 0.054(3) 0.010(2) 0.007(2) 0.019(3)
C84 0.046(3) 0.050(4) 0.060(3) 0.019(2) -0.008(2) 0.000(3)
C85 0.053(3) 0.046(3) 0.038(2) -0.0147(18) 0.0086(17) -0.005(2)
C86 0.049(3) 0.050(4) 0.046(2) -0.024(2) -0.0021(19) -0.010(3)
C87 0.054(3) 0.047(3) 0.045(2) -0.012(2) -0.0078(19) 0.007(3)
C88 0.048(3) 0.054(4) 0.046(2) -0.011(2) -0.0078(19) -0.016(3)
C89 0.051(3) 0.060(4) 0.046(2) -0.019(2) 0.003(2) -0.013(3)
C90 0.060(4) 0.066(4) 0.035(2) -0.008(2) 0.0035(19) -0.021(3)
C91 0.042(4) 0.062(5) 0.040(3) 0.000 -0.003(2) 0.000
C92 0.050(5) 0.067(6) 0.036(3) 0.000 -0.005(3) 0.000
C93 0.046(5) 0.055(5) 0.040(3) 0.000 0.001(2) 0.000
C94 0.055(5) 0.057(5) 0.040(3) 0.000 0.003(3) 0.000
C95 0.044(4) 0.042(4) 0.045(3) 0.000 0.006(2) 0.000
C96 0.042(4) 0.056(5) 0.038(3) 0.000 -0.001(2) 0.000
C97 0.032(4) 0.059(6) 0.058(4) 0.000 0.007(3) 0.000
C98 0.033(4) 0.044(5) 0.069(4) 0.000 0.005(3) 0.000
C99 0.044(5) 0.071(6) 0.047(4) 0.000 0.010(3) 0.000
C100 0.063(6) 0.035(4) 0.053(4) 0.000 -0.012(3) 0.000
C101 0.037(4) 0.047(4) 0.039(3) 0.000 0.004(2) 0.000
C102 0.046(5) 0.062(6) 0.064(4) 0.000 0.021(3) 0.000
C103 0.041(4) 0.064(5) 0.035(3) 0.000 0.009(2) 0.000
C104 0.051(5) 0.039(4) 0.065(4) 0.000 0.009(3) 0.000
C105 0.034(4) 0.049(5) 0.043(3) 0.000 0.000(2) 0.000
C106 0.065(5) 0.027(4) 0.048(4) 0.000 0.011(3) 0.000
C107 0.065(5) 0.051(5) 0.032(3) 0.000 0.002(3) 0.000
C108 0.055(5) 0.050(5) 0.036(3) 0.000 -0.002(3) 0.000
C109 0.043(4) 0.056(5) 0.034(3) 0.000 0.003(2) 0.000
C110 0.046(4) 0.044(4) 0.039(3) 0.000 0.013(2) 0.000
C111 0.055(5) 0.047(4) 0.040(3) 0.000 0.008(3) 0.000
C112 0.046(5) 0.048(5) 0.054(4) 0.000 0.016(3) 0.000
C113 0.044(5) 0.067(6) 0.055(4) 0.000 0.026(3) 0.000
C114 0.032(4) 0.048(5) 0.053(3) 0.000 0.006(2) 0.000
C115 0.040(4) 0.063(6) 0.041(3) 0.000 -0.013(3) 0.000
C116 0.055(5) 0.052(5) 0.055(4) 0.000 -0.006(3) 0.000
C117 0.040(4) 0.046(5) 0.070(5) 0.000 0.017(3) 0.000
C118 0.031(4) 0.030(4) 0.064(4) 0.000 0.007(3) 0.000
C119 0.036(4) 0.052(5) 0.046(3) 0.000 -0.002(2) 0.000
C120 0.048(5) 0.085(7) 0.036(3) 0.000 -0.017(3) 0.000
Cl1 0.0306(5) 0.0340(6) 0.0335(4) 0.0095(3) -0.0085(3) -0.0097(4)
P1 0.0324(5) 0.0339(6) 0.0314(4) 0.0069(4) -0.0091(3) -0.0094(4)
P2 0.0377(6) 0.0400(7) 0.0422(5) -0.0088(4) -0.0107(4) -0.0045(5)
P3 0.0325(5) 0.0322(6) 0.0328(4) 0.0096(4) -0.0097(3) -0.0080(4)
P4 0.0387(6) 0.0398(7) 0.0428(5) 0.0123(4) 0.0100(4) 0.0010(5)
P5 0.0317(5) 0.0328(6) 0.0337(4) -0.0106(4) 0.0094(3) 0.0083(4)
F2 0.046(3) 0.055(3) 0.054(2) 0.000 -0.0004(17) 0.000
F3 0.070(3) 0.048(3) 0.0381(18) 0.000 -0.0059(17) 0.000
F4 0.045(3) 0.043(3) 0.064(2) 0.000 0.0074(17) 0.000
F5 0.047(3) 0.063(3) 0.048(2) 0.000 -0.0074(16) 0.000
F1 0.055(2) 0.0450(18) 0.0483(15) -0.0068(11) 0.0097(12) 0.0072(15)

loop_
_atom_type_symbol
_atom_type_description
_atom_type_scat_dispersion_real
_atom_type_scat_dispersion_imag
_atom_type_scat_source
C C 0.0033 0.0016 'International Tables Vol C Tables 4.2.6.8 and 6.1.1.4'
H H 0.0000 0.0000 'International Tables Vol C Tables 4.2.6.8 and 6.1.1.4'
Au Au -2.0133 8.8022 'International Tables Vol C Tables 4.2.6.8 and 6.1.1.4'
Se Se -0.0929 2.2259 'International Tables Vol C Tables 4.2.6.8 and 6.1.1.4'
P P 0.1023 0.0942 'International Tables Vol C Tables 4.2.6.8 and 6.1.1.4'
Cl Cl 0.1484 0.1585 'International Tables Vol C Tables 4.2.6.8 and 6.1.1.4'
F F 0.0171 0.0103 'International Tables Vol C Tables 4.2.6.8 and 6.1.1.4'
Sb Sb -0.5866 1.5461 'International Tables Vol C Tables 4.2.6.8 and 6.1.1.4'

loop_
_geom_angle_atom_site_label_1
_geom_angle_atom_site_label_2
_geom_angle_atom_site_label_3
_geom_angle
_geom_angle_site_symmetry_1
_geom_angle_site_symmetry_3
P1 Au1 Au12 177.47(3) . .
P1 Au1 Au10 117.16(3) . .
Au12 Au1 Au10 60.316(8) . .
P1 Au1 Au6 119.24(3) . .
Au12 Au1 Au6 59.840(8) . .
Au10 Au1 Au6 60.485(10) . .
P1 Au1 Au2 122.24(3) . .
Au12 Au1 Au2 57.040(9) . .
Au10 Au1 Au2 60.764(7) . .
Au6 Au1 Au2 108.083(8) . .
P1 Au1 Au5 123.78(3) . .
Au12 Au1 Au5 58.128(6) . .
Au10 Au1 Au5 108.305(8) . .
Au6 Au1 Au5 59.080(8) . .
Au2 Au1 Au5 107.753(8) . .
P1 Au1 Au11 125.23(3) . .
Au12 Au1 Au11 56.878(9) . .
Au10 Au1 Au11 109.206(10) . .
Au6 Au1 Au11 107.891(10) . .
Au2 Au1 Au11 59.798(8) . .
Au5 Au1 Au11 60.419(6) . .
P2 Au2 Au12 176.87(3) . .
P2 Au2 Au9 122.57(3) . .
Au12 Au2 Au9 60.555(7) . .
P2 Au2 Au3 123.45(3) . .
Au12 Au2 Au3 57.775(8) . .
Au9 Au2 Au3 59.757(7) . .
P2 Au2 Au10 121.29(4) . .
Au12 Au2 Au10 59.461(7) . .
Au9 Au2 Au10 59.963(10) . .
Au3 Au2 Au10 107.332(8) . .
P2 Au2 Au1 120.13(3) . .
Au12 Au2 Au1 57.281(6) . .
Au9 Au2 Au1 107.327(9) . .
Au3 Au2 Au1 108.720(10) . .
Au10 Au2 Au1 58.351(7) . .
P2 Au2 Au11 120.12(3) . .
Au12 Au2 Au11 57.439(10) . .
Au9 Au2 Au11 109.874(10) . .
Au3 Au2 Au11 61.547(8) . .
Au10 Au2 Au11 108.324(9) . .
Au1 Au2 Au11 61.107(6) . .
P3 Au3 Au12 178.76(3) . .
P3 Au3 Au8 120.42(3) . .
Au12 Au3 Au8 60.774(6) . .
P3 Au3 Au9 120.29(3) . .
Au12 Au3 Au9 59.757(7) . .
Au8 Au3 Au9 61.623(10) . .
P3 Au3 Au4 123.17(3) . .
Au12 Au3 Au4 57.534(6) . .
Au8 Au3 Au4 59.676(8) . .
Au9 Au3 Au4 108.180(8) . .
P3 Au3 Au2 121.86(3) . .
Au12 Au3 Au2 56.988(8) . .
Au8 Au3 Au2 108.138(8) . .
Au9 Au3 Au2 58.357(7) . .
Au4 Au3 Au2 107.580(10) . .
P3 Au3 Au11 122.67(3) . .
Au12 Au3 Au11 56.538(9) . .
Au8 Au3 Au11 109.036(9) . .
Au9 Au3 Au11 107.261(9) . .
Au4 Au3 Au11 60.750(6) . .
Au2 Au3 Au11 59.716(8) . .
P4 Au4 Au12 178.32(4) . .
P4 Au4 Au7 120.90(3) . .
Au12 Au4 Au7 60.714(8) . .
P4 Au4 Au8 120.93(4) . .
Au12 Au4 Au8 59.983(8) . .
Au7 Au4 Au8 62.280(10) . .
P4 Au4 Au3 121.26(3) . .
Au12 Au4 Au3 57.769(9) . .
Au7 Au4 Au3 108.283(8) . .
Au8 Au4 Au3 57.336(7) . .
P4 Au4 Au5 122.07(3) . .
Au12 Au4 Au5 57.991(6) . .
Au7 Au4 Au5 60.066(7) . .
Au8 Au4 Au5 109.251(8) . .
Au3 Au4 Au5 108.906(9) . .
P4 Au4 Au11 121.64(4) . .
Au12 Au4 Au11 56.771(9) . .
Au7 Au4 Au11 108.961(9) . .
Au8 Au4 Au11 107.536(10) . .
Au3 Au4 Au11 61.212(9) . .
Au5 Au4 Au11 60.361(6) . .
P5 Au5 Au12 178.04(3) . .
P5 Au5 Au6 121.57(3) . .
Au12 Au5 Au6 59.246(8) . .
P5 Au5 Au7 122.78(3) . .
Au12 Au5 Au7 59.161(8) . .
Au6 Au5 Au7 60.543(9) . .
P5 Au5 Au1 122.06(2) . .
Au12 Au5 Au1 56.531(8) . .
Au6 Au5 Au1 58.916(8) . .
Au7 Au5 Au1 106.722(8) . .
P5 Au5 Au4 123.76(3) . .
Au12 Au5 Au4 56.703(7) . .
Au6 Au5 Au4 105.876(7) . .
Au7 Au5 Au4 57.121(7) . .
Au1 Au5 Au4 106.990(7) . .
P5 Au5 Au11 121.84(3) . .
Au12 Au5 Au11 56.461(9) . .
Au6 Au5 Au11 107.822(10) . .
Au7 Au5 Au11 106.702(10) . .
Au1 Au5 Au11 60.496(7) . .
Au4 Au5 Au11 60.494(8) . .
Se5 Au6 Au12 167.654(14) . .
Se5 Au6 Au1 129.049(17) . .
Au12 Au6 Au1 57.338(7) . .
Se5 Au6 Au5 133.087(16) . .
Au12 Au6 Au5 58.414(7) . .
Au1 Au6 Au5 62.004(10) . .
Se5 Au6 Au10 112.942(19) . .
Au12 Au6 Au10 59.230(7) . .
Au1 Au6 Au10 59.697(7) . .
Au5 Au6 Au10 110.020(9) . .
Se5 Au6 Au7 120.220(19) . .
Au12 Au6 Au7 58.683(9) . .
Au1 Au6 Au7 108.646(9) . .
Au5 Au6 Au7 59.922(7) . .
Au10 Au6 Au7 108.136(12) . .
Se5 Au6 Au13 107.063(14) . .
Au12 Au6 Au13 61.129(9) . .
Au1 Au6 Au13 108.997(8) . .
Au5 Au6 Au13 109.782(9) . .
Au10 Au6 Au13 60.584(7) . .
Au7 Au6 Au13 60.177(9) . .
Se5 Au6 Au6 50.227(11) . 7_575
Au12 Au6 Au6 118.163(6) . 7_575
Au1 Au6 Au6 148.274(7) . 7_575
Au5 Au6 Au6 146.775(6) . 7_575
Au10 Au6 Au6 90.288(5) . 7_575
Au7 Au6 Au6 89.318(6) . 7_575
Au13 Au6 Au6 57.039(6) . 7_575
Se4 Au7 Au12 169.211(15) . .
Se4 Au7 Au4 132.276(16) . .
Au12 Au7 Au4 58.375(7) . .
Se4 Au7 Au5 125.390(16) . .
Au12 Au7 Au5 58.255(7) . .
Au4 Au7 Au5 62.813(10) . .
Se4 Au7 Au6 113.112(17) . .
Au12 Au7 Au6 58.605(8) . .
Au4 Au7 Au6 109.578(10) . .
Au5 Au7 Au6 59.535(8) . .
Se4 Au7 Au8 123.006(16) . .
Au12 Au7 Au8 58.281(7) . .
Au4 Au7 Au8 59.408(7) . .
Au5 Au7 Au8 109.163(10) . .
Au6 Au7 Au8 107.344(12) . .
Se4 Au7 Au13 109.209(16) . .
Au12 Au7 Au13 61.298(10) . .
Au4 Au7 Au13 109.590(9) . .
Au5 Au7 Au13 109.897(10) . .
Au6 Au7 Au13 60.703(9) . .
Au8 Au7 Au13 59.982(8) . .
Se4 Au7 Au7 51.830(13) . 7_575
Au12 Au7 Au7 118.944(7) . 7_575
Au4 Au7 Au7 147.199(7) . 7_575
Au5 Au7 Au7 147.695(6) . 7_575
Au6 Au7 Au7 90.681(6) . 7_575
Au8 Au7 Au7 90.508(6) . 7_575
Au13 Au7 Au7 57.646(6) . 7_575
Se3 Au8 Au3 131.401(16) . .
Se3 Au8 Au12 168.747(13) . .
Au3 Au8 Au12 59.132(8) . .
Se3 Au8 Au4 127.578(19) . .
Au3 Au8 Au4 62.989(10) . .
Au12 Au8 Au4 58.150(8) . .
Se3 Au8 Au9 119.88(2) . .
Au3 Au8 Au9 61.121(8) . .
Au12 Au8 Au9 59.092(7) . .
Au4 Au8 Au9 110.343(10) . .
Se3 Au8 Au7 114.28(2) . .
Au3 Au8 Au7 109.631(9) . .
Au12 Au8 Au7 58.732(9) . .
Au4 Au8 Au7 58.312(7) . .
Au9 Au8 Au7 108.214(10) . .
Se3 Au8 Au13 107.563(14) . .
Au3 Au8 Au13 111.520(10) . .
Au12 Au8 Au13 61.622(9) . .
Au4 Au8 Au13 109.073(9) . .
Au9 Au8 Au13 60.908(7) . .
Au7 Au8 Au13 60.449(9) . .
Se3 Au8 Au8 50.748(11) . 7_575
Au3 Au8 Au8 149.442(7) . 7_575
Au12 Au8 Au8 118.489(6) . 7_575
Au4 Au8 Au8 145.263(6) . 7_575
Au9 Au8 Au8 90.776(6) . 7_575
Au7 Au8 Au8 89.490(6) . 7_575
Au13 Au8 Au8 56.873(6) . 7_575
Se2 Au9 Au12 165.980(17) . .
Se2 Au9 Au2 135.981(18) . .
Au12 Au9 Au2 57.553(8) . .
Se2 Au9 Au3 128.154(15) . .
Au12 Au9 Au3 57.626(8) . .
Au2 Au9 Au3 61.885(9) . .
Se2 Au9 Au10 120.251(16) . .
Au12 Au9 Au10 59.223(8) . .
Au2 Au9 Au10 61.862(7) . .
Au3 Au9 Au10 110.472(9) . .
Se2 Au9 Au8 111.949(18) . .
Au12 Au9 Au8 58.520(9) . .
Au2 Au9 Au8 107.481(9) . .
Au3 Au9 Au8 57.257(8) . .
Au10 Au9 Au8 108.069(8) . .
Se2 Au9 Au13 105.649(15) . .
Au12 Au9 Au13 61.152(9) . .
Au2 Au9 Au13 110.483(10) . .
Au3 Au9 Au13 107.713(11) . .
Au10 Au9 Au13 60.715(8) . .
Au8 Au9 Au13 60.139(9) . .
Se2 Au9 Au9 49.607(13) . 7_575
Au12 Au9 Au9 117.399(7) . 7_575
Au2 Au9 Au9 150.074(7) . 7_575
Au3 Au9 Au9 144.444(7) . 7_575
Au10 Au9 Au9 89.686(6) . 7_575
Au8 Au9 Au9 89.225(6) . 7_575
Au13 Au9 Au9 56.248(6) . 7_575
Se1 Au10 Au12 165.854(13) . .
Se1 Au10 Au1 135.461(14) . .
Au12 Au10 Au1 57.187(7) . .
Se1 Au10 Au9 113.295(16) . .
Au12 Au10 Au9 58.800(6) . .
Au1 Au10 Au9 107.936(9) . .
Se1 Au10 Au6 118.816(19) . .
Au12 Au10 Au6 58.614(9) . .
Au1 Au10 Au6 59.818(7) . .
Au9 Au10 Au6 108.231(9) . .
Se1 Au10 Au2 131.985(18) . .
Au12 Au10 Au2 56.196(7) . .
Au1 Au10 Au2 60.885(9) . .
Au9 Au10 Au2 58.175(7) . .
Au6 Au10 Au2 107.659(8) . .
Se1 Au10 Au13 105.145(15) . .
Au12 Au10 Au13 60.991(9) . .
Au1 Au10 Au13 109.225(10) . .
Au9 Au10 Au13 60.644(6) . .
Au6 Au10 Au13 60.747(9) . .
Au2 Au10 Au13 107.490(8) . .
Se1 Au10 Au10 48.626(12) . 7_575
Au12 Au10 Au10 117.633(6) . 7_575
Au1 Au10 Au10 147.841(6) . 7_575
Au9 Au10 Au10 90.315(6) . 7_575
Au6 Au10 Au10 89.715(5) . 7_575
Au2 Au10 Au10 147.189(5) . 7_575
Au13 Au10 Au10 56.645(6) . 7_575
Cl1 Au11 Au12 179.65(3) . .
Cl1 Au11 Au2 123.23(3) . .
Au12 Au11 Au2 56.600(7) . .
Cl1 Au11 Au5 122.53(2) . .
Au12 Au11 Au5 57.438(7) . .
Au2 Au11 Au5 106.139(10) . .
Cl1 Au11 Au1 123.37(2) . .
Au12 Au11 Au1 56.289(6) . .
Au2 Au11 Au1 59.095(7) . .
Au5 Au11 Au1 59.084(9) . .
Cl1 Au11 Au4 123.83(3) . .
Au12 Au11 Au4 56.484(7) . .
Au2 Au11 Au4 104.667(10) . .
Au5 Au11 Au4 59.146(8) . .
Au1 Au11 Au4 104.862(9) . .
Cl1 Au11 Au3 123.76(2) . .
Au12 Au11 Au3 56.477(7) . .
Au2 Au11 Au3 58.738(6) . .
Au5 Au11 Au3 105.428(10) . .
Au1 Au11 Au3 104.986(10) . .
Au4 Au11 Au3 58.038(7) . .
Au2 Au12 Au1 65.679(8) . .
Au2 Au12 Au4 120.718(11) . .
Au1 Au12 Au4 122.024(10) . .
Au2 Au12 Au3 65.237(7) . .
Au1 Au12 Au3 122.392(11) . .
Au4 Au12 Au3 64.698(8) . .
Au2 Au12 Au11 65.962(8) . .
Au1 Au12 Au11 66.833(7) . .
Au4 Au12 Au11 66.744(7) . .
Au3 Au12 Au11 66.985(7) . .
Au2 Au12 Au5 121.093(9) . .
Au1 Au12 Au5 65.341(9) . .
Au4 Au12 Au5 65.306(9) . .
Au3 Au12 Au5 121.078(10) . .
Au11 Au12 Au5 66.102(7) . .
Au2 Au12 Au8 114.339(9) . .
Au1 Au12 Au8 175.774(9) . .
Au4 Au12 Au8 61.867(8) . .
Au3 Au12 Au8 60.094(9) . .
Au11 Au12 Au8 117.227(8) . .
Au5 Au12 Au8 116.882(10) . .
Au2 Au12 Au6 117.656(8) . .
Au1 Au12 Au6 62.822(9) . .
Au4 Au12 Au6 115.278(10) . .
Au3 Au12 Au6 174.307(9) . .
Au11 Au12 Au6 118.511(8) . .
Au5 Au12 Au6 62.339(9) . .
Au8 Au12 Au6 114.551(11) . .
Au2 Au12 Au7 176.236(9) . .
Au1 Au12 Au7 116.770(9) . .
Au4 Au12 Au7 60.910(9) . .
Au3 Au12 Au7 114.047(8) . .
Au11 Au12 Au7 117.424(9) . .
Au5 Au12 Au7 62.583(9) . .
Au8 Au12 Au7 62.987(8) . .
Au6 Au12 Au7 62.713(8) . .
Au2 Au12 Au9 61.891(9) . .
Au1 Au12 Au9 115.100(11) . .
Au4 Au12 Au9 116.412(10) . .
Au3 Au12 Au9 62.617(9) . .
Au11 Au12 Au9 118.137(9) . .
Au5 Au12 Au9 175.709(10) . .
Au8 Au12 Au9 62.388(10) . .
Au6 Au12 Au9 113.788(10) . .
Au7 Au12 Au9 114.390(10) . .
Au2 Au12 Au10 64.342(10) . .
Au1 Au12 Au10 62.497(7) . .
Au4 Au12 Au10 173.877(9) . .
Au3 Au12 Au10 117.238(9) . .
Au11 Au12 Au10 119.360(8) . .
Au5 Au12 Au10 115.861(9) . .
Au8 Au12 Au10 113.492(9) . .
Au6 Au12 Au10 62.156(8) . .
Au7 Au12 Au10 113.814(11) . .
Au9 Au12 Au10 61.976(9) . .
Au2 Au12 Au13 114.803(9) . .
Au1 Au12 Au13 114.339(8) . .
Au4 Au12 Au13 112.048(9) . .
Au3 Au12 Au13 112.309(8) . .
Au11 Au12 Au13 178.749(8) . .
Au5 Au12 Au13 113.835(8) . .
Au8 Au12 Au13 61.611(7) . .
Au6 Au12 Au13 62.166(8) . .
Au7 Au12 Au13 61.781(8) . .
Au9 Au12 Au13 61.943(7) . .
Au10 Au12 Au13 61.851(7) . .
Au8 Au13 Au8 66.252(12) 7_575 .
Au8 Au13 Au12 56.763(7) 7_575 7_575
Au8 Au13 Au12 123.009(9) . 7_575
Au8 Au13 Au12 123.013(9) 7_575 .
Au8 Au13 Au12 56.767(6) . .
Au12 Au13 Au12 178.530(11) 7_575 .
Au8 Au13 Au7 59.567(8) 7_575 7_575
Au8 Au13 Au7 94.496(11) . 7_575
Au12 Au13 Au7 56.919(7) 7_575 7_575
Au12 Au13 Au7 121.629(10) . 7_575
Au8 Au13 Au7 94.495(11) 7_575 .
Au8 Au13 Au7 59.569(8) . .
Au12 Au13 Au7 121.626(9) 7_575 .
Au12 Au13 Au7 56.921(7) . .
Au7 Au13 Au7 64.708(13) 7_575 .
Au8 Au13 Au9 95.252(11) 7_575 .
Au8 Au13 Au9 58.952(9) . .
Au12 Au13 Au9 124.411(9) 7_575 .
Au12 Au13 Au9 56.905(7) . .
Au7 Au13 Au9 150.484(11) 7_575 .
Au7 Au13 Au9 105.994(9) . .
Au8 Au13 Au9 58.953(9) 7_575 7_575
Au8 Au13 Au9 95.252(11) . 7_575
Au12 Au13 Au9 56.904(7) 7_575 7_575
Au12 Au13 Au9 124.411(9) . 7_575
Au7 Au13 Au9 105.994(10) 7_575 7_575
Au7 Au13 Au9 150.485(11) . 7_575
Au9 Au13 Au9 67.508(12) . 7_575
Au8 Au13 Au10 150.240(10) 7_575 .
Au8 Au13 Au10 105.494(8) . .
Au12 Au13 Au10 123.873(9) 7_575 .
Au12 Au13 Au10 57.159(6) . .
Au7 Au13 Au10 149.376(9) 7_575 .
Au7 Au13 Au10 105.784(10) . .
Au9 Au13 Au10 58.641(9) . .
Au9 Au13 Au10 95.199(12) 7_575 .
Au8 Au13 Au10 105.495(9) 7_575 7_575
Au8 Au13 Au10 150.238(10) . 7_575
Au12 Au13 Au10 57.164(7) 7_575 7_575
Au12 Au13 Au10 123.867(10) . 7_575
Au7 Au13 Au10 105.787(11) 7_575 7_575
Au7 Au13 Au10 149.376(9) . 7_575
Au9 Au13 Au10 95.197(12) . 7_575
Au9 Au13 Au10 58.640(9) 7_575 7_575
Au10 Au13 Au10 66.712(12) . 7_575
Au8 Au13 Au6 105.786(11) 7_575 7_575
Au8 Au13 Au6 150.078(11) . 7_575
Au12 Au13 Au6 56.708(7) 7_575 7_575
Au12 Au13 Au6 122.623(9) . 7_575
Au7 Au13 Au6 59.119(7) 7_575 7_575
Au7 Au13 Au6 93.960(9) . 7_575
Au9 Au13 Au6 149.754(12) . 7_575
Au9 Au13 Au6 105.026(10) 7_575 7_575
Au10 Au13 Au6 94.494(10) . 7_575
Au10 Au13 Au6 58.672(8) 7_575 7_575
Au8 Au13 Au6 150.078(11) 7_575 .
Au8 Au13 Au6 105.788(10) . .
Au12 Au13 Au6 122.625(8) 7_575 .
Au12 Au13 Au6 56.706(6) . .
Au7 Au13 Au6 93.961(9) 7_575 .
Au7 Au13 Au6 59.120(7) . .
Au9 Au13 Au6 105.026(9) . .
Au9 Au13 Au6 149.753(12) 7_575 .
Au10 Au13 Au6 58.669(8) . .
Au10 Au13 Au6 94.493(10) 7_575 .
Au6 Au13 Au6 65.922(12) 7_575 .
C91 Se1 Au10 106.44(19) . 7_575
C91 Se1 Au10 106.43(19) . .
Au10 Se1 Au10 82.74(3) 7_575 .
C97 Se2 Au9 99.30(19) . .
C97 Se2 Au9 99.30(19) . 7_575
Au9 Se2 Au9 80.79(3) . 7_575
C103 Se3 Au8 101.78(16) . .
C103 Se3 Au8 101.79(16) . 7_575
Au8 Se3 Au8 78.51(2) . 7_575
C109 Se4 Au7 111.13(17) . .
C109 Se4 Au7 111.13(18) . 7_575
Au7 Se4 Au7 76.34(3) . 7_575
C115 Se5 Au6 105.46(16) . 7_575
C115 Se5 Au6 105.46(17) . .
Au6 Se5 Au6 79.55(2) 7_575 .
F5 Sb1 F3 179.5(3) . .
F5 Sb1 F1 90.10(11) . 7_575
F3 Sb1 F1 89.91(11) . 7_575
F5 Sb1 F1 90.10(11) . .
F3 Sb1 F1 89.91(11) . .
F1 Sb1 F1 179.5(3) 7_575 .
F5 Sb1 F2 101.3(2) . .
F3 Sb1 F2 79.2(2) . .
F1 Sb1 F2 89.75(13) 7_575 .
F1 Sb1 F2 89.75(13) . .
F5 Sb1 F4 79.2(2) . .
F3 Sb1 F4 100.3(2) . .
F1 Sb1 F4 90.25(13) 7_575 .
F1 Sb1 F4 90.25(13) . .
F2 Sb1 F4 179.5(2) . .
C2 C1 C6 118.8(6) . .
C2 C1 P1 118.9(4) . .
C6 C1 P1 122.1(4) . .
C1 C2 C3 120.4(6) . .
C1 C2 H2 119.8 . .
C3 C2 H2 119.8 . .
C4 C3 C2 120.3(5) . .
C4 C3 H3 119.8 . .
C2 C3 H3 119.8 . .
C5 C4 C3 120.2(6) . .
C5 C4 H4 119.9 . .
C3 C4 H4 119.9 . .
C4 C5 C6 120.4(5) . .
C4 C5 H5 119.8 . .
C6 C5 H5 119.8 . .
C5 C6 C1 119.8(5) . .
C5 C6 H6 120.1 . .
C1 C6 H6 120.1 . .
C8 C7 C12 119.3(5) . .
C8 C7 P1 117.4(4) . .
C12 C7 P1 123.2(5) . .
C7 C8 C9 119.9(6) . .
C7 C8 H8 120.1 . .
C9 C8 H8 120.1 . .
C10 C9 C8 120.4(6) . .
C10 C9 H9 119.8 . .
C8 C9 H9 119.8 . .
C11 C10 C9 121.3(6) . .
C11 C10 H10 119.3 . .
C9 C10 H10 119.3 . .
C10 C11 C12 119.2(5) . .
C10 C11 H11 120.4 . .
C12 C11 H11 120.4 . .
C7 C12 C11 119.9(6) . .
C7 C12 H12 120.0 . .
C11 C12 H12 120.0 . .
C18 C13 C14 119.3(6) . .
C18 C13 P1 119.4(5) . .
C14 C13 P1 120.7(4) . .
C15 C14 C13 119.8(6) . .
C15 C14 H14 120.1 . .
C13 C14 H14 120.1 . .
C14 C15 C16 122.0(6) . .
C14 C15 H15 119.0 . .
C16 C15 H15 119.0 . .
C15 C16 C17 119.0(6) . .
C15 C16 H16 120.5 . .
C17 C16 H16 120.5 . .
C18 C17 C16 118.2(6) . .
C18 C17 H17 120.9 . .
C16 C17 H17 120.9 . .
C13 C18 C17 121.7(6) . .
C13 C18 H18 119.1 . .
C17 C18 H18 119.1 . .
C24 C19 C20 118.5(5) . .
C24 C19 P2 124.0(5) . .
C20 C19 P2 117.4(5) . .
C21 C20 C19 120.5(6) . .
C21 C20 H20 119.7 . .
C19 C20 H20 119.7 . .
C20 C21 C22 119.5(6) . .
C20 C21 H21 120.2 . .
C22 C21 H21 120.2 . .
C21 C22 C23 122.8(6) . .
C21 C22 H22 118.6 . .
C23 C22 H22 118.6 . .
C22 C23 C24 115.3(6) . .
C22 C23 H23 122.4 . .
C24 C23 H23 122.4 . .
C19 C24 C23 123.2(6) . .
C19 C24 H24 118.4 . .
C23 C24 H24 118.4 . .
C26 C25 C30 120.8(6) . .
C26 C25 P2 119.0(5) . .
C30 C25 P2 120.0(5) . .
C27 C26 C25 118.7(6) . .
C27 C26 H26 120.7 . .
C25 C26 H26 120.7 . .
C26 C27 C28 120.7(5) . .
C26 C27 H27 119.6 . .
C28 C27 H27 119.6 . .
C29 C28 C27 120.0(6) . .
C29 C28 H28 120.0 . .
C27 C28 H28 120.0 . .
C28 C29 C30 120.9(6) . .
C28 C29 H29 119.6 . .
C30 C29 H29 119.6 . .
C29 C30 C25 118.9(6) . .
C29 C30 H30 120.5 . .
C25 C30 H30 120.5 . .
C36 C31 C32 119.6(5) . .
C36 C31 P2 116.1(5) . .
C32 C31 P2 124.3(4) . .
C31 C32 C33 119.5(6) . .
C31 C32 H32 120.2 . .
C33 C32 H32 120.2 . .
C34 C33 C32 120.3(6) . .
C34 C33 H33 119.8 . .
C32 C33 H33 119.8 . .
C35 C34 C33 119.4(5) . .
C35 C34 H34 120.3 . .
C33 C34 H34 120.3 . .
C34 C35 C36 120.8(6) . .
C34 C35 H35 119.6 . .
C36 C35 H35 119.6 . .
C31 C36 C35 120.3(6) . .
C31 C36 H36 119.9 . .
C35 C36 H36 119.9 . .
C38 C37 C42 119.9(6) . .
C38 C37 P3 117.1(5) . .
C42 C37 P3 122.9(4) . .
C37 C38 C39 120.9(6) . .
C37 C38 H38 119.5 . .
C39 C38 H38 119.5 . .
C38 C39 C40 118.1(6) . .
C38 C39 H39 120.9 . .
C40 C39 H39 120.9 . .
C41 C40 C39 121.2(6) . .
C41 C40 H40 119.4 . .
C39 C40 H40 119.4 . .
C40 C41 C42 119.4(6) . .
C40 C41 H41 120.3 . .
C42 C41 H41 120.3 . .
C41 C42 C37 120.4(6) . .
C41 C42 H42 119.8 . .
C37 C42 H42 119.8 . .
C44 C43 C48 117.9(5) . .
C44 C43 P3 120.8(4) . .
C48 C43 P3 121.0(5) . .
C43 C44 C45 124.3(6) . .
C43 C44 H44 117.8 . .
C45 C44 H44 117.8 . .
C44 C45 C46 117.2(6) . .
C44 C45 H45 121.4 . .
C46 C45 H45 121.4 . .
C47 C46 C45 119.7(5) . .
C47 C46 H46 120.1 . .
C45 C46 H46 120.1 . .
C48 C47 C46 120.0(5) . .
C48 C47 H47 120.0 . .
C46 C47 H47 120.0 . .
C47 C48 C43 120.6(6) . .
C47 C48 H48 119.7 . .
C43 C48 H48 119.7 . .
C54 C49 C50 118.9(5) . .
C54 C49 P3 119.8(5) . .
C50 C49 P3 121.3(4) . .
C49 C50 C51 120.6(6) . .
C49 C50 H50 119.7 . .
C51 C50 H50 119.7 . .
C52 C51 C50 117.7(6) . .
C52 C51 H51 121.2 . .
C50 C51 H51 121.2 . .
C51 C52 C53 123.1(6) . .
C51 C52 H52 118.5 . .
C53 C52 H52 118.5 . .
C54 C53 C52 117.7(6) . .
C54 C53 H53 121.2 . .
C52 C53 H53 121.2 . .
C53 C54 C49 122.1(7) . .
C53 C54 H54 119.0 . .
C49 C54 H54 119.0 . .
C60 C55 C56 118.9(5) . .
C60 C55 P4 127.0(5) . .
C56 C55 P4 114.1(4) . .
C57 C56 C55 118.2(5) . .
C57 C56 H56 120.9 . .
C55 C56 H56 120.9 . .
C58 C57 C56 121.5(6) . .
C58 C57 H57 119.2 . .
C56 C57 H57 119.2 . .
C57 C58 C59 120.9(6) . .
C57 C58 H58 119.6 . .
C59 C58 H58 119.6 . .
C58 C59 C60 118.1(5) . .
C58 C59 H59 121.0 . .
C60 C59 H59 121.0 . .
C55 C60 C59 122.4(6) . .
C55 C60 H60 118.8 . .
C59 C60 H60 118.8 . .
C66 C61 C62 120.0(6) . .
C66 C61 P4 122.0(5) . .
C62 C61 P4 118.0(5) . .
C61 C62 C63 117.7(6) . .
C61 C62 H62 121.2 . .
C63 C62 H62 121.2 . .
C64 C63 C62 123.2(6) . .
C64 C63 H63 118.4 . .
C62 C63 H63 118.4 . .
C63 C64 C65 116.5(6) . .
C63 C64 H64 121.8 . .
C65 C64 H64 121.8 . .
C66 C65 C64 120.5(6) . .
C66 C65 H65 119.7 . .
C64 C65 H65 119.7 . .
C65 C66 C61 122.0(7) . .
C65 C66 H66 119.0 . .
C61 C66 H66 119.0 . .
C68 C67 C72 117.8(5) . .
C68 C67 P4 124.2(4) . .
C72 C67 P4 117.7(4) . .
C69 C68 C67 122.0(5) . .
C69 C68 H68 119.0 . .
C67 C68 H68 119.0 . .
C70 C69 C68 118.8(6) . .
C70 C69 H69 120.6 . .
C68 C69 H69 120.6 . .
C71 C70 C69 121.0(5) . .
C71 C70 H70 119.5 . .
C69 C70 H70 119.5 . .
C70 C71 C72 120.1(6) . .
C70 C71 H71 120.0 . .
C72 C71 H71 120.0 . .
C71 C72 C67 120.2(5) . .
C71 C72 H72 119.9 . .
C67 C72 H72 119.9 . .
C78 C73 C74 117.4(6) . .
C78 C73 P5 122.7(4) . .
C74 C73 P5 118.8(5) . .
C75 C74 C73 120.0(6) . .
C75 C74 H74 120.0 . .
C73 C74 H74 120.0 . .
C74 C75 C76 120.2(6) . .
C74 C75 H75 119.9 . .
C76 C75 H75 119.9 . .
C77 C76 C75 120.1(6) . .
C77 C76 H76 120.0 . .
C75 C76 H76 120.0 . .
C78 C77 C76 118.3(6) . .
C78 C77 H77 120.9 . .
C76 C77 H77 120.9 . .
C77 C78 C73 123.7(6) . .
C77 C78 H78 118.1 . .
C73 C78 H78 118.1 . .
C80 C79 C84 119.3(6) . .
C80 C79 P5 120.8(4) . .
C84 C79 P5 119.6(5) . .
C81 C80 C79 121.6(5) . .
C81 C80 H80 119.2 . .
C79 C80 H80 119.2 . .
C80 C81 C82 120.3(6) . .
C80 C81 H81 119.9 . .
C82 C81 H81 119.9 . .
C81 C82 C83 119.9(6) . .
C81 C82 H82 120.0 . .
C83 C82 H82 120.0 . .
C84 C83 C82 119.1(5) . .
C84 C83 H83 120.4 . .
C82 C83 H83 120.4 . .
C83 C84 C79 119.8(6) . .
C83 C84 H84 120.1 . .
C79 C84 H84 120.1 . .
C90 C85 C86 118.5(5) . .
C90 C85 P5 118.4(5) . .
C86 C85 P5 123.1(4) . .
C87 C86 C85 120.2(6) . .
C87 C86 H86 119.9 . .
C85 C86 H86 119.9 . .
C86 C87 C88 121.2(6) . .
C86 C87 H87 119.4 . .
C88 C87 H87 119.4 . .
C89 C88 C87 119.4(5) . .
C89 C88 H88 120.3 . .
C87 C88 H88 120.3 . .
C90 C89 C88 118.3(6) . .
C90 C89 H89 120.8 . .
C88 C89 H89 120.8 . .
C85 C90 C89 122.2(7) . .
C85 C90 H90 118.9 . .
C89 C90 H90 118.9 . .
C96 C91 C92 118.7(6) . .
C96 C91 Se1 120.5(6) . .
C92 C91 Se1 120.9(6) . .
C93 C92 C91 121.4(7) . .
C93 C92 H92 119.3 . .
C91 C92 H92 119.3 . .
C92 C93 C94 117.6(7) . .
C92 C93 H93 121.2 . .
C94 C93 H93 121.2 . .
C95 C94 C93 121.1(6) . .
C95 C94 H94 119.4 . .
C93 C94 H94 119.4 . .
C94 C95 C96 120.0(7) . .
C94 C95 H95 120.0 . .
C96 C95 H95 120.0 . .
C95 C96 C91 121.2(7) . .
C95 C96 H96 119.4 . .
C91 C96 H96 119.4 . .
C98 C97 C102 116.1(8) . .
C98 C97 Se2 118.4(6) . .
C102 C97 Se2 125.5(7) . .
C97 C98 C99 122.4(8) . .
C97 C98 H98 118.8 . .
C99 C98 H98 118.8 . .
C100 C99 C98 120.9(8) . .
C100 C99 H99 119.6 . .
C98 C99 H99 119.6 . .
C99 C100 C101 118.1(9) . .
C99 C100 H100 120.9 . .
C101 C100 H100 120.9 . .
C102 C101 C100 118.7(7) . .
C102 C101 H101 120.7 . .
C100 C101 H101 120.7 . .
C101 C102 C97 123.8(9) . .
C101 C102 H102 118.1 . .
C97 C102 H102 118.1 . .
C104 C103 C108 117.2(8) . .
C104 C103 Se3 120.6(5) . .
C108 C103 Se3 122.3(6) . .
C103 C104 C105 123.0(8) . .
C103 C104 H104 118.5 . .
C105 C104 H104 118.5 . .
C104 C105 C106 118.9(8) . .
C104 C105 H105 120.5 . .
C106 C105 H105 120.5 . .
C107 C106 C105 117.8(8) . .
C107 C106 H106 121.1 . .
C105 C106 H106 121.1 . .
C106 C107 C108 121.9(7) . .
C106 C107 H107 119.0 . .
C108 C107 H107 119.0 . .
C107 C108 C103 121.1(8) . .
C107 C108 H108 119.5 . .
C103 C108 H108 119.5 . .
C114 C109 C110 116.2(6) . .
C114 C109 Se4 122.5(5) . .
C110 C109 Se4 121.3(6) . .
C109 C110 C111 118.0(8) . .
C109 C110 H110 121.0 . .
C111 C110 H110 121.0 . .
C112 C111 C110 120.2(7) . .
C112 C111 H111 119.9 . .
C110 C111 H111 119.9 . .
C113 C112 C111 120.6(7) . .
C113 C112 H112 119.7 . .
C111 C112 H112 119.7 . .
C112 C113 C114 122.0(10) . .
C112 C113 H113 119.0 . .
C114 C113 H113 119.0 . .
C113 C114 C109 123.1(8) . .
C113 C114 H114 118.4 . .
C109 C114 H114 118.4 . .
C120 C115 C116 120.7(8) . .
C120 C115 Se5 116.4(7) . .
C116 C115 Se5 122.8(5) . .
C117 C116 C115 119.0(7) . .
C117 C116 H116 120.5 . .
C115 C116 H116 120.5 . .
C116 C117 C118 120.6(7) . .
C116 C117 H117 119.7 . .
C118 C117 H117 119.7 . .
C119 C118 C117 119.2(7) . .
C119 C118 H118 120.4 . .
C117 C118 H118 120.4 . .
C118 C119 C120 118.7(7) . .
C118 C119 H119 120.6 . .
C120 C119 H119 120.6 . .
C115 C120 C119 121.8(8) . .
C115 C120 H120 119.1 . .
C119 C120 H120 119.1 . .
C13 P1 C7 103.6(3) . .
C13 P1 C1 105.0(3) . .
C7 P1 C1 108.0(3) . .
C13 P1 Au1 115.70(16) . .
C7 P1 Au1 112.4(2) . .
C1 P1 Au1 111.40(17) . .
C25 P2 C31 97.9(3) . .
C25 P2 C19 103.8(3) . .
C31 P2 C19 101.0(3) . .
C25 P2 Au2 115.2(2) . .
C31 P2 Au2 124.2(2) . .
C19 P2 Au2 111.96(19) . .
C43 P3 C49 103.8(3) . .
C43 P3 C37 107.9(3) . .
C49 P3 C37 103.4(3) . .
C43 P3 Au3 118.16(19) . .
C49 P3 Au3 116.20(15) . .
C37 P3 Au3 106.19(15) . .
C55 P4 C61 103.0(3) . .
C55 P4 C67 89.4(3) . .
C61 P4 C67 102.2(3) . .
C55 P4 Au4 113.2(2) . .
C61 P4 Au4 112.1(2) . .
C67 P4 Au4 132.03(15) . .
C85 P5 C79 100.3(3) . .
C85 P5 C73 111.4(3) . .
C79 P5 C73 112.5(3) . .
C85 P5 Au5 116.18(19) . .
C79 P5 Au5 116.8(2) . .
C73 P5 Au5 100.20(17) . .

loop_
_geom_bond_atom_site_label_1
_geom_bond_atom_site_label_2
_geom_bond_distance
_geom_bond_site_symmetry_2
Au1 P1 2.3053(12) .
Au1 Au12 2.6960(3) .
Au1 Au10 2.8453(3) .
Au1 Au6 2.8488(4) .
Au1 Au2 2.9201(4) .
Au1 Au5 2.9372(4) .
Au1 Au11 2.9796(3) .
Au2 P2 2.3025(14) .
Au2 Au12 2.6887(4) .
Au2 Au9 2.8103(4) .
Au2 Au3 2.9115(3) .
Au2 Au10 2.9167(3) .
Au2 Au11 2.9413(3) .
Au3 P3 2.2963(9) .
Au3 Au12 2.7125(4) .
Au3 Au8 2.7393(3) .
Au3 Au9 2.8518(3) .
Au3 Au4 2.8990(4) .
Au3 Au11 2.9947(3) .
Au4 P4 2.2868(13) .
Au4 Au12 2.7054(3) .
Au4 Au7 2.7765(3) .
Au4 Au8 2.8087(4) .
Au4 Au5 2.9408(4) .
Au4 Au11 2.9813(3) .
Au5 P5 2.3175(12) .
Au5 Au12 2.7447(3) .
Au5 Au6 2.8537(4) .
Au5 Au7 2.8650(3) .
Au5 Au11 2.9774(3) .
Au6 Se5 2.4913(5) .
Au6 Au12 2.7689(3) .
Au6 Au10 2.8679(4) .
Au6 Au7 2.8828(4) .
Au6 Au13 2.9293(4) .
Au6 Au6 3.1875(6) 7_575
Au7 Se4 2.5235(7) .
Au7 Au12 2.7712(4) .
Au7 Au8 2.8884(4) .
Au7 Au13 2.9141(4) .
Au7 Au7 3.1190(6) 7_575
Au8 Se3 2.5050(6) .
Au8 Au12 2.7578(3) .
Au8 Au9 2.8655(4) .
Au8 Au13 2.9006(3) .
Au8 Au8 3.1702(5) 7_575
Au9 Se2 2.5060(6) .
Au9 Au12 2.7746(3) .
Au9 Au10 2.8634(4) .
Au9 Au13 2.9227(3) .
Au9 Au9 3.2479(6) 7_575
Au10 Se1 2.4331(6) .
Au10 Au12 2.7869(3) .
Au10 Au13 2.9247(3) .
Au10 Au10 3.2162(5) 7_575
Au11 Cl1 2.4033(12) .
Au11 Au12 2.7144(4) .
Au12 Au13 2.9009(3) .
Au13 Au8 2.9005(3) 7_575
Au13 Au12 2.9008(4) 7_575
Au13 Au7 2.9141(4) 7_575
Au13 Au9 2.9228(3) 7_575
Au13 Au10 2.9247(3) 7_575
Au13 Au6 2.9293(4) 7_575
Se1 C91 1.887(7) .
Se1 Au10 2.4330(6) 7_575
Se2 C97 1.893(8) .
Se2 Au9 2.5060(6) 7_575
Se3 C103 1.923(8) .
Se3 Au8 2.5051(6) 7_575
Se4 C109 1.865(7) .
Se4 Au7 2.5235(7) 7_575
Se5 C115 1.933(8) .
Se5 Au6 2.4912(5) 7_575
Sb1 F5 1.667(4) .
Sb1 F3 1.718(4) .
Sb1 F1 1.732(4) 7_575
Sb1 F1 1.732(4) .
Sb1 F2 1.789(5) .
Sb1 F4 1.824(5) .
C1 C2 1.379(7) .
C1 C6 1.420(8) .
C1 P1 1.817(6) .
C2 C3 1.394(9) .
C2 H2 0.9300 .
C3 C4 1.384(8) .
C3 H3 0.9300 .
C4 C5 1.368(8) .
C4 H4 0.9300 .
C5 C6 1.394(8) .
C5 H5 0.9300 .
C6 H6 0.9300 .
C7 C8 1.383(9) .
C7 C12 1.383(8) .
C7 P1 1.810(5) .
C8 C9 1.404(8) .
C8 H8 0.9300 .
C9 C10 1.359(9) .
C9 H9 0.9300 .
C10 C11 1.356(9) .
C10 H10 0.9300 .
C11 C12 1.429(7) .
C11 H11 0.9300 .
C12 H12 0.9300 .
C13 C18 1.389(8) .
C13 C14 1.405(8) .
C13 P1 1.783(5) .
C14 C15 1.347(9) .
C14 H14 0.9300 .
C15 C16 1.411(10) .
C15 H15 0.9300 .
C16 C17 1.413(8) .
C16 H16 0.9300 .
C17 C18 1.392(8) .
C17 H17 0.9300 .
C18 H18 0.9300 .
C19 C24 1.378(9) .
C19 C20 1.400(9) .
C19 P2 1.804(5) .
C20 C21 1.372(9) .
C20 H20 0.9300 .
C21 C22 1.381(8) .
C21 H21 0.9300 .
C22 C23 1.405(9) .
C22 H22 0.9300 .
C23 C24 1.408(9) .
C23 H23 0.9300 .
C24 H24 0.9300 .
C25 C26 1.397(9) .
C25 C30 1.409(10) .
C25 P2 1.761(6) .
C26 C27 1.386(9) .
C26 H26 0.9300 .
C27 C28 1.394(8) .
C27 H27 0.9300 .
C28 C29 1.379(9) .
C28 H28 0.9300 .
C29 C30 1.379(10) .
C29 H29 0.9300 .
C30 H30 0.9300 .
C31 C36 1.366(8) .
C31 C32 1.384(10) .
C31 P2 1.793(6) .
C32 C33 1.393(8) .
C32 H32 0.9300 .
C33 C34 1.375(9) .
C33 H33 0.9300 .
C34 C35 1.361(10) .
C34 H34 0.9300 .
C35 C36 1.384(7) .
C35 H35 0.9300 .
C36 H36 0.9300 .
C37 C38 1.353(8) .
C37 C42 1.374(8) .
C37 P3 1.844(6) .
C38 C39 1.379(10) .
C38 H38 0.9300 .
C39 C40 1.382(9) .
C39 H39 0.9300 .
C40 C41 1.362(7) .
C40 H40 0.9300 .
C41 C42 1.363(8) .
C41 H41 0.9300 .
C42 H42 0.9300 .
C43 C44 1.373(9) .
C43 C48 1.413(8) .
C43 P3 1.791(5) .
C44 C45 1.389(7) .
C44 H44 0.9300 .
C45 C46 1.425(8) .
C45 H45 0.9300 .
C46 C47 1.420(9) .
C46 H46 0.9300 .
C47 C48 1.387(8) .
C47 H47 0.9300 .
C48 H48 0.9300 .
C49 C54 1.386(9) .
C49 C50 1.395(8) .
C49 P3 1.814(5) .
C50 C51 1.426(7) .
C50 H50 0.9300 .
C51 C52 1.367(9) .
C51 H51 0.9300 .
C52 C53 1.400(9) .
C52 H52 0.9300 .
C53 C54 1.385(9) .
C53 H53 0.9300 .
C54 H54 0.9300 .
C55 C60 1.352(8) .
C55 C56 1.428(8) .
C55 P4 1.800(6) .
C56 C57 1.371(8) .
C56 H56 0.9300 .
C57 C58 1.368(8) .
C57 H57 0.9300 .
C58 C59 1.372(9) .
C58 H58 0.9300 .
C59 C60 1.392(7) .
C59 H59 0.9300 .
C60 H60 0.9300 .
C61 C66 1.368(10) .
C61 C62 1.384(9) .
C61 P4 1.823(6) .
C62 C63 1.387(9) .
C62 H62 0.9300 .
C63 C64 1.380(8) .
C63 H63 0.9300 .
C64 C65 1.413(9) .
C64 H64 0.9300 .
C65 C66 1.341(9) .
C65 H65 0.9300 .
C66 H66 0.9300 .
C67 C68 1.401(8) .
C67 C72 1.425(8) .
C67 P4 1.931(6) .
C68 C69 1.395(8) .
C68 H68 0.9300 .
C69 C70 1.394(9) .
C69 H69 0.9300 .
C70 C71 1.390(9) .
C70 H70 0.9300 .
C71 C72 1.394(9) .
C71 H71 0.9300 .
C72 H72 0.9300 .
C73 C78 1.392(8) .
C73 C74 1.398(8) .
C73 P5 1.821(6) .
C74 C75 1.384(8) .
C74 H74 0.9300 .
C75 C76 1.413(9) .
C75 H75 0.9300 .
C76 C77 1.373(9) .
C76 H76 0.9300 .
C77 C78 1.370(9) .
C77 H77 0.9300 .
C78 H78 0.9300 .
C79 C80 1.403(9) .
C79 C84 1.406(8) .
C79 P5 1.814(6) .
C80 C81 1.349(7) .
C80 H80 0.9300 .
C81 C82 1.399(7) .
C81 H81 0.9300 .
C82 C83 1.420(8) .
C82 H82 0.9300 .
C83 C84 1.399(9) .
C83 H83 0.9300 .
C84 H84 0.9300 .
C85 C90 1.386(9) .
C85 C86 1.438(8) .
C85 P5 1.804(4) .
C86 C87 1.359(7) .
C86 H86 0.9300 .
C87 C88 1.420(9) .
C87 H87 0.9300 .
C88 C89 1.419(10) .
C88 H88 0.9300 .
C89 C90 1.404(7) .
C89 H89 0.9300 .
C90 H90 0.9300 .
C91 C96 1.401(11) .
C91 C92 1.419(11) .
C92 C93 1.381(9) .
C92 H92 0.9300 .
C93 C94 1.446(12) .
C93 H93 0.9300 .
C94 C95 1.374(12) .
C94 H94 0.9300 .
C95 C96 1.378(9) .
C95 H95 0.9300 .
C96 H96 0.9300 .
C97 C98 1.350(12) .
C97 C102 1.402(11) .
C98 C99 1.410(11) .
C98 H98 0.9300 .
C99 C100 1.362(11) .
C99 H99 0.9300 .
C100 C101 1.426(11) .
C100 H100 0.9300 .
C101 C102 1.367(11) .
C101 H101 0.9300 .
C102 H102 0.9300 .
C103 C104 1.346(12) .
C103 C108 1.399(9) .
C104 C105 1.384(12) .
C104 H104 0.9300 .
C105 C106 1.419(9) .
C105 H105 0.9300 .
C106 C107 1.351(14) .
C106 H106 0.9300 .
C107 C108 1.370(12) .
C107 H107 0.9300 .
C108 H108 0.9300 .
C109 C114 1.412(11) .
C109 C110 1.438(9) .
C110 C111 1.452(9) .
C110 H110 0.9300 .
C111 C112 1.379(13) .
C111 H111 0.9300 .
C112 C113 1.329(12) .
C112 H112 0.9300 .
C113 C114 1.346(10) .
C113 H113 0.9300 .
C114 H114 0.9300 .
C115 C120 1.336(9) .
C115 C116 1.403(13) .
C116 C117 1.384(14) .
C116 H116 0.9300 .
C117 C118 1.403(12) .
C117 H117 0.9300 .
C118 C119 1.401(10) .
C118 H118 0.9300 .
C119 C120 1.401(11) .
C119 H119 0.9300 .
C120 H120 0.9300 .

loop_
_geom_torsion_atom_site_label_1
_geom_torsion_atom_site_label_2
_geom_torsion_atom_site_label_3
_geom_torsion_atom_site_label_4
_geom_torsion
_geom_torsion_site_symmetry_1
_geom_torsion_site_symmetry_4
P1 Au1 Au2 P2 4.95(5) . .
Au12 Au1 Au2 P2 -177.93(4) . .
Au10 Au1 Au2 P2 110.34(4) . .
Au6 Au1 Au2 P2 149.39(4) . .
Au5 Au1 Au2 P2 -148.20(4) . .
Au11 Au1 Au2 P2 -110.02(4) . .
P1 Au1 Au2 Au12 -177.13(3) . .
Au10 Au1 Au2 Au12 -71.732(9) . .
Au6 Au1 Au2 Au12 -32.687(8) . .
Au5 Au1 Au2 Au12 29.730(8) . .
Au11 Au1 Au2 Au12 67.908(10) . .
P1 Au1 Au2 Au9 -141.47(3) . .
Au12 Au1 Au2 Au9 35.658(8) . .
Au10 Au1 Au2 Au9 -36.074(9) . .
Au6 Au1 Au2 Au9 2.971(10) . .
Au5 Au1 Au2 Au9 65.389(9) . .
Au11 Au1 Au2 Au9 103.566(11) . .
P1 Au1 Au2 Au3 155.36(3) . .
Au12 Au1 Au2 Au3 -27.511(8) . .
Au10 Au1 Au2 Au3 -99.243(8) . .
Au6 Au1 Au2 Au3 -60.198(10) . .
Au5 Au1 Au2 Au3 2.219(9) . .
Au11 Au1 Au2 Au3 40.396(8) . .
P1 Au1 Au2 Au10 -105.39(3) . .
Au12 Au1 Au2 Au10 71.732(9) . .
Au6 Au1 Au2 Au10 39.045(9) . .
Au5 Au1 Au2 Au10 101.463(8) . .
Au11 Au1 Au2 Au10 139.640(8) . .
P1 Au1 Au2 Au11 114.97(4) . .
Au12 Au1 Au2 Au11 -67.908(10) . .
Au10 Au1 Au2 Au11 -139.640(8) . .
Au6 Au1 Au2 Au11 -100.595(11) . .
Au5 Au1 Au2 Au11 -38.177(8) . .
P2 Au2 Au3 P3 -2.87(5) . .
Au12 Au2 Au3 P3 -179.44(4) . .
Au9 Au2 Au3 P3 108.33(4) . .
Au10 Au2 Au3 P3 146.25(4) . .
Au1 Au2 Au3 P3 -152.09(4) . .
Au11 Au2 Au3 P3 -111.90(4) . .
P2 Au2 Au3 Au12 176.57(4) . .
Au9 Au2 Au3 Au12 -72.233(9) . .
Au10 Au2 Au3 Au12 -34.317(7) . .
Au1 Au2 Au3 Au12 27.348(8) . .
Au11 Au2 Au3 Au12 67.540(10) . .
P2 Au2 Au3 Au8 -149.08(4) . .
Au12 Au2 Au3 Au8 34.357(7) . .
Au9 Au2 Au3 Au8 -37.877(10) . .
Au10 Au2 Au3 Au8 0.039(9) . .
Au1 Au2 Au3 Au8 61.705(10) . .
Au11 Au2 Au3 Au8 101.897(11) . .
P2 Au2 Au3 Au9 -111.20(4) . .
Au12 Au2 Au3 Au9 72.233(9) . .
Au10 Au2 Au3 Au9 37.916(8) . .
Au1 Au2 Au3 Au9 99.581(9) . .
Au11 Au2 Au3 Au9 139.774(8) . .
P2 Au2 Au3 Au4 147.89(4) . .
Au12 Au2 Au3 Au4 -28.673(8) . .
Au9 Au2 Au3 Au4 -100.906(8) . .
Au10 Au2 Au3 Au4 -62.990(9) . .
Au1 Au2 Au3 Au4 -1.325(9) . .
Au11 Au2 Au3 Au4 38.868(7) . .
P2 Au2 Au3 Au11 109.03(4) . .
Au12 Au2 Au3 Au11 -67.540(10) . .
Au9 Au2 Au3 Au11 -139.774(8) . .
Au10 Au2 Au3 Au11 -101.858(10) . .
Au1 Au2 Au3 Au11 -40.193(8) . .
P3 Au3 Au4 P4 0.39(6) . .
Au12 Au3 Au4 P4 -178.38(4) . .
Au8 Au3 Au4 P4 108.97(4) . .
Au9 Au3 Au4 P4 148.47(4) . .
Au2 Au3 Au4 P4 -149.90(4) . .
Au11 Au3 Au4 P4 -111.51(4) . .
P3 Au3 Au4 Au12 178.78(4) . .
Au8 Au3 Au4 Au12 -72.646(8) . .
Au9 Au3 Au4 Au12 -33.147(8) . .
Au2 Au3 Au4 Au12 28.482(8) . .
Au11 Au3 Au4 Au12 66.876(10) . .
P3 Au3 Au4 Au7 -146.04(4) . .
Au12 Au3 Au4 Au7 35.182(8) . .
Au8 Au3 Au4 Au7 -37.464(9) . .
Au9 Au3 Au4 Au7 2.035(11) . .
Au2 Au3 Au4 Au7 63.663(10) . .
Au11 Au3 Au4 Au7 102.058(11) . .
P3 Au3 Au4 Au8 -108.58(4) . .
Au12 Au3 Au4 Au8 72.646(8) . .
Au9 Au3 Au4 Au8 39.499(9) . .
Au2 Au3 Au4 Au8 101.128(8) . .
Au11 Au3 Au4 Au8 139.523(8) . .
P3 Au3 Au4 Au5 150.21(4) . .
Au12 Au3 Au4 Au5 -28.564(8) . .
Au8 Au3 Au4 Au5 -101.210(8) . .
Au9 Au3 Au4 Au5 -61.711(10) . .
Au2 Au3 Au4 Au5 -0.082(9) . .
Au11 Au3 Au4 Au5 38.312(8) . .
P3 Au3 Au4 Au11 111.90(4) . .
Au12 Au3 Au4 Au11 -66.876(10) . .
Au8 Au3 Au4 Au11 -139.523(8) . .
Au9 Au3 Au4 Au11 -100.023(11) . .
Au2 Au3 Au4 Au11 -38.395(7) . .
P1 Au1 Au5 P5 -3.58(5) . .
Au12 Au1 Au5 P5 178.39(4) . .
Au10 Au1 Au5 P5 -146.69(4) . .
Au6 Au1 Au5 P5 -110.11(4) . .
Au2 Au1 Au5 P5 149.05(4) . .
Au11 Au1 Au5 P5 111.15(4) . .
P1 Au1 Au5 Au12 178.03(4) . .
Au10 Au1 Au5 Au12 34.924(7) . .
Au6 Au1 Au5 Au12 71.506(9) . .
Au2 Au1 Au5 Au12 -29.339(8) . .
Au11 Au1 Au5 Au12 -67.237(11) . .
P1 Au1 Au5 Au6 106.52(4) . .
Au12 Au1 Au5 Au6 -71.506(9) . .
Au10 Au1 Au5 Au6 -36.581(9) . .
Au2 Au1 Au5 Au6 -100.845(8) . .
Au11 Au1 Au5 Au6 -138.742(8) . .
P1 Au1 Au5 Au7 145.20(3) . .
Au12 Au1 Au5 Au7 -32.830(7) . .
Au10 Au1 Au5 Au7 2.094(9) . .
Au6 Au1 Au5 Au7 38.676(9) . .
Au2 Au1 Au5 Au7 -62.169(9) . .
Au11 Au1 Au5 Au7 -100.066(11) . .
P1 Au1 Au5 Au4 -154.86(3) . .
Au12 Au1 Au5 Au4 27.110(8) . .
Au10 Au1 Au5 Au4 62.034(10) . .
Au6 Au1 Au5 Au4 98.616(8) . .
Au2 Au1 Au5 Au4 -2.229(9) . .
Au11 Au1 Au5 Au4 -40.127(8) . .
P1 Au1 Au5 Au11 -114.73(4) . .
Au12 Au1 Au5 Au11 67.237(11) . .
Au10 Au1 Au5 Au11 102.161(11) . .
Au6 Au1 Au5 Au11 138.742(8) . .
Au2 Au1 Au5 Au11 37.898(8) . .
P4 Au4 Au5 P5 0.30(6) . .
Au12 Au4 Au5 P5 -177.72(4) . .
Au7 Au4 Au5 P5 110.09(4) . .
Au8 Au4 Au5 P5 149.76(4) . .
Au3 Au4 Au5 P5 -149.23(4) . .
Au11 Au4 Au5 P5 -110.54(4) . .
P4 Au4 Au5 Au12 178.01(4) . .
Au7 Au4 Au5 Au12 -72.198(10) . .
Au8 Au4 Au5 Au12 -32.521(8) . .
Au3 Au4 Au5 Au12 28.488(8) . .
Au11 Au4 Au5 Au12 67.180(11) . .
P4 Au4 Au5 Au6 -147.36(4) . .
Au12 Au4 Au5 Au6 34.630(8) . .
Au7 Au4 Au5 Au6 -37.568(10) . .
Au8 Au4 Au5 Au6 2.110(10) . .
Au3 Au4 Au5 Au6 63.119(10) . .
Au11 Au4 Au5 Au6 101.810(11) . .
P4 Au4 Au5 Au7 -109.79(4) . .
Au12 Au4 Au5 Au7 72.198(10) . .
Au8 Au4 Au5 Au7 39.678(10) . .
Au3 Au4 Au5 Au7 100.686(9) . .
Au11 Au4 Au5 Au7 139.378(9) . .
P4 Au4 Au5 Au1 150.96(4) . .
Au12 Au4 Au5 Au1 -27.052(9) . .
Au7 Au4 Au5 Au1 -99.250(9) . .
Au8 Au4 Au5 Au1 -59.572(11) . .
Au3 Au4 Au5 Au1 1.437(10) . .
Au11 Au4 Au5 Au1 40.128(8) . .
P4 Au4 Au5 Au11 110.83(4) . .
Au12 Au4 Au5 Au11 -67.180(11) . .
Au7 Au4 Au5 Au11 -139.378(9) . .
Au8 Au4 Au5 Au11 -99.700(12) . .
Au3 Au4 Au5 Au11 -38.691(8) . .
P1 Au1 Au6 Se5 10.35(4) . .
Au12 Au1 Au6 Se5 -166.94(2) . .
Au10 Au1 Au6 Se5 -96.16(2) . .
Au2 Au1 Au6 Se5 -135.33(2) . .
Au5 Au1 Au6 Se5 124.40(2) . .
Au11 Au1 Au6 Se5 161.46(2) . .
P1 Au1 Au6 Au12 177.29(3) . .
Au10 Au1 Au6 Au12 70.779(8) . .
Au2 Au1 Au6 Au12 31.606(8) . .
Au5 Au1 Au6 Au12 -68.666(6) . .
Au11 Au1 Au6 Au12 -31.607(7) . .
P1 Au1 Au6 Au5 -114.04(3) . .
Au12 Au1 Au6 Au5 68.666(6) . .
Au10 Au1 Au6 Au5 139.445(9) . .
Au2 Au1 Au6 Au5 100.272(8) . .
Au11 Au1 Au6 Au5 37.059(7) . .
P1 Au1 Au6 Au10 106.51(3) . .
Au12 Au1 Au6 Au10 -70.779(8) . .
Au2 Au1 Au6 Au10 -39.173(7) . .
Au5 Au1 Au6 Au10 -139.445(9) . .
Au11 Au1 Au6 Au10 -102.386(11) . .
P1 Au1 Au6 Au7 -152.93(3) . .
Au12 Au1 Au6 Au7 29.783(8) . .
Au10 Au1 Au6 Au7 100.562(12) . .
Au2 Au1 Au6 Au7 61.389(12) . .
Au5 Au1 Au6 Au7 -38.883(8) . .
Au11 Au1 Au6 Au7 -1.824(10) . .
P1 Au1 Au6 Au13 143.11(3) . .
Au12 Au1 Au6 Au13 -34.181(9) . .
Au10 Au1 Au6 Au13 36.598(8) . .
Au2 Au1 Au6 Au13 -2.575(11) . .
Au5 Au1 Au6 Au13 -102.847(10) . .
Au11 Au1 Au6 Au13 -65.788(12) . .
P1 Au1 Au6 Au6 85.62(3) . 7_575
Au12 Au1 Au6 Au6 -91.675(9) . 7_575
Au10 Au1 Au6 Au6 -20.896(9) . 7_575
Au2 Au1 Au6 Au6 -60.069(11) . 7_575
Au5 Au1 Au6 Au6 -160.341(9) . 7_575
Au11 Au1 Au6 Au6 -123.282(9) . 7_575
P5 Au5 Au6 Se5 -7.75(4) . .
Au12 Au5 Au6 Se5 174.33(2) . .
Au7 Au5 Au6 Se5 104.75(3) . .
Au1 Au5 Au6 Se5 -118.67(2) . .
Au4 Au5 Au6 Se5 140.77(2) . .
Au11 Au5 Au6 Se5 -155.74(2) . .
P5 Au5 Au6 Au12 177.92(3) . .
Au7 Au5 Au6 Au12 -69.573(10) . .
Au1 Au5 Au6 Au12 67.007(7) . .
Au4 Au5 Au6 Au12 -33.553(8) . .
Au11 Au5 Au6 Au12 29.932(7) . .
P5 Au5 Au6 Au1 110.91(3) . .
Au12 Au5 Au6 Au1 -67.007(7) . .
Au7 Au5 Au6 Au1 -136.580(8) . .
Au4 Au5 Au6 Au1 -100.560(8) . .
Au11 Au5 Au6 Au1 -37.075(8) . .
P5 Au5 Au6 Au10 147.60(3) . .
Au12 Au5 Au6 Au10 -30.320(7) . .
Au7 Au5 Au6 Au10 -99.893(11) . .
Au1 Au5 Au6 Au10 36.687(8) . .
Au4 Au5 Au6 Au10 -63.873(10) . .
Au11 Au5 Au6 Au10 -0.388(9) . .
P5 Au5 Au6 Au7 -112.51(3) . .
Au12 Au5 Au6 Au7 69.573(10) . .
Au1 Au5 Au6 Au7 136.580(8) . .
Au4 Au5 Au6 Au7 36.020(8) . .
Au11 Au5 Au6 Au7 99.505(11) . .
P5 Au5 Au6 Au13 -147.52(3) . .
Au12 Au5 Au6 Au13 34.563(8) . .
Au7 Au5 Au6 Au13 -35.010(9) . .
Au1 Au5 Au6 Au13 101.570(9) . .
Au4 Au5 Au6 Au13 1.010(10) . .
Au11 Au5 Au6 Au13 64.495(11) . .
P5 Au5 Au6 Au6 -87.93(3) . 7_575
Au12 Au5 Au6 Au6 94.156(11) . 7_575
Au7 Au5 Au6 Au6 24.583(9) . 7_575
Au1 Au5 Au6 Au6 161.163(9) . 7_575
Au4 Au5 Au6 Au6 60.603(11) . 7_575
Au11 Au5 Au6 Au6 124.088(10) . 7_575
P4 Au4 Au7 Se4 -2.71(5) . .
Au12 Au4 Au7 Se4 177.84(2) . .
Au8 Au4 Au7 Se4 108.53(2) . .
Au3 Au4 Au7 Se4 143.87(2) . .
Au5 Au4 Au7 Se4 -114.39(2) . .
Au11 Au4 Au7 Se4 -151.14(2) . .
P4 Au4 Au7 Au12 179.45(4) . .
Au8 Au4 Au7 Au12 -69.316(9) . .
Au3 Au4 Au7 Au12 -33.973(8) . .
Au5 Au4 Au7 Au12 67.769(7) . .
Au11 Au4 Au7 Au12 31.018(7) . .
P4 Au4 Au7 Au5 111.68(4) . .
Au12 Au4 Au7 Au5 -67.769(7) . .
Au8 Au4 Au7 Au5 -137.085(10) . .
Au3 Au4 Au7 Au5 -101.743(9) . .
Au11 Au4 Au7 Au5 -36.752(8) . .
P4 Au4 Au7 Au6 149.72(4) . .
Au12 Au4 Au7 Au6 -29.734(8) . .
Au8 Au4 Au7 Au6 -99.049(13) . .
Au3 Au4 Au7 Au6 -63.707(13) . .
Au5 Au4 Au7 Au6 38.036(8) . .
Au11 Au4 Au7 Au6 1.284(10) . .
P4 Au4 Au7 Au8 -111.23(4) . .
Au12 Au4 Au7 Au8 69.316(9) . .
Au3 Au4 Au7 Au8 35.342(8) . .
Au5 Au4 Au7 Au8 137.085(10) . .
Au11 Au4 Au7 Au8 100.333(11) . .
P4 Au4 Au7 Au13 -145.41(4) . .
Au12 Au4 Au7 Au13 35.135(9) . .
Au8 Au4 Au7 Au13 -34.181(8) . .
Au3 Au4 Au7 Au13 1.161(11) . .
Au5 Au4 Au7 Au13 102.904(11) . .
Au11 Au4 Au7 Au13 66.152(12) . .
P4 Au4 Au7 Au7 -85.17(4) . 7_575
Au12 Au4 Au7 Au7 95.375(11) . 7_575
Au8 Au4 Au7 Au7 26.059(11) . 7_575
Au3 Au4 Au7 Au7 61.402(13) . 7_575
Au5 Au4 Au7 Au7 163.144(12) . 7_575
Au11 Au4 Au7 Au7 126.393(10) . 7_575
P5 Au5 Au7 Se4 12.49(4) . .
Au12 Au5 Au7 Se4 -167.802(19) . .
Au6 Au5 Au7 Se4 -98.09(2) . .
Au1 Au5 Au7 Se4 -136.018(19) . .
Au4 Au5 Au7 Se4 124.25(2) . .
Au11 Au5 Au7 Se4 160.516(18) . .
P5 Au5 Au7 Au12 -179.71(3) . .
Au6 Au5 Au7 Au12 69.710(10) . .
Au1 Au5 Au7 Au12 31.784(7) . .
Au4 Au5 Au7 Au12 -67.951(7) . .
Au11 Au5 Au7 Au12 -31.682(7) . .
P5 Au5 Au7 Au4 -111.76(3) . .
Au12 Au5 Au7 Au4 67.951(7) . .
Au6 Au5 Au7 Au4 137.661(9) . .
Au1 Au5 Au7 Au4 99.735(8) . .
Au11 Au5 Au7 Au4 36.269(8) . .
P5 Au5 Au7 Au6 110.58(3) . .
Au12 Au5 Au7 Au6 -69.710(10) . .
Au1 Au5 Au7 Au6 -37.926(8) . .
Au4 Au5 Au7 Au6 -137.661(9) . .
Au11 Au5 Au7 Au6 -101.392(11) . .
P5 Au5 Au7 Au8 -150.12(3) . .
Au12 Au5 Au7 Au8 29.597(8) . .
Au6 Au5 Au7 Au8 99.307(13) . .
Au1 Au5 Au7 Au8 61.381(11) . .
Au4 Au5 Au7 Au8 -38.354(9) . .
Au11 Au5 Au7 Au8 -2.085(11) . .
P5 Au5 Au7 Au13 145.83(3) . .
Au12 Au5 Au7 Au13 -34.461(8) . .
Au6 Au5 Au7 Au13 35.249(8) . .
Au1 Au5 Au7 Au13 -2.677(9) . .
Au4 Au5 Au7 Au13 -102.412(9) . .
Au11 Au5 Au7 Au13 -66.143(10) . .
P5 Au5 Au7 Au7 85.33(4) . 7_575
Au12 Au5 Au7 Au7 -94.955(12) . 7_575
Au6 Au5 Au7 Au7 -25.246(10) . 7_575
Au1 Au5 Au7 Au7 -63.171(12) . 7_575
Au4 Au5 Au7 Au7 -162.907(12) . 7_575
Au11 Au5 Au7 Au7 -126.637(11) . 7_575
Se5 Au6 Au7 Se4 -6.53(2) . .
Au12 Au6 Au7 Se4 -172.210(17) . .
Au1 Au6 Au7 Se4 158.483(15) . .
Au5 Au6 Au7 Se4 118.652(17) . .
Au10 Au6 Au7 Se4 -138.251(16) . .
Au13 Au6 Au7 Se4 -99.830(17) . .
Au6 Au6 Au7 Se4 -48.171(15) 7_575 .
Se5 Au6 Au7 Au12 165.678(17) . .
Au1 Au6 Au7 Au12 -29.307(7) . .
Au5 Au6 Au7 Au12 -69.138(8) . .
Au10 Au6 Au7 Au12 33.960(8) . .
Au13 Au6 Au7 Au12 72.380(9) . .
Au6 Au6 Au7 Au12 124.039(6) 7_575 .
Se5 Au6 Au7 Au4 -164.669(15) . .
Au12 Au6 Au7 Au4 29.654(8) . .
Au1 Au6 Au7 Au4 0.347(11) . .
Au5 Au6 Au7 Au4 -39.484(9) . .
Au10 Au6 Au7 Au4 63.613(11) . .
Au13 Au6 Au7 Au4 102.034(11) . .
Au6 Au6 Au7 Au4 153.693(8) 7_575 .
Se5 Au6 Au7 Au5 -125.185(17) . .
Au12 Au6 Au7 Au5 69.138(9) . .
Au1 Au6 Au7 Au5 39.831(9) . .
Au10 Au6 Au7 Au5 103.097(9) . .
Au13 Au6 Au7 Au5 141.518(8) . .
Au6 Au6 Au7 Au5 -166.823(6) 7_575 .
Se5 Au6 Au7 Au8 132.384(16) . .
Au12 Au6 Au7 Au8 -33.294(8) . .
Au1 Au6 Au7 Au8 -62.600(11) . .
Au5 Au6 Au7 Au8 -102.432(9) . .
Au10 Au6 Au7 Au8 0.666(11) . .
Au13 Au6 Au7 Au8 39.087(8) . .
Au6 Au6 Au7 Au8 90.745(7) 7_575 .
Se5 Au6 Au7 Au13 93.297(17) . .
Au12 Au6 Au7 Au13 -72.380(9) . .
Au1 Au6 Au7 Au13 -101.687(10) . .
Au5 Au6 Au7 Au13 -141.518(8) . .
Au10 Au6 Au7 Au13 -38.421(8) . .
Au6 Au6 Au7 Au13 51.659(5) 7_575 .
Se5 Au6 Au7 Au7 41.639(16) . 7_575
Au12 Au6 Au7 Au7 -124.038(6) . 7_575
Au1 Au6 Au7 Au7 -153.345(7) . 7_575
Au5 Au6 Au7 Au7 166.824(5) . 7_575
Au10 Au6 Au7 Au7 -90.079(7) . 7_575
Au13 Au6 Au7 Au7 -51.658(5) . 7_575
Au6 Au6 Au7 Au7 0.0 7_575 7_575
P3 Au3 Au8 Se3 -4.54(4) . .
Au12 Au3 Au8 Se3 175.08(3) . .
Au9 Au3 Au8 Se3 105.79(2) . .
Au4 Au3 Au8 Se3 -117.59(2) . .
Au2 Au3 Au8 Se3 142.24(2) . .
Au11 Au3 Au8 Se3 -154.40(2) . .
P3 Au3 Au8 Au12 -179.62(3) . .
Au9 Au3 Au8 Au12 -69.284(7) . .
Au4 Au3 Au8 Au12 67.334(7) . .
Au2 Au3 Au8 Au12 -32.838(8) . .
Au11 Au3 Au8 Au12 30.526(8) . .
P3 Au3 Au8 Au4 113.05(3) . .
Au12 Au3 Au8 Au4 -67.334(7) . .
Au9 Au3 Au8 Au4 -136.618(9) . .
Au2 Au3 Au8 Au4 -100.172(10) . .
Au11 Au3 Au8 Au4 -36.809(7) . .
P3 Au3 Au8 Au9 -110.33(3) . .
Au12 Au3 Au8 Au9 69.284(7) . .
Au4 Au3 Au8 Au9 136.618(9) . .
Au2 Au3 Au8 Au9 36.447(8) . .
Au11 Au3 Au8 Au9 99.810(9) . .
P3 Au3 Au8 Au7 149.16(3) . .
Au12 Au3 Au8 Au7 -31.217(9) . .
Au9 Au3 Au8 Au7 -100.501(10) . .
Au4 Au3 Au8 Au7 36.117(8) . .
Au2 Au3 Au8 Au7 -64.055(12) . .
Au11 Au3 Au8 Au7 -0.691(11) . .
P3 Au3 Au8 Au13 -145.81(3) . .
Au12 Au3 Au8 Au13 33.808(8) . .
Au9 Au3 Au8 Au13 -35.476(8) . .
Au4 Au3 Au8 Au13 101.142(11) . .
Au2 Au3 Au8 Au13 0.971(11) . .
Au11 Au3 Au8 Au13 64.334(12) . .
P3 Au3 Au8 Au8 -84.99(3) . 7_575
Au12 Au3 Au8 Au8 94.625(10) . 7_575
Au9 Au3 Au8 Au8 25.341(11) . 7_575
Au4 Au3 Au8 Au8 161.959(10) . 7_575
Au2 Au3 Au8 Au8 61.787(13) . 7_575
Au11 Au3 Au8 Au8 125.151(8) . 7_575
P4 Au4 Au8 Se3 13.45(4) . .
Au12 Au4 Au8 Se3 -168.20(2) . .
Au7 Au4 Au8 Se3 -97.75(2) . .
Au3 Au4 Au8 Se3 122.98(2) . .
Au5 Au4 Au8 Se3 -136.429(19) . .
Au11 Au4 Au8 Se3 159.611(19) . .
P4 Au4 Au8 Au3 -109.53(4) . .
Au12 Au4 Au8 Au3 68.822(10) . .
Au7 Au4 Au8 Au3 139.274(9) . .
Au5 Au4 Au8 Au3 100.590(10) . .
Au11 Au4 Au8 Au3 36.630(8) . .
P4 Au4 Au8 Au12 -178.36(4) . .
Au7 Au4 Au8 Au12 70.452(10) . .
Au3 Au4 Au8 Au12 -68.822(10) . .
Au5 Au4 Au8 Au12 31.768(8) . .
Au11 Au4 Au8 Au12 -32.192(7) . .
P4 Au4 Au8 Au9 -149.43(4) . .
Au12 Au4 Au8 Au9 28.922(8) . .
Au7 Au4 Au8 Au9 99.374(10) . .
Au3 Au4 Au8 Au9 -39.900(8) . .
Au5 Au4 Au8 Au9 60.690(10) . .
Au11 Au4 Au8 Au9 -3.270(9) . .
P4 Au4 Au8 Au7 111.19(4) . .
Au12 Au4 Au8 Au7 -70.452(10) . .
Au3 Au4 Au8 Au7 -139.274(9) . .
Au5 Au4 Au8 Au7 -38.684(9) . .
Au11 Au4 Au8 Au7 -102.644(9) . .
P4 Au4 Au8 Au13 145.43(4) . .
Au12 Au4 Au8 Au13 -36.213(8) . .
Au7 Au4 Au8 Au13 34.239(10) . .
Au3 Au4 Au8 Au13 -105.035(10) . .
Au5 Au4 Au8 Au13 -4.445(11) . .
Au11 Au4 Au8 Au13 -68.405(9) . .
P4 Au4 Au8 Au8 86.51(4) . 7_575
Au12 Au4 Au8 Au8 -95.137(12) . 7_575
Au7 Au4 Au8 Au8 -24.685(10) . 7_575
Au3 Au4 Au8 Au8 -163.959(10) . 7_575
Au5 Au4 Au8 Au8 -63.369(13) . 7_575
Au11 Au4 Au8 Au8 -127.329(9) . 7_575
Se4 Au7 Au8 Se3 -2.70(2) . .
Au12 Au7 Au8 Se3 -170.015(17) . .
Au4 Au7 Au8 Se3 120.514(17) . .
Au5 Au7 Au8 Se3 160.397(15) . .
Au6 Au7 Au8 Se3 -136.590(16) . .
Au13 Au7 Au8 Se3 -97.168(18) . .
Au7 Au7 Au8 Se3 -45.718(15) 7_575 .
Se4 Au7 Au8 Au3 -161.326(17) . .
Au12 Au7 Au8 Au3 31.363(8) . .
Au4 Au7 Au8 Au3 -38.108(10) . .
Au5 Au7 Au8 Au3 1.775(12) . .
Au6 Au7 Au8 Au3 64.788(11) . .
Au13 Au7 Au8 Au3 104.210(11) . .
Au7 Au7 Au8 Au3 155.661(8) 7_575 .
Se4 Au7 Au8 Au12 167.311(18) . .
Au4 Au7 Au8 Au12 -69.471(9) . .
Au5 Au7 Au8 Au12 -29.588(8) . .
Au6 Au7 Au8 Au12 33.425(9) . .
Au13 Au7 Au8 Au12 72.847(10) . .
Au7 Au7 Au8 Au12 124.297(6) 7_575 .
Se4 Au7 Au8 Au4 -123.218(19) . .
Au12 Au7 Au8 Au4 69.471(9) . .
Au5 Au7 Au8 Au4 39.883(10) . .
Au6 Au7 Au8 Au4 102.896(10) . .
Au13 Au7 Au8 Au4 142.318(9) . .
Au7 Au7 Au8 Au4 -166.232(6) 7_575 .
Se4 Au7 Au8 Au9 133.663(18) . .
Au12 Au7 Au8 Au9 -33.648(9) . .
Au4 Au7 Au8 Au9 -103.119(10) . .
Au5 Au7 Au8 Au9 -63.236(11) . .
Au6 Au7 Au8 Au9 -0.223(11) . .
Au13 Au7 Au8 Au9 39.199(9) . .
Au7 Au7 Au8 Au9 90.650(7) 7_575 .
Se4 Au7 Au8 Au13 94.464(19) . .
Au12 Au7 Au8 Au13 -72.847(10) . .
Au4 Au7 Au8 Au13 -142.318(9) . .
Au5 Au7 Au8 Au13 -102.435(11) . .
Au6 Au7 Au8 Au13 -39.422(9) . .
Au7 Au7 Au8 Au13 51.450(6) 7_575 .
Se4 Au7 Au8 Au8 43.014(17) . 7_575
Au12 Au7 Au8 Au8 -124.296(6) . 7_575
Au4 Au7 Au8 Au8 166.233(6) . 7_575
Au5 Au7 Au8 Au8 -153.885(8) . 7_575
Au6 Au7 Au8 Au8 -90.872(7) . 7_575
Au13 Au7 Au8 Au8 -51.450(6) . 7_575
Au7 Au7 Au8 Au8 0.0 7_575 7_575
P2 Au2 Au9 Se2 -4.44(5) . .
Au12 Au2 Au9 Se2 175.25(2) . .
Au3 Au2 Au9 Se2 -117.07(2) . .
Au10 Au2 Au9 Se2 105.59(2) . .
Au1 Au2 Au9 Se2 140.97(2) . .
Au11 Au2 Au9 Se2 -154.21(2) . .
P2 Au2 Au9 Au12 -179.69(4) . .
Au3 Au2 Au9 Au12 67.685(10) . .
Au10 Au2 Au9 Au12 -69.659(8) . .
Au1 Au2 Au9 Au12 -34.278(7) . .
Au11 Au2 Au9 Au12 30.545(8) . .
P2 Au2 Au9 Au3 112.62(4) . .
Au12 Au2 Au9 Au3 -67.685(10) . .
Au10 Au2 Au9 Au3 -137.344(9) . .
Au1 Au2 Au9 Au3 -101.962(10) . .
Au11 Au2 Au9 Au3 -37.139(7) . .
P2 Au2 Au9 Au10 -110.03(4) . .
Au12 Au2 Au9 Au10 69.659(8) . .
Au3 Au2 Au9 Au10 137.344(9) . .
Au1 Au2 Au9 Au10 35.381(8) . .
Au11 Au2 Au9 Au10 100.204(8) . .
P2 Au2 Au9 Au8 148.41(4) . .
Au12 Au2 Au9 Au8 -31.898(8) . .
Au3 Au2 Au9 Au8 35.787(8) . .
Au10 Au2 Au9 Au8 -101.557(9) . .
Au1 Au2 Au9 Au8 -66.175(10) . .
Au11 Au2 Au9 Au8 -1.352(10) . .
P2 Au2 Au9 Au13 -147.67(4) . .
Au12 Au2 Au9 Au13 32.025(8) . .
Au3 Au2 Au9 Au13 99.710(12) . .
Au10 Au2 Au9 Au13 -37.634(10) . .
Au1 Au2 Au9 Au13 -2.253(11) . .
Au11 Au2 Au9 Au13 62.570(12) . .
P2 Au2 Au9 Au9 -90.34(4) . 7_575
Au12 Au2 Au9 Au9 89.347(13) . 7_575
Au3 Au2 Au9 Au9 157.032(12) . 7_575
Au10 Au2 Au9 Au9 19.688(11) . 7_575
Au1 Au2 Au9 Au9 55.070(15) . 7_575
Au11 Au2 Au9 Au9 119.892(9) . 7_575
P3 Au3 Au9 Se2 17.12(4) . .
Au12 Au3 Au9 Se2 -164.32(2) . .
Au8 Au3 Au9 Se2 -93.44(2) . .
Au4 Au3 Au9 Se2 -132.05(2) . .
Au2 Au3 Au9 Se2 128.10(2) . .
Au11 Au3 Au9 Se2 163.83(2) . .
P3 Au3 Au9 Au12 -178.56(4) . .
Au8 Au3 Au9 Au12 70.887(8) . .
Au4 Au3 Au9 Au12 32.276(7) . .
Au2 Au3 Au9 Au12 -67.573(10) . .
Au11 Au3 Au9 Au12 -31.842(8) . .
P3 Au3 Au9 Au2 -110.99(4) . .
Au12 Au3 Au9 Au2 67.573(10) . .
Au8 Au3 Au9 Au2 138.460(9) . .
Au4 Au3 Au9 Au2 99.849(11) . .
Au11 Au3 Au9 Au2 35.731(8) . .
P3 Au3 Au9 Au10 -150.62(4) . .
Au12 Au3 Au9 Au10 27.945(9) . .
Au8 Au3 Au9 Au10 98.832(10) . .
Au4 Au3 Au9 Au10 60.221(11) . .
Au2 Au3 Au9 Au10 -39.628(8) . .
Au11 Au3 Au9 Au10 -3.897(11) . .
P3 Au3 Au9 Au8 110.55(4) . .
Au12 Au3 Au9 Au8 -70.887(8) . .
Au4 Au3 Au9 Au8 -38.611(8) . .
Au2 Au3 Au9 Au8 -138.460(9) . .
Au11 Au3 Au9 Au8 -102.729(8) . .
P3 Au3 Au9 Au13 144.78(4) . .
Au12 Au3 Au9 Au13 -36.659(8) . .
Au8 Au3 Au9 Au13 34.228(8) . .
Au4 Au3 Au9 Au13 -4.383(11) . .
Au2 Au3 Au9 Au13 -104.232(11) . .
Au11 Au3 Au9 Au13 -68.501(11) . .
P3 Au3 Au9 Au9 88.57(4) . 7_575
Au12 Au3 Au9 Au9 -92.868(11) . 7_575
Au8 Au3 Au9 Au9 -21.981(9) . 7_575
Au4 Au3 Au9 Au9 -60.592(12) . 7_575
Au2 Au3 Au9 Au9 -160.441(10) . 7_575
Au11 Au3 Au9 Au9 -124.710(8) . 7_575
Se3 Au8 Au9 Se2 -1.46(2) . .
Au3 Au8 Au9 Se2 122.190(16) . .
Au12 Au8 Au9 Se2 -168.462(16) . .
Au4 Au8 Au9 Se2 162.931(14) . .
Au7 Au8 Au9 Se2 -134.959(15) . .
Au13 Au8 Au9 Se2 -95.969(16) . .
Au8 Au8 Au9 Se2 -45.240(14) 7_575 .
Se3 Au8 Au9 Au12 167.001(16) . .
Au3 Au8 Au9 Au12 -69.347(9) . .
Au4 Au8 Au9 Au12 -28.607(7) . .
Au7 Au8 Au9 Au12 33.503(9) . .
Au13 Au8 Au9 Au12 72.493(10) . .
Au8 Au8 Au9 Au12 123.222(7) 7_575 .
Se3 Au8 Au9 Au2 -161.474(15) . .
Au3 Au8 Au9 Au2 -37.822(9) . .
Au12 Au8 Au9 Au2 31.525(7) . .
Au4 Au8 Au9 Au2 2.919(10) . .
Au7 Au8 Au9 Au2 65.029(11) . .
Au13 Au8 Au9 Au2 104.018(11) . .
Au8 Au8 Au9 Au2 154.747(8) 7_575 .
Se3 Au8 Au9 Au3 -123.651(17) . .
Au12 Au8 Au9 Au3 69.347(9) . .
Au4 Au8 Au9 Au3 40.741(9) . .
Au7 Au8 Au9 Au3 102.851(9) . .
Au13 Au8 Au9 Au3 141.840(8) . .
Au8 Au8 Au9 Au3 -167.431(5) 7_575 .
Se3 Au8 Au9 Au10 133.193(16) . .
Au3 Au8 Au9 Au10 -103.156(9) . .
Au12 Au8 Au9 Au10 -33.809(9) . .
Au4 Au8 Au9 Au10 -62.415(11) . .
Au7 Au8 Au9 Au10 -0.305(12) . .
Au13 Au8 Au9 Au10 38.684(8) . .
Au8 Au8 Au9 Au10 89.413(7) 7_575 .
Se3 Au8 Au9 Au13 94.508(17) . .
Au3 Au8 Au9 Au13 -141.840(8) . .
Au12 Au8 Au9 Au13 -72.493(10) . .
Au4 Au8 Au9 Au13 -101.100(10) . .
Au7 Au8 Au9 Au13 -38.990(8) . .
Au8 Au8 Au9 Au13 50.729(6) 7_575 .
Se3 Au8 Au9 Au9 43.776(15) . 7_575
Au3 Au8 Au9 Au9 167.428(5) . 7_575
Au12 Au8 Au9 Au9 -123.225(7) . 7_575
Au4 Au8 Au9 Au9 -151.832(7) . 7_575
Au7 Au8 Au9 Au9 -89.722(7) . 7_575
Au13 Au8 Au9 Au9 -50.732(6) . 7_575
Au8 Au8 Au9 Au9 0.0 7_575 7_575
P1 Au1 Au10 Se1 -8.14(4) . .
Au12 Au1 Au10 Se1 171.78(3) . .
Au6 Au1 Au10 Se1 101.77(3) . .
Au2 Au1 Au10 Se1 -121.71(3) . .
Au5 Au1 Au10 Se1 137.75(2) . .
Au11 Au1 Au10 Se1 -158.06(2) . .
P1 Au1 Au10 Au12 -179.92(3) . .
Au6 Au1 Au10 Au12 -70.010(10) . .
Au2 Au1 Au10 Au12 66.509(9) . .
Au5 Au1 Au10 Au12 -34.030(7) . .
Au11 Au1 Au10 Au12 30.162(8) . .
P1 Au1 Au10 Au9 149.02(3) . .
Au12 Au1 Au10 Au9 -31.068(8) . .
Au6 Au1 Au10 Au9 -101.078(10) . .
Au2 Au1 Au10 Au9 35.441(8) . .
Au5 Au1 Au10 Au9 -65.097(9) . .
Au11 Au1 Au10 Au9 -0.906(10) . .
P1 Au1 Au10 Au6 -109.91(3) . .
Au12 Au1 Au10 Au6 70.010(10) . .
Au2 Au1 Au10 Au6 136.519(8) . .
Au5 Au1 Au10 Au6 35.981(8) . .
Au11 Au1 Au10 Au6 100.172(10) . .
P1 Au1 Au10 Au2 113.58(3) . .
Au12 Au1 Au10 Au2 -66.509(9) . .
Au6 Au1 Au10 Au2 -136.519(8) . .
Au5 Au1 Au10 Au2 -100.538(8) . .
Au11 Au1 Au10 Au2 -36.347(8) . .
P1 Au1 Au10 Au13 -146.63(3) . .
Au12 Au1 Au10 Au13 33.285(7) . .
Au6 Au1 Au10 Au13 -36.725(8) . .
Au2 Au1 Au10 Au13 99.794(8) . .
Au5 Au1 Au10 Au13 -0.744(9) . .
Au11 Au1 Au10 Au13 63.447(9) . .
P1 Au1 Au10 Au10 -89.27(3) . 7_575
Au12 Au1 Au10 Au10 90.646(12) . 7_575
Au6 Au1 Au10 Au10 20.636(9) . 7_575
Au2 Au1 Au10 Au10 157.155(8) . 7_575
Au5 Au1 Au10 Au10 56.617(12) . 7_575
Au11 Au1 Au10 Au10 120.808(10) . 7_575
Se2 Au9 Au10 Se1 -3.06(2) . .
Au12 Au9 Au10 Se1 -166.779(17) . .
Au2 Au9 Au10 Se1 126.153(18) . .
Au3 Au9 Au10 Se1 165.792(17) . .
Au8 Au9 Au10 Se1 -133.253(17) . .
Au13 Au9 Au10 Se1 -94.829(18) . .
Au9 Au9 Au10 Se1 -44.171(16) 7_575 .
Se2 Au9 Au10 Au12 163.72(2) . .
Au2 Au9 Au10 Au12 -67.068(9) . .
Au3 Au9 Au10 Au12 -27.430(8) . .
Au8 Au9 Au10 Au12 33.526(9) . .
Au13 Au9 Au10 Au12 71.950(11) . .
Au9 Au9 Au10 Au12 122.608(7) 7_575 .
Se2 Au9 Au10 Au1 -165.809(18) . .
Au12 Au9 Au10 Au1 30.467(8) . .
Au2 Au9 Au10 Au1 -36.601(9) . .
Au3 Au9 Au10 Au1 3.038(11) . .
Au8 Au9 Au10 Au1 63.993(11) . .
Au13 Au9 Au10 Au1 102.417(11) . .
Au9 Au9 Au10 Au1 153.075(7) 7_575 .
Se2 Au9 Au10 Au6 130.918(19) . .
Au12 Au9 Au10 Au6 -32.805(9) . .
Au2 Au9 Au10 Au6 -99.873(9) . .
Au3 Au9 Au10 Au6 -60.235(11) . .
Au8 Au9 Au10 Au6 0.720(11) . .
Au13 Au9 Au10 Au6 39.145(9) . .
Au9 Au9 Au10 Au6 89.803(7) 7_575 .
Se2 Au9 Au10 Au2 -129.21(2) . .
Au12 Au9 Au10 Au2 67.068(9) . .
Au3 Au9 Au10 Au2 39.638(9) . .
Au8 Au9 Au10 Au2 100.594(10) . .
Au13 Au9 Au10 Au2 139.018(9) . .
Au9 Au9 Au10 Au2 -170.324(5) 7_575 .
Se2 Au9 Au10 Au13 91.77(2) . .
Au12 Au9 Au10 Au13 -71.950(11) . .
Au2 Au9 Au10 Au13 -139.018(9) . .
Au3 Au9 Au10 Au13 -99.380(12) . .
Au8 Au9 Au10 Au13 -38.424(9) . .
Au9 Au9 Au10 Au13 50.658(6) 7_575 .
Se2 Au9 Au10 Au10 41.114(18) . 7_575
Au12 Au9 Au10 Au10 -122.609(7) . 7_575
Au2 Au9 Au10 Au10 170.323(6) . 7_575
Au3 Au9 Au10 Au10 -150.039(8) . 7_575
Au8 Au9 Au10 Au10 -89.083(8) . 7_575
Au13 Au9 Au10 Au10 -50.659(6) . 7_575
Au9 Au9 Au10 Au10 0.0 7_575 7_575
Se5 Au6 Au10 Se1 -5.38(2) . .
Au12 Au6 Au10 Se1 163.905(15) . .
Au1 Au6 Au10 Se1 -128.400(15) . .
Au5 Au6 Au10 Se1 -166.063(14) . .
Au7 Au6 Au10 Se1 130.166(15) . .
Au13 Au6 Au10 Se1 91.928(16) . .
Au6 Au6 Au10 Se1 40.790(14) 7_575 .
Se5 Au6 Au10 Au12 -169.280(16) . .
Au1 Au6 Au10 Au12 67.696(8) . .
Au5 Au6 Au10 Au12 30.033(7) . .
Au7 Au6 Au10 Au12 -33.739(8) . .
Au13 Au6 Au10 Au12 -71.976(9) . .
Au6 Au6 Au10 Au12 -123.115(6) 7_575 .
Se5 Au6 Au10 Au1 123.024(16) . .
Au12 Au6 Au10 Au1 -67.696(8) . .
Au5 Au6 Au10 Au1 -37.663(9) . .
Au7 Au6 Au10 Au1 -101.434(9) . .
Au13 Au6 Au10 Au1 -139.672(8) . .
Au6 Au6 Au10 Au1 169.189(5) 7_575 .
Se5 Au6 Au10 Au9 -136.402(15) . .
Au12 Au6 Au10 Au9 32.878(9) . .
Au1 Au6 Au10 Au9 100.574(9) . .
Au5 Au6 Au10 Au9 62.911(11) . .
Au7 Au6 Au10 Au9 -0.860(11) . .
Au13 Au6 Au10 Au9 -39.098(8) . .
Au6 Au6 Au10 Au9 -90.236(7) 7_575 .
Se5 Au6 Au10 Au2 162.140(14) . .
Au12 Au6 Au10 Au2 -28.580(7) . .
Au1 Au6 Au10 Au2 39.116(8) . .
Au5 Au6 Au10 Au2 1.453(9) . .
Au7 Au6 Au10 Au2 -62.318(10) . .
Au13 Au6 Au10 Au2 -100.556(9) . .
Au6 Au6 Au10 Au2 -151.695(6) 7_575 .
Se5 Au6 Au10 Au13 -97.304(17) . .
Au12 Au6 Au10 Au13 71.976(9) . .
Au1 Au6 Au10 Au13 139.672(7) . .
Au5 Au6 Au10 Au13 102.009(10) . .
Au7 Au6 Au10 Au13 38.238(8) . .
Au6 Au6 Au10 Au13 -51.138(6) 7_575 .
Se5 Au6 Au10 Au10 -46.164(14) . 7_575
Au12 Au6 Au10 Au10 123.116(6) . 7_575
Au1 Au6 Au10 Au10 -169.188(5) . 7_575
Au5 Au6 Au10 Au10 153.149(7) . 7_575
Au7 Au6 Au10 Au10 89.378(7) . 7_575
Au13 Au6 Au10 Au10 51.140(6) . 7_575
Au6 Au6 Au10 Au10 0.0 7_575 7_575
P2 Au2 Au10 Se1 18.22(4) . .
Au12 Au2 Au10 Se1 -165.325(19) . .
Au9 Au2 Au10 Se1 -93.878(19) . .
Au3 Au2 Au10 Se1 -131.701(18) . .
Au1 Au2 Au10 Se1 126.611(19) . .
Au11 Au2 Au10 Se1 163.286(18) . .
P2 Au2 Au10 Au12 -176.45(3) . .
Au9 Au2 Au10 Au12 71.447(7) . .
Au3 Au2 Au10 Au12 33.624(7) . .
Au1 Au2 Au10 Au12 -68.064(8) . .
Au11 Au2 Au10 Au12 -31.389(7) . .
P2 Au2 Au10 Au1 -108.39(3) . .
Au12 Au2 Au10 Au1 68.064(8) . .
Au9 Au2 Au10 Au1 139.511(10) . .
Au3 Au2 Au10 Au1 101.688(11) . .
Au11 Au2 Au10 Au1 36.674(7) . .
P2 Au2 Au10 Au9 112.10(3) . .
Au12 Au2 Au10 Au9 -71.447(7) . .
Au3 Au2 Au10 Au9 -37.823(8) . .
Au1 Au2 Au10 Au9 -139.511(10) . .
Au11 Au2 Au10 Au9 -102.836(9) . .
P2 Au2 Au10 Au6 -147.02(3) . .
Au12 Au2 Au10 Au6 29.437(8) . .
Au9 Au2 Au10 Au6 100.884(9) . .
Au3 Au2 Au10 Au6 63.061(11) . .
Au1 Au2 Au10 Au6 -38.627(7) . .
Au11 Au2 Au10 Au6 -1.952(9) . .
P2 Au2 Au10 Au13 148.92(3) . .
Au12 Au2 Au10 Au13 -34.626(7) . .
Au9 Au2 Au10 Au13 36.821(8) . .
Au3 Au2 Au10 Au13 -1.002(9) . .
Au1 Au2 Au10 Au13 -102.690(11) . .
Au11 Au2 Au10 Au13 -66.015(11) . .
P2 Au2 Au10 Au10 94.03(3) . 7_575
Au12 Au2 Au10 Au10 -89.518(8) . 7_575
Au9 Au2 Au10 Au10 -18.071(10) . 7_575
Au3 Au2 Au10 Au10 -55.894(12) . 7_575
Au1 Au2 Au10 Au10 -157.582(10) . 7_575
Au11 Au2 Au10 Au10 -120.908(8) . 7_575
P2 Au2 Au11 Cl1 -1.93(4) . .
Au12 Au2 Au11 Cl1 -179.64(3) . .
Au9 Au2 Au11 Cl1 148.69(3) . .
Au3 Au2 Au11 Cl1 112.30(3) . .
Au10 Au2 Au11 Cl1 -147.48(3) . .
Au1 Au2 Au11 Cl1 -111.98(3) . .
P2 Au2 Au11 Au12 177.70(3) . .
Au9 Au2 Au11 Au12 -31.676(8) . .
Au3 Au2 Au11 Au12 -68.064(7) . .
Au10 Au2 Au11 Au12 32.159(6) . .
Au1 Au2 Au11 Au12 67.660(6) . .
P2 Au2 Au11 Au5 147.24(3) . .
Au12 Au2 Au11 Au5 -30.464(7) . .
Au9 Au2 Au11 Au5 -62.140(11) . .
Au3 Au2 Au11 Au5 -98.528(11) . .
Au10 Au2 Au11 Au5 1.694(8) . .
Au1 Au2 Au11 Au5 37.196(7) . .
P2 Au2 Au11 Au1 110.04(3) . .
Au12 Au2 Au11 Au1 -67.660(6) . .
Au9 Au2 Au11 Au1 -99.336(10) . .
Au3 Au2 Au11 Au1 -135.724(9) . .
Au10 Au2 Au11 Au1 -35.502(7) . .
P2 Au2 Au11 Au4 -151.19(3) . .
Au12 Au2 Au11 Au4 31.102(7) . .
Au9 Au2 Au11 Au4 -0.574(9) . .
Au3 Au2 Au11 Au4 -36.962(6) . .
Au10 Au2 Au11 Au4 63.260(9) . .
Au1 Au2 Au11 Au4 98.762(8) . .
P2 Au2 Au11 Au3 -114.23(3) . .
Au12 Au2 Au11 Au3 68.064(7) . .
Au9 Au2 Au11 Au3 36.388(7) . .
Au10 Au2 Au11 Au3 100.222(10) . .
Au1 Au2 Au11 Au3 135.724(9) . .
P5 Au5 Au11 Cl1 0.74(4) . .
Au12 Au5 Au11 Cl1 179.59(3) . .
Au6 Au5 Au11 Cl1 148.63(3) . .
Au7 Au5 Au11 Cl1 -147.66(3) . .
Au1 Au5 Au11 Cl1 112.24(3) . .
Au4 Au5 Au11 Cl1 -112.85(3) . .
P5 Au5 Au11 Au12 -178.84(3) . .
Au6 Au5 Au11 Au12 -30.961(7) . .
Au7 Au5 Au11 Au12 32.753(8) . .
Au1 Au5 Au11 Au12 -67.347(7) . .
Au4 Au5 Au11 Au12 67.564(7) . .
P5 Au5 Au11 Au2 -148.70(3) . .
Au12 Au5 Au11 Au2 30.147(6) . .
Au6 Au5 Au11 Au2 -0.814(9) . .
Au7 Au5 Au11 Au2 62.900(10) . .
Au1 Au5 Au11 Au2 -37.201(7) . .
Au4 Au5 Au11 Au2 97.710(9) . .
P5 Au5 Au11 Au1 -111.50(3) . .
Au12 Au5 Au11 Au1 67.347(7) . .
Au6 Au5 Au11 Au1 36.386(8) . .
Au7 Au5 Au11 Au1 100.101(10) . .
Au4 Au5 Au11 Au1 134.911(8) . .
P5 Au5 Au11 Au4 113.59(3) . .
Au12 Au5 Au11 Au4 -67.564(7) . .
Au6 Au5 Au11 Au4 -98.525(9) . .
Au7 Au5 Au11 Au4 -34.810(8) . .
Au1 Au5 Au11 Au4 -134.911(8) . .
P5 Au5 Au11 Au3 150.03(3) . .
Au12 Au5 Au11 Au3 -31.130(7) . .
Au6 Au5 Au11 Au3 -62.091(9) . .
Au7 Au5 Au11 Au3 1.624(9) . .
Au1 Au5 Au11 Au3 -98.477(9) . .
Au4 Au5 Au11 Au3 36.434(7) . .
P1 Au1 Au11 Cl1 1.59(4) . .
Au12 Au1 Au11 Cl1 179.91(3) . .
Au10 Au1 Au11 Cl1 148.50(3) . .
Au6 Au1 Au11 Cl1 -147.33(3) . .
Au2 Au1 Au11 Cl1 111.75(3) . .
Au5 Au1 Au11 Cl1 -110.86(3) . .
P1 Au1 Au11 Au12 -178.32(3) . .
Au10 Au1 Au11 Au12 -31.413(8) . .
Au6 Au1 Au11 Au12 32.755(8) . .
Au2 Au1 Au11 Au12 -68.169(8) . .
Au5 Au1 Au11 Au12 69.231(7) . .
P1 Au1 Au11 Au2 -110.16(3) . .
Au12 Au1 Au11 Au2 68.169(8) . .
Au10 Au1 Au11 Au2 36.756(7) . .
Au6 Au1 Au11 Au2 100.924(10) . .
Au5 Au1 Au11 Au2 137.399(9) . .
P1 Au1 Au11 Au5 112.44(3) . .
Au12 Au1 Au11 Au5 -69.231(7) . .
Au10 Au1 Au11 Au5 -100.643(9) . .
Au6 Au1 Au11 Au5 -36.475(7) . .
Au2 Au1 Au11 Au5 -137.399(9) . .
P1 Au1 Au11 Au4 151.42(3) . .
Au12 Au1 Au11 Au4 -30.253(7) . .
Au10 Au1 Au11 Au4 -61.666(10) . .
Au6 Au1 Au11 Au4 2.502(9) . .
Au2 Au1 Au11 Au4 -98.422(9) . .
Au5 Au1 Au11 Au4 38.978(6) . .
P1 Au1 Au11 Au3 -148.31(3) . .
Au12 Au1 Au11 Au3 30.016(8) . .
Au10 Au1 Au11 Au3 -1.397(10) . .
Au6 Au1 Au11 Au3 62.771(11) . .
Au2 Au1 Au11 Au3 -38.153(7) . .
Au5 Au1 Au11 Au3 99.247(9) . .
P4 Au4 Au11 Cl1 -0.83(5) . .
Au12 Au4 Au11 Cl1 179.83(2) . .
Au7 Au4 Au11 Cl1 147.33(2) . .
Au8 Au4 Au11 Cl1 -146.70(2) . .
Au3 Au4 Au11 Cl1 -111.73(2) . .
Au5 Au4 Au11 Cl1 110.70(2) . .
P4 Au4 Au11 Au12 179.34(4) . .
Au7 Au4 Au11 Au12 -32.500(7) . .
Au8 Au4 Au11 Au12 33.468(7) . .
Au3 Au4 Au11 Au12 68.436(8) . .
Au5 Au4 Au11 Au12 -69.126(7) . .
P4 Au4 Au11 Au2 148.19(4) . .
Au12 Au4 Au11 Au2 -31.148(7) . .
Au7 Au4 Au11 Au2 -63.648(10) . .
Au8 Au4 Au11 Au2 2.320(8) . .
Au3 Au4 Au11 Au2 37.288(6) . .
Au5 Au4 Au11 Au2 -100.273(8) . .
P4 Au4 Au11 Au5 -111.53(4) . .
Au12 Au4 Au11 Au5 69.126(7) . .
Au7 Au4 Au11 Au5 36.626(8) . .
Au8 Au4 Au11 Au5 102.594(9) . .
Au3 Au4 Au11 Au5 137.561(8) . .
P4 Au4 Au11 Au1 -150.48(4) . .
Au12 Au4 Au11 Au1 30.178(6) . .
Au7 Au4 Au11 Au1 -2.322(9) . .
Au8 Au4 Au11 Au1 63.646(9) . .
Au3 Au4 Au11 Au1 98.613(10) . .
Au5 Au4 Au11 Au1 -38.948(7) . .
P4 Au4 Au11 Au3 110.91(4) . .
Au12 Au4 Au11 Au3 -68.436(8) . .
Au7 Au4 Au11 Au3 -100.936(10) . .
Au8 Au4 Au11 Au3 -34.968(6) . .
Au5 Au4 Au11 Au3 -137.561(8) . .
P3 Au3 Au11 Cl1 -0.83(5) . .
Au12 Au3 Au11 Cl1 -179.69(3) . .
Au8 Au3 Au11 Cl1 148.21(3) . .
Au9 Au3 Au11 Cl1 -146.58(3) . .
Au4 Au3 Au11 Cl1 111.86(3) . .
Au2 Au3 Au11 Cl1 -111.43(3) . .
P3 Au3 Au11 Au12 178.86(4) . .
Au8 Au3 Au11 Au12 -32.096(8) . .
Au9 Au3 Au11 Au12 33.116(8) . .
Au4 Au3 Au11 Au12 -68.448(6) . .
Au2 Au3 Au11 Au12 68.266(8) . .
P3 Au3 Au11 Au2 110.59(4) . .
Au12 Au3 Au11 Au2 -68.266(8) . .
Au8 Au3 Au11 Au2 -100.362(11) . .
Au9 Au3 Au11 Au2 -35.151(8) . .
Au4 Au3 Au11 Au2 -136.714(9) . .
P3 Au3 Au11 Au5 -149.63(4) . .
Au12 Au3 Au11 Au5 31.510(8) . .
Au8 Au3 Au11 Au5 -0.586(10) . .
Au9 Au3 Au11 Au5 64.625(12) . .
Au4 Au3 Au11 Au5 -36.938(6) . .
Au2 Au3 Au11 Au5 99.776(10) . .
P3 Au3 Au11 Au1 148.92(4) . .
Au12 Au3 Au11 Au1 -29.944(8) . .
Au8 Au3 Au11 Au1 -62.039(12) . .
Au9 Au3 Au11 Au1 3.172(10) . .
Au4 Au3 Au11 Au1 -98.392(9) . .
Au2 Au3 Au11 Au1 38.323(7) . .
P3 Au3 Au11 Au4 -112.69(4) . .
Au12 Au3 Au11 Au4 68.448(6) . .
Au8 Au3 Au11 Au4 36.352(7) . .
Au9 Au3 Au11 Au4 101.563(9) . .
Au2 Au3 Au11 Au4 136.714(9) . .
P2 Au2 Au12 Au1 34.9(6) . .
Au9 Au2 Au12 Au1 -140.280(8) . .
Au3 Au2 Au12 Au1 148.859(9) . .
Au10 Au2 Au12 Au1 -69.812(8) . .
Au11 Au2 Au12 Au1 74.268(6) . .
P2 Au2 Au12 Au4 -79.2(6) . .
Au9 Au2 Au12 Au4 105.619(13) . .
Au3 Au2 Au12 Au4 34.758(8) . .
Au10 Au2 Au12 Au4 176.086(9) . .
Au1 Au2 Au12 Au4 -114.101(11) . .
Au11 Au2 Au12 Au4 -39.833(9) . .
P2 Au2 Au12 Au3 -113.9(6) . .
Au9 Au2 Au12 Au3 70.861(10) . .
Au10 Au2 Au12 Au3 141.329(7) . .
Au1 Au2 Au12 Au3 -148.859(9) . .
Au11 Au2 Au12 Au3 -74.591(6) . .
P2 Au2 Au12 Au11 -39.3(6) . .
Au9 Au2 Au12 Au11 145.452(8) . .
Au3 Au2 Au12 Au11 74.591(6) . .
Au10 Au2 Au12 Au11 -144.080(7) . .
Au1 Au2 Au12 Au11 -74.268(6) . .
P2 Au2 Au12 Au5 -1.2(7) . .
Au9 Au2 Au12 Au5 -176.454(10) . .
Au3 Au2 Au12 Au5 112.685(11) . .
Au10 Au2 Au12 Au5 -105.986(11) . .
Au1 Au2 Au12 Au5 -36.174(8) . .
Au11 Au2 Au12 Au5 38.094(9) . .
P2 Au2 Au12 Au8 -149.7(6) . .
Au9 Au2 Au12 Au8 35.082(9) . .
Au3 Au2 Au12 Au8 -35.779(9) . .
Au10 Au2 Au12 Au8 105.550(10) . .
Au1 Au2 Au12 Au8 175.362(10) . .
Au11 Au2 Au12 Au8 -110.370(9) . .
P2 Au2 Au12 Au6 71.5(6) . .
Au9 Au2 Au12 Au6 -103.672(12) . .
Au3 Au2 Au12 Au6 -174.533(10) . .
Au10 Au2 Au12 Au6 -33.205(8) . .
Au1 Au2 Au12 Au6 36.608(9) . .
Au11 Au2 Au12 Au6 110.875(9) . .
P2 Au2 Au12 Au7 166.2(6) . .
Au9 Au2 Au12 Au7 -9.02(12) . .
Au3 Au2 Au12 Au7 -79.88(12) . .
Au10 Au2 Au12 Au7 61.44(12) . .
Au1 Au2 Au12 Au7 131.26(13) . .
Au11 Au2 Au12 Au7 -154.48(12) . .
P2 Au2 Au12 Au9 175(7) . .
Au3 Au2 Au12 Au9 -70.861(9) . .
Au10 Au2 Au12 Au9 70.467(10) . .
Au1 Au2 Au12 Au9 140.280(8) . .
Au11 Au2 Au12 Au9 -145.452(8) . .
P2 Au2 Au12 Au10 104.8(6) . .
Au9 Au2 Au12 Au10 -70.467(10) . .
Au3 Au2 Au12 Au10 -141.329(7) . .
Au1 Au2 Au12 Au10 69.812(8) . .
Au11 Au2 Au12 Au10 144.080(7) . .
P2 Au2 Au12 Au13 141.8(6) . .
Au9 Au2 Au12 Au13 -33.460(8) . .
Au3 Au2 Au12 Au13 -104.321(8) . .
Au10 Au2 Au12 Au13 37.008(8) . .
Au1 Au2 Au12 Au13 106.820(8) . .
Au11 Au2 Au12 Au13 -178.912(7) . .
P1 Au1 Au12 Au2 74.2(7) . .
Au10 Au1 Au12 Au2 72.518(9) . .
Au6 Au1 Au12 Au2 143.576(8) . .
Au5 Au1 Au12 Au2 -146.210(9) . .
Au11 Au1 Au12 Au2 -72.973(8) . .
P1 Au1 Au12 Au4 -173.5(6) . .
Au10 Au1 Au12 Au4 -175.241(11) . .
Au6 Au1 Au12 Au4 -104.184(13) . .
Au2 Au1 Au12 Au4 112.240(12) . .
Au5 Au1 Au12 Au4 -33.969(9) . .
Au11 Au1 Au12 Au4 39.268(9) . .
P1 Au1 Au12 Au3 108.0(7) . .
Au10 Au1 Au12 Au3 106.307(12) . .
Au6 Au1 Au12 Au3 177.365(10) . .
Au2 Au1 Au12 Au3 33.789(8) . .
Au5 Au1 Au12 Au3 -112.421(11) . .
Au11 Au1 Au12 Au3 -39.184(10) . .
P1 Au1 Au12 Au11 147.2(7) . .
Au10 Au1 Au12 Au11 145.491(8) . .
Au6 Au1 Au12 Au11 -143.451(9) . .
Au2 Au1 Au12 Au11 72.973(8) . .
Au5 Au1 Au12 Au11 -73.237(6) . .
P1 Au1 Au12 Au5 -139.6(7) . .
Au10 Au1 Au12 Au5 -141.272(8) . .
Au6 Au1 Au12 Au5 -70.214(9) . .
Au2 Au1 Au12 Au5 146.210(9) . .
Au11 Au1 Au12 Au5 73.237(6) . .
P1 Au1 Au12 Au8 -17.0(7) . .
Au10 Au1 Au12 Au8 -18.68(13) . .
Au6 Au1 Au12 Au8 52.38(13) . .
Au2 Au1 Au12 Au8 -91.20(13) . .
Au5 Au1 Au12 Au8 122.59(13) . .
Au11 Au1 Au12 Au8 -164.17(13) . .
P1 Au1 Au12 Au6 -69.4(7) . .
Au10 Au1 Au12 Au6 -71.058(10) . .
Au2 Au1 Au12 Au6 -143.576(8) . .
Au5 Au1 Au12 Au6 70.214(9) . .
Au11 Au1 Au12 Au6 143.451(9) . .
P1 Au1 Au12 Au7 -102.6(7) . .
Au10 Au1 Au12 Au7 -104.313(11) . .
Au6 Au1 Au12 Au7 -33.256(9) . .
Au2 Au1 Au12 Au7 -176.832(10) . .
Au5 Au1 Au12 Au7 36.959(9) . .
Au11 Au1 Au12 Au7 110.196(10) . .
P1 Au1 Au12 Au9 35.7(7) . .
Au10 Au1 Au12 Au9 34.023(9) . .
Au6 Au1 Au12 Au9 105.081(11) . .
Au2 Au1 Au12 Au9 -38.495(9) . .
Au5 Au1 Au12 Au9 175.295(10) . .
Au11 Au1 Au12 Au9 -111.468(10) . .
P1 Au1 Au12 Au10 1.7(7) . .
Au6 Au1 Au12 Au10 71.058(10) . .
Au2 Au1 Au12 Au10 -72.518(9) . .
Au5 Au1 Au12 Au10 141.272(8) . .
Au11 Au1 Au12 Au10 -145.491(8) . .
P1 Au1 Au12 Au13 -33.3(7) . .
Au10 Au1 Au12 Au13 -34.989(8) . .
Au6 Au1 Au12 Au13 36.069(9) . .
Au2 Au1 Au12 Au13 -107.507(9) . .
Au5 Au1 Au12 Au13 106.283(9) . .
Au11 Au1 Au12 Au13 179.520(9) . .
P4 Au4 Au12 Au2 20.1(12) . .
Au7 Au4 Au12 Au2 -176.085(9) . .
Au8 Au4 Au12 Au2 -103.057(12) . .
Au3 Au4 Au12 Au2 -34.933(8) . .
Au5 Au4 Au12 Au2 112.828(10) . .
Au11 Au4 Au12 Au2 39.549(9) . .
P4 Au4 Au12 Au1 -58.7(12) . .
Au7 Au4 Au12 Au1 105.067(12) . .
Au8 Au4 Au12 Au1 178.095(11) . .
Au3 Au4 Au12 Au1 -113.781(13) . .
Au5 Au4 Au12 Au1 33.980(9) . .
Au11 Au4 Au12 Au1 -39.299(9) . .
P4 Au4 Au12 Au3 55.1(12) . .
Au7 Au4 Au12 Au3 -141.152(8) . .
Au8 Au4 Au12 Au3 -68.124(9) . .
Au5 Au4 Au12 Au3 147.761(9) . .
Au11 Au4 Au12 Au3 74.482(7) . .
P4 Au4 Au12 Au11 -19.4(12) . .
Au7 Au4 Au12 Au11 144.366(8) . .
Au8 Au4 Au12 Au11 -142.606(8) . .
Au3 Au4 Au12 Au11 -74.482(7) . .
Au5 Au4 Au12 Au11 73.279(6) . .
P4 Au4 Au12 Au5 -92.7(12) . .
Au7 Au4 Au12 Au5 71.087(8) . .
Au8 Au4 Au12 Au5 144.115(9) . .
Au3 Au4 Au12 Au5 -147.761(9) . .
Au11 Au4 Au12 Au5 -73.279(6) . .
P4 Au4 Au12 Au8 123.2(12) . .
Au7 Au4 Au12 Au8 -73.028(10) . .
Au3 Au4 Au12 Au8 68.124(9) . .
Au5 Au4 Au12 Au8 -144.115(8) . .
Au11 Au4 Au12 Au8 142.606(8) . .
P4 Au4 Au12 Au6 -131.2(12) . .
Au7 Au4 Au12 Au6 32.551(9) . .
Au8 Au4 Au12 Au6 105.579(11) . .
Au3 Au4 Au12 Au6 173.703(10) . .
Au5 Au4 Au12 Au6 -38.536(9) . .
Au11 Au4 Au12 Au6 -111.815(9) . .
P4 Au4 Au12 Au7 -163.8(12) . .
Au8 Au4 Au12 Au7 73.028(10) . .
Au3 Au4 Au12 Au7 141.152(8) . .
Au5 Au4 Au12 Au7 -71.087(8) . .
Au11 Au4 Au12 Au7 -144.366(8) . .
P4 Au4 Au12 Au9 91.7(12) . .
Au7 Au4 Au12 Au9 -104.555(11) . .
Au8 Au4 Au12 Au9 -31.527(9) . .
Au3 Au4 Au12 Au9 36.597(9) . .
Au5 Au4 Au12 Au9 -175.642(11) . .
Au11 Au4 Au12 Au9 111.079(10) . .
P4 Au4 Au12 Au10 164.9(12) . .
Au7 Au4 Au12 Au10 -31.31(7) . .
Au8 Au4 Au12 Au10 41.72(7) . .
Au3 Au4 Au12 Au10 109.84(7) . .
Au5 Au4 Au12 Au10 -102.40(7) . .
Au11 Au4 Au12 Au10 -175.68(7) . .
P4 Au4 Au12 Au13 160.2(12) . .
Au7 Au4 Au12 Au13 -35.990(9) . .
Au8 Au4 Au12 Au13 37.038(8) . .
Au3 Au4 Au12 Au13 105.162(9) . .
Au5 Au4 Au12 Au13 -107.077(9) . .
Au11 Au4 Au12 Au13 179.644(8) . .
P3 Au3 Au12 Au2 22.6(15) . .
Au8 Au3 Au12 Au2 -142.082(8) . .
Au9 Au3 Au12 Au2 -69.794(10) . .
Au4 Au3 Au12 Au2 147.171(9) . .
Au11 Au3 Au12 Au2 73.055(7) . .
P3 Au3 Au12 Au1 -11.3(15) . .
Au8 Au3 Au12 Au1 -176.006(10) . .
Au9 Au3 Au12 Au1 -103.718(13) . .
Au4 Au3 Au12 Au1 113.248(12) . .
Au2 Au3 Au12 Au1 -33.924(8) . .
Au11 Au3 Au12 Au1 39.131(10) . .
P3 Au3 Au12 Au4 -124.6(15) . .
Au8 Au3 Au12 Au4 70.746(10) . .
Au9 Au3 Au12 Au4 143.035(9) . .
Au2 Au3 Au12 Au4 -147.171(9) . .
Au11 Au3 Au12 Au4 -74.116(7) . .
P3 Au3 Au12 Au11 -50.5(15) . .
Au8 Au3 Au12 Au11 144.862(9) . .
Au9 Au3 Au12 Au11 -142.849(9) . .
Au4 Au3 Au12 Au11 74.116(7) . .
Au2 Au3 Au12 Au11 -73.055(7) . .
P3 Au3 Au12 Au5 -90.1(15) . .
Au8 Au3 Au12 Au5 105.210(13) . .
Au9 Au3 Au12 Au5 177.499(10) . .
Au4 Au3 Au12 Au5 34.464(8) . .
Au2 Au3 Au12 Au5 -112.707(12) . .
Au11 Au3 Au12 Au5 -39.652(9) . .
P3 Au3 Au12 Au8 164.7(15) . .
Au9 Au3 Au12 Au8 72.288(11) . .
Au4 Au3 Au12 Au8 -70.746(10) . .
Au2 Au3 Au12 Au8 142.082(8) . .
Au11 Au3 Au12 Au8 -144.862(9) . .
P3 Au3 Au12 Au6 144.3(15) . .
Au8 Au3 Au12 Au6 -20.36(9) . .
Au9 Au3 Au12 Au6 51.93(9) . .
Au4 Au3 Au12 Au6 -91.10(9) . .
Au2 Au3 Au12 Au6 121.73(9) . .
Au11 Au3 Au12 Au6 -165.22(9) . .
P3 Au3 Au12 Au7 -161.5(15) . .
Au8 Au3 Au12 Au7 33.860(9) . .
Au9 Au3 Au12 Au7 106.148(12) . .
Au4 Au3 Au12 Au7 -36.886(9) . .
Au2 Au3 Au12 Au7 175.942(9) . .
Au11 Au3 Au12 Au7 -111.003(9) . .
P3 Au3 Au12 Au9 92.4(15) . .
Au8 Au3 Au12 Au9 -72.288(11) . .
Au4 Au3 Au12 Au9 -143.035(9) . .
Au2 Au3 Au12 Au9 69.794(10) . .
Au11 Au3 Au12 Au9 142.849(9) . .
P3 Au3 Au12 Au10 61.9(15) . .
Au8 Au3 Au12 Au10 -102.775(11) . .
Au9 Au3 Au12 Au10 -30.486(9) . .
Au4 Au3 Au12 Au10 -173.521(10) . .
Au2 Au3 Au12 Au10 39.308(9) . .
Au11 Au3 Au12 Au10 112.363(9) . .
P3 Au3 Au12 Au13 130.7(15) . .
Au8 Au3 Au12 Au13 -34.018(10) . .
Au9 Au3 Au12 Au13 38.271(9) . .
Au4 Au3 Au12 Au13 -104.764(9) . .
Au2 Au3 Au12 Au13 108.065(9) . .
Au11 Au3 Au12 Au13 -178.880(9) . .
Cl1 Au11 Au12 Au2 61(5) . .
Au5 Au11 Au12 Au2 144.700(7) . .
Au1 Au11 Au12 Au2 72.564(8) . .
Au4 Au11 Au12 Au2 -143.174(8) . .
Au3 Au11 Au12 Au2 -72.011(6) . .
Cl1 Au11 Au12 Au1 -12(5) . .
Au2 Au11 Au12 Au1 -72.564(8) . .
Au5 Au11 Au12 Au1 72.136(10) . .
Au4 Au11 Au12 Au1 144.262(7) . .
Au3 Au11 Au12 Au1 -144.575(10) . .
Cl1 Au11 Au12 Au4 -156(37) . .
Au2 Au11 Au12 Au4 143.174(8) . .
Au5 Au11 Au12 Au4 -72.126(10) . .
Au1 Au11 Au12 Au4 -144.262(7) . .
Au3 Au11 Au12 Au4 71.163(8) . .
Cl1 Au11 Au12 Au3 133(8) . .
Au2 Au11 Au12 Au3 72.011(6) . .
Au5 Au11 Au12 Au3 -143.289(8) . .
Au1 Au11 Au12 Au3 144.575(10) . .
Au4 Au11 Au12 Au3 -71.163(8) . .
Cl1 Au11 Au12 Au5 -84(5) . .
Au2 Au11 Au12 Au5 -144.700(7) . .
Au1 Au11 Au12 Au5 -72.136(10) . .
Au4 Au11 Au12 Au5 72.126(10) . .
Au3 Au11 Au12 Au5 143.289(8) . .
Cl1 Au11 Au12 Au8 167(54) . .
Au2 Au11 Au12 Au8 106.141(10) . .
Au5 Au11 Au12 Au8 -109.159(12) . .
Au1 Au11 Au12 Au8 178.705(10) . .
Au4 Au11 Au12 Au8 -37.033(7) . .
Au3 Au11 Au12 Au8 34.130(9) . .
Cl1 Au11 Au12 Au6 -49(5) . .
Au2 Au11 Au12 Au6 -109.639(9) . .
Au5 Au11 Au12 Au6 35.061(9) . .
Au1 Au11 Au12 Au6 -37.076(9) . .
Au4 Au11 Au12 Au6 107.186(11) . .
Au3 Au11 Au12 Au6 178.349(10) . .
Cl1 Au11 Au12 Au7 -121(7) . .
Au2 Au11 Au12 Au7 178.174(8) . .
Au5 Au11 Au12 Au7 -37.126(8) . .
Au1 Au11 Au12 Au7 -109.262(10) . .
Au4 Au11 Au12 Au7 35.000(8) . .
Au3 Au11 Au12 Au7 106.163(8) . .
Cl1 Au11 Au12 Au9 95(5) . .
Au2 Au11 Au12 Au9 34.558(8) . .
Au5 Au11 Au12 Au9 179.258(9) . .
Au1 Au11 Au12 Au9 107.122(13) . .
Au4 Au11 Au12 Au9 -108.616(12) . .
Au3 Au11 Au12 Au9 -37.453(9) . .
Cl1 Au11 Au12 Au10 23(5) . .
Au2 Au11 Au12 Au10 -37.354(9) . .
Au5 Au11 Au12 Au10 107.346(11) . .
Au1 Au11 Au12 Au10 35.210(7) . .
Au4 Au11 Au12 Au10 179.472(9) . .
Au3 Au11 Au12 Au10 -109.365(11) . .
Cl1 Au11 Au12 Au13 -171(55) . .
Au2 Au11 Au12 Au13 127.9(4) . .
Au5 Au11 Au12 Au13 -87.4(4) . .
Au1 Au11 Au12 Au13 -159.5(4) . .
Au4 Au11 Au12 Au13 -15.3(4) . .
Au3 Au11 Au12 Au13 55.9(4) . .
P5 Au5 Au12 Au2 -8.0(8) . .
Au6 Au5 Au12 Au2 107.211(11) . .
Au7 Au5 Au12 Au2 179.078(10) . .
Au1 Au5 Au12 Au2 36.287(8) . .
Au4 Au5 Au12 Au2 -112.287(11) . .
Au11 Au5 Au12 Au2 -38.045(9) . .
P5 Au5 Au12 Au1 -44.3(8) . .
Au6 Au5 Au12 Au1 70.924(9) . .
Au7 Au5 Au12 Au1 142.791(8) . .
Au4 Au5 Au12 Au1 -148.573(9) . .
Au11 Au5 Au12 Au1 -74.332(8) . .
P5 Au5 Au12 Au4 104.3(8) . .
Au6 Au5 Au12 Au4 -140.502(9) . .
Au7 Au5 Au12 Au4 -68.635(9) . .
Au1 Au5 Au12 Au4 148.573(9) . .
Au11 Au5 Au12 Au4 74.242(8) . .
P5 Au5 Au12 Au3 70.0(8) . .
Au6 Au5 Au12 Au3 -174.773(11) . .
Au7 Au5 Au12 Au3 -102.905(12) . .
Au1 Au5 Au12 Au3 114.303(12) . .
Au4 Au5 Au12 Au3 -34.270(9) . .
Au11 Au5 Au12 Au3 39.971(9) . .
P5 Au5 Au12 Au11 30.0(8) . .
Au6 Au5 Au12 Au11 145.256(8) . .
Au7 Au5 Au12 Au11 -142.877(8) . .
Au1 Au5 Au12 Au11 74.332(8) . .
Au4 Au5 Au12 Au11 -74.242(8) . .
P5 Au5 Au12 Au8 139.7(8) . .
Au6 Au5 Au12 Au8 -105.084(11) . .
Au7 Au5 Au12 Au8 -33.217(9) . .
Au1 Au5 Au12 Au8 -176.009(10) . .
Au4 Au5 Au12 Au8 35.418(9) . .
Au11 Au5 Au12 Au8 109.660(10) . .
P5 Au5 Au12 Au6 -115.2(8) . .
Au7 Au5 Au12 Au6 71.867(10) . .
Au1 Au5 Au12 Au6 -70.924(9) . .
Au4 Au5 Au12 Au6 140.502(9) . .
Au11 Au5 Au12 Au6 -145.256(8) . .
P5 Au5 Au12 Au7 173(7) . .
Au6 Au5 Au12 Au7 -71.867(10) . .
Au1 Au5 Au12 Au7 -142.791(8) . .
Au4 Au5 Au12 Au7 68.635(9) . .
Au11 Au5 Au12 Au7 142.877(8) . .
P5 Au5 Au12 Au9 -141.2(8) . .
Au6 Au5 Au12 Au9 -25.96(11) . .
Au7 Au5 Au12 Au9 45.90(11) . .
Au1 Au5 Au12 Au9 -96.89(11) . .
Au4 Au5 Au12 Au9 114.54(11) . .
Au11 Au5 Au12 Au9 -171.22(11) . .
P5 Au5 Au12 Au10 -82.4(8) . .
Au6 Au5 Au12 Au10 32.850(8) . .
Au7 Au5 Au12 Au10 104.717(11) . .
Au1 Au5 Au12 Au10 -38.074(8) . .
Au4 Au5 Au12 Au10 173.352(10) . .
Au11 Au5 Au12 Au10 -112.406(10) . .
P5 Au5 Au12 Au13 -151.3(8) . .
Au6 Au5 Au12 Au13 -36.111(9) . .
Au7 Au5 Au12 Au13 35.756(8) . .
Au1 Au5 Au12 Au13 -107.035(9) . .
Au4 Au5 Au12 Au13 104.392(9) . .
Au11 Au5 Au12 Au13 178.633(8) . .
Se3 Au8 Au12 Au2 -122.97(10) . .
Au3 Au8 Au12 Au2 37.767(8) . .
Au4 Au8 Au12 Au2 113.197(11) . .
Au9 Au8 Au12 Au2 -34.899(9) . .
Au7 Au8 Au12 Au2 -177.061(10) . .
Au13 Au8 Au12 Au2 -106.195(10) . .
Au8 Au8 Au12 Au2 -107.023(8) 7_575 .
Se3 Au8 Au12 Au1 -33.69(19) . .
Au3 Au8 Au12 Au1 127.05(13) . .
Au4 Au8 Au12 Au1 -157.52(13) . .
Au9 Au8 Au12 Au1 54.39(13) . .
Au7 Au8 Au12 Au1 -87.78(13) . .
Au13 Au8 Au12 Au1 -16.91(13) . .
Au8 Au8 Au12 Au1 -17.74(13) 7_575 .
Se3 Au8 Au12 Au4 123.83(11) . .
Au3 Au8 Au12 Au4 -75.430(10) . .
Au9 Au8 Au12 Au4 -148.095(9) . .
Au7 Au8 Au12 Au4 69.743(10) . .
Au13 Au8 Au12 Au4 140.608(9) . .
Au8 Au8 Au12 Au4 139.781(6) 7_575 .
Se3 Au8 Au12 Au3 -160.74(11) . .
Au4 Au8 Au12 Au3 75.430(10) . .
Au9 Au8 Au12 Au3 -72.666(9) . .
Au7 Au8 Au12 Au3 145.172(9) . .
Au13 Au8 Au12 Au3 -143.962(9) . .
Au8 Au8 Au12 Au3 -144.790(7) 7_575 .
Se3 Au8 Au12 Au11 162.70(10) . .
Au3 Au8 Au12 Au11 -36.565(9) . .
Au4 Au8 Au12 Au11 38.864(8) . .
Au9 Au8 Au12 Au11 -109.231(10) . .
Au7 Au8 Au12 Au11 108.607(10) . .
Au13 Au8 Au12 Au11 179.473(9) . .
Au8 Au8 Au12 Au11 178.645(5) 7_575 .
Se3 Au8 Au12 Au5 87.17(10) . .
Au3 Au8 Au12 Au5 -112.091(10) . .
Au4 Au8 Au12 Au5 -36.661(9) . .
Au9 Au8 Au12 Au5 175.244(10) . .
Au7 Au8 Au12 Au5 33.082(9) . .
Au13 Au8 Au12 Au5 103.948(10) . .
Au8 Au8 Au12 Au5 103.120(8) 7_575 .
Se3 Au8 Au12 Au6 17.09(11) . .
Au3 Au8 Au12 Au6 177.826(10) . .
Au4 Au8 Au12 Au6 -106.745(11) . .
Au9 Au8 Au12 Au6 105.160(10) . .
Au7 Au8 Au12 Au6 -37.002(9) . .
Au13 Au8 Au12 Au6 33.864(10) . .
Au8 Au8 Au12 Au6 33.036(10) 7_575 .
Se3 Au8 Au12 Au7 54.09(10) . .
Au3 Au8 Au12 Au7 -145.172(9) . .
Au4 Au8 Au12 Au7 -69.743(10) . .
Au9 Au8 Au12 Au7 142.162(10) . .
Au13 Au8 Au12 Au7 70.866(9) . .
Au8 Au8 Au12 Au7 70.038(7) 7_575 .
Se3 Au8 Au12 Au9 -88.07(10) . .
Au3 Au8 Au12 Au9 72.666(9) . .
Au4 Au8 Au12 Au9 148.095(9) . .
Au7 Au8 Au12 Au9 -142.162(10) . .
Au13 Au8 Au12 Au9 -71.296(8) . .
Au8 Au8 Au12 Au9 -72.124(7) 7_575 .
Se3 Au8 Au12 Au10 -51.73(11) . .
Au3 Au8 Au12 Au10 109.009(11) . .
Au4 Au8 Au12 Au10 -175.561(10) . .
Au9 Au8 Au12 Au10 36.343(9) . .
Au7 Au8 Au12 Au10 -105.819(12) . .
Au13 Au8 Au12 Au10 -34.953(9) . .
Au8 Au8 Au12 Au10 -35.781(10) 7_575 .
Se3 Au8 Au12 Au13 -16.78(10) . .
Au3 Au8 Au12 Au13 143.962(9) . .
Au4 Au8 Au12 Au13 -140.608(9) . .
Au9 Au8 Au12 Au13 71.296(8) . .
Au7 Au8 Au12 Au13 -70.866(9) . .
Au8 Au8 Au12 Au13 -0.828(6) 7_575 .
Se5 Au6 Au12 Au2 87.17(9) . .
Au1 Au6 Au12 Au2 -37.651(8) . .
Au5 Au6 Au12 Au2 -112.557(11) . .
Au10 Au6 Au12 Au2 33.936(9) . .
Au7 Au6 Au12 Au2 175.778(10) . .
Au13 Au6 Au12 Au2 105.004(10) . .
Au6 Au6 Au12 Au2 105.749(8) 7_575 .
Se5 Au6 Au12 Au1 124.82(9) . .
Au5 Au6 Au12 Au1 -74.906(11) . .
Au10 Au6 Au12 Au1 71.587(9) . .
Au7 Au6 Au12 Au1 -146.571(9) . .
Au13 Au6 Au12 Au1 142.655(10) . .
Au6 Au6 Au12 Au1 143.400(8) 7_575 .
Se5 Au6 Au12 Au4 -120.55(9) . .
Au1 Au6 Au12 Au4 114.629(11) . .
Au5 Au6 Au12 Au4 39.723(8) . .
Au10 Au6 Au12 Au4 -173.783(9) . .
Au7 Au6 Au12 Au4 -31.941(10) . .
Au13 Au6 Au12 Au4 -102.715(10) . .
Au6 Au6 Au12 Au4 -101.971(8) 7_575 .
Se5 Au6 Au12 Au3 -32.14(15) . .
Au1 Au6 Au12 Au3 -156.96(9) . .
Au5 Au6 Au12 Au3 128.13(9) . .
Au10 Au6 Au12 Au3 -85.37(9) . .
Au7 Au6 Au12 Au3 56.47(9) . .
Au13 Au6 Au12 Au3 -14.31(9) . .
Au6 Au6 Au12 Au3 -13.56(9) 7_575 .
Se5 Au6 Au12 Au11 163.36(9) . .
Au1 Au6 Au12 Au11 38.539(9) . .
Au5 Au6 Au12 Au11 -36.367(9) . .
Au10 Au6 Au12 Au11 110.126(9) . .
Au7 Au6 Au12 Au11 -108.032(10) . .
Au13 Au6 Au12 Au11 -178.806(9) . .
Au6 Au6 Au12 Au11 -178.061(5) 7_575 .
Se5 Au6 Au12 Au5 -160.27(9) . .
Au1 Au6 Au12 Au5 74.906(11) . .
Au10 Au6 Au12 Au5 146.494(8) . .
Au7 Au6 Au12 Au5 -71.664(10) . .
Au13 Au6 Au12 Au5 -142.438(9) . .
Au6 Au6 Au12 Au5 -141.694(7) 7_575 .
Se5 Au6 Au12 Au8 -51.50(10) . .
Au1 Au6 Au12 Au8 -176.321(10) . .
Au5 Au6 Au12 Au8 108.773(12) . .
Au10 Au6 Au12 Au8 -104.734(10) . .
Au7 Au6 Au12 Au8 37.108(9) . .
Au13 Au6 Au12 Au8 -33.666(10) . .
Au6 Au6 Au12 Au8 -32.921(10) 7_575 .
Se5 Au6 Au12 Au7 -88.61(9) . .
Au1 Au6 Au12 Au7 146.571(9) . .
Au5 Au6 Au12 Au7 71.664(10) . .
Au10 Au6 Au12 Au7 -141.842(9) . .
Au13 Au6 Au12 Au7 -70.774(9) . .
Au6 Au6 Au12 Au7 -70.029(7) 7_575 .
Se5 Au6 Au12 Au9 17.68(10) . .
Au1 Au6 Au12 Au9 -107.145(12) . .
Au5 Au6 Au12 Au9 177.949(9) . .
Au10 Au6 Au12 Au9 -35.558(8) . .
Au7 Au6 Au12 Au9 106.284(12) . .
Au13 Au6 Au12 Au9 35.510(10) . .
Au6 Au6 Au12 Au9 36.255(10) 7_575 .
Se5 Au6 Au12 Au10 53.24(9) . .
Au1 Au6 Au12 Au10 -71.587(9) . .
Au5 Au6 Au12 Au10 -146.494(8) . .
Au7 Au6 Au12 Au10 141.842(9) . .
Au13 Au6 Au12 Au10 71.068(7) . .
Au6 Au6 Au12 Au10 71.813(6) 7_575 .
Se5 Au6 Au12 Au13 -17.83(9) . .
Au1 Au6 Au12 Au13 -142.655(10) . .
Au5 Au6 Au12 Au13 142.438(9) . .
Au10 Au6 Au12 Au13 -71.068(7) . .
Au7 Au6 Au12 Au13 70.774(9) . .
Au6 Au6 Au12 Au13 0.745(6) 7_575 .
Se4 Au7 Au12 Au2 -54.84(17) . .
Au4 Au7 Au12 Au2 116.60(12) . .
Au5 Au7 Au12 Au2 -167.88(12) . .
Au6 Au7 Au12 Au2 -96.60(13) . .
Au8 Au7 Au12 Au2 45.38(12) . .
Au13 Au7 Au12 Au2 -25.22(12) . .
Au7 Au7 Au12 Au2 -25.36(13) 7_575 .
Se4 Au7 Au12 Au1 75.05(9) . .
Au4 Au7 Au12 Au1 -113.516(11) . .
Au5 Au7 Au12 Au1 -37.992(8) . .
Au6 Au7 Au12 Au1 33.293(10) . .
Au8 Au7 Au12 Au1 175.269(10) . .
Au13 Au7 Au12 Au1 104.665(9) . .
Au7 Au7 Au12 Au1 104.533(8) 7_575 .
Se4 Au7 Au12 Au4 -171.44(9) . .
Au5 Au7 Au12 Au4 75.524(10) . .
Au6 Au7 Au12 Au4 146.808(9) . .
Au8 Au7 Au12 Au4 -71.215(9) . .
Au13 Au7 Au12 Au4 -141.820(9) . .
Au7 Au7 Au12 Au4 -141.951(7) 7_575 .
Se4 Au7 Au12 Au3 -133.05(8) . .
Au4 Au7 Au12 Au3 38.387(8) . .
Au5 Au7 Au12 Au3 113.911(11) . .
Au6 Au7 Au12 Au3 -174.804(10) . .
Au8 Au7 Au12 Au3 -32.828(9) . .
Au13 Au7 Au12 Au3 -103.432(9) . .
Au7 Au7 Au12 Au3 -103.564(7) 7_575 .
Se4 Au7 Au12 Au11 151.48(8) . .
Au4 Au7 Au12 Au11 -37.088(8) . .
Au5 Au7 Au12 Au11 38.436(8) . .
Au6 Au7 Au12 Au11 109.720(8) . .
Au8 Au7 Au12 Au11 -108.303(9) . .
Au13 Au7 Au12 Au11 -178.908(8) . .
Au7 Au7 Au12 Au11 -179.039(4) 7_575 .
Se4 Au7 Au12 Au5 113.04(9) . .
Au4 Au7 Au12 Au5 -75.524(10) . .
Au6 Au7 Au12 Au5 71.284(10) . .
Au8 Au7 Au12 Au5 -146.739(9) . .
Au13 Au7 Au12 Au5 142.656(8) . .
Au7 Au7 Au12 Au5 142.525(7) 7_575 .
Se4 Au7 Au12 Au8 -100.22(9) . .
Au4 Au7 Au12 Au8 71.215(9) . .
Au5 Au7 Au12 Au8 146.739(9) . .
Au6 Au7 Au12 Au8 -141.977(10) . .
Au13 Au7 Au12 Au8 -70.605(7) . .
Au7 Au7 Au12 Au8 -70.736(7) 7_575 .
Se4 Au7 Au12 Au6 41.76(9) . .
Au4 Au7 Au12 Au6 -146.808(9) . .
Au5 Au7 Au12 Au6 -71.284(10) . .
Au8 Au7 Au12 Au6 141.977(10) . .
Au13 Au7 Au12 Au6 71.372(8) . .
Au7 Au7 Au12 Au6 71.241(7) 7_575 .
Se4 Au7 Au12 Au9 -63.58(9) . .
Au4 Au7 Au12 Au9 107.858(12) . .
Au5 Au7 Au12 Au9 -176.618(9) . .
Au6 Au7 Au12 Au9 -105.334(12) . .
Au8 Au7 Au12 Au9 36.643(9) . .
Au13 Au7 Au12 Au9 -33.962(9) . .
Au7 Au7 Au12 Au9 -34.093(10) 7_575 .
Se4 Au7 Au12 Au10 5.09(9) . .
Au4 Au7 Au12 Au10 176.526(8) . .
Au5 Au7 Au12 Au10 -107.950(10) . .
Au6 Au7 Au12 Au10 -36.666(8) . .
Au8 Au7 Au12 Au10 105.311(10) . .
Au13 Au7 Au12 Au10 34.706(8) . .
Au7 Au7 Au12 Au10 34.575(8) 7_575 .
Se4 Au7 Au12 Au13 -29.62(9) . .
Au4 Au7 Au12 Au13 141.820(9) . .
Au5 Au7 Au12 Au13 -142.656(8) . .
Au6 Au7 Au12 Au13 -71.372(8) . .
Au8 Au7 Au12 Au13 70.605(7) . .
Au7 Au7 Au12 Au13 -0.131(5) 7_575 .
Se2 Au9 Au12 Au2 -166.25(7) . .
Au3 Au9 Au12 Au2 75.042(9) . .
Au10 Au9 Au12 Au2 -74.229(8) . .
Au8 Au9 Au12 Au2 143.773(9) . .
Au13 Au9 Au12 Au2 -145.449(9) . .
Au9 Au9 Au12 Au2 -145.814(7) 7_575 .
Se2 Au9 Au12 Au1 -126.23(7) . .
Au2 Au9 Au12 Au1 40.020(9) . .
Au3 Au9 Au12 Au1 115.061(11) . .
Au10 Au9 Au12 Au1 -34.209(9) . .
Au8 Au9 Au12 Au1 -176.207(10) . .
Au13 Au9 Au12 Au1 -105.429(10) . .
Au9 Au9 Au12 Au1 -105.794(9) 7_575 .
Se2 Au9 Au12 Au4 81.33(7) . .
Au2 Au9 Au12 Au4 -112.415(11) . .
Au3 Au9 Au12 Au4 -37.373(9) . .
Au10 Au9 Au12 Au4 173.356(10) . .
Au8 Au9 Au12 Au4 31.358(9) . .
Au13 Au9 Au12 Au4 102.136(11) . .
Au9 Au9 Au12 Au4 101.771(9) 7_575 .
Se2 Au9 Au12 Au3 118.71(7) . .
Au2 Au9 Au12 Au3 -75.042(9) . .
Au10 Au9 Au12 Au3 -149.270(9) . .
Au8 Au9 Au12 Au3 68.732(9) . .
Au13 Au9 Au12 Au3 139.509(9) . .
Au9 Au9 Au12 Au3 139.144(7) 7_575 .
Se2 Au9 Au12 Au11 157.78(7) . .
Au2 Au9 Au12 Au11 -35.967(9) . .
Au3 Au9 Au12 Au11 39.075(9) . .
Au10 Au9 Au12 Au11 -110.195(10) . .
Au8 Au9 Au12 Au11 107.807(10) . .
Au13 Au9 Au12 Au11 178.584(8) . .
Au9 Au9 Au12 Au11 178.219(5) 7_575 .
Se2 Au9 Au12 Au5 -31.32(15) . .
Au2 Au9 Au12 Au5 134.93(11) . .
Au3 Au9 Au12 Au5 -150.03(11) . .
Au10 Au9 Au12 Au5 60.70(11) . .
Au8 Au9 Au12 Au5 -81.30(11) . .
Au13 Au9 Au12 Au5 -10.52(11) . .
Au9 Au9 Au12 Au5 -10.89(11) 7_575 .
Se2 Au9 Au12 Au8 49.98(7) . .
Au2 Au9 Au12 Au8 -143.773(9) . .
Au3 Au9 Au12 Au8 -68.732(9) . .
Au10 Au9 Au12 Au8 141.998(9) . .
Au13 Au9 Au12 Au8 70.778(9) . .
Au9 Au9 Au12 Au8 70.413(7) 7_575 .
Se2 Au9 Au12 Au6 -56.40(7) . .
Au2 Au9 Au12 Au6 109.855(10) . .
Au3 Au9 Au12 Au6 -175.104(10) . .
Au10 Au9 Au12 Au6 35.626(8) . .
Au8 Au9 Au12 Au6 -106.372(11) . .
Au13 Au9 Au12 Au6 -35.594(10) . .
Au9 Au9 Au12 Au6 -35.959(10) 7_575 .
Se2 Au9 Au12 Au7 13.10(7) . .
Au2 Au9 Au12 Au7 179.352(9) . .
Au3 Au9 Au12 Au7 -105.606(10) . .
Au10 Au9 Au12 Au7 105.124(10) . .
Au8 Au9 Au12 Au7 -36.874(8) . .
Au13 Au9 Au12 Au7 33.903(10) . .
Au9 Au9 Au12 Au7 33.538(9) 7_575 .
Se2 Au9 Au12 Au10 -92.02(7) . .
Au2 Au9 Au12 Au10 74.229(8) . .
Au3 Au9 Au12 Au10 149.270(9) . .
Au8 Au9 Au12 Au10 -141.998(9) . .
Au13 Au9 Au12 Au10 -71.220(9) . .
Au9 Au9 Au12 Au10 -71.585(7) 7_575 .
Se2 Au9 Au12 Au13 -20.80(7) . .
Au2 Au9 Au12 Au13 145.449(9) . .
Au3 Au9 Au12 Au13 -139.509(9) . .
Au10 Au9 Au12 Au13 71.220(9) . .
Au8 Au9 Au12 Au13 -70.778(9) . .
Au9 Au9 Au12 Au13 -0.365(6) 7_575 .
Se1 Au10 Au12 Au2 129.60(8) . .
Au1 Au10 Au12 Au2 -74.632(9) . .
Au9 Au10 Au12 Au2 70.340(8) . .
Au6 Au10 Au12 Au2 -146.730(8) . .
Au13 Au10 Au12 Au2 141.706(8) . .
Au10 Au10 Au12 Au2 142.293(6) 7_575 .
Se1 Au10 Au12 Au1 -155.77(8) . .
Au9 Au10 Au12 Au1 144.971(9) . .
Au6 Au10 Au12 Au1 -72.099(10) . .
Au2 Au10 Au12 Au1 74.632(9) . .
Au13 Au10 Au12 Au1 -143.662(8) . .
Au10 Au10 Au12 Au1 -143.075(6) 7_575 .
Se1 Au10 Au12 Au4 -17.02(12) . .
Au1 Au10 Au12 Au4 138.74(7) . .
Au9 Au10 Au12 Au4 -76.28(7) . .
Au6 Au10 Au12 Au4 66.65(7) . .
Au2 Au10 Au12 Au4 -146.62(7) . .
Au13 Au10 Au12 Au4 -4.92(7) . .
Au10 Au10 Au12 Au4 -4.33(8) 7_575 .
Se1 Au10 Au12 Au3 89.95(8) . .
Au1 Au10 Au12 Au3 -114.286(12) . .
Au9 Au10 Au12 Au3 30.685(9) . .
Au6 Au10 Au12 Au3 173.615(10) . .
Au2 Au10 Au12 Au3 -39.655(8) . .
Au13 Au10 Au12 Au3 102.051(10) . .
Au10 Au10 Au12 Au3 102.639(9) 7_575 .
Se1 Au10 Au12 Au11 167.53(7) . .
Au1 Au10 Au12 Au11 -36.699(8) . .
Au9 Au10 Au12 Au11 108.272(10) . .
Au6 Au10 Au12 Au11 -108.798(9) . .
Au2 Au10 Au12 Au11 37.932(8) . .
Au13 Au10 Au12 Au11 179.639(8) . .
Au10 Au10 Au12 Au11 -179.774(5) 7_575 .
Se1 Au10 Au12 Au5 -116.58(8) . .
Au1 Au10 Au12 Au5 39.187(8) . .
Au9 Au10 Au12 Au5 -175.842(10) . .
Au6 Au10 Au12 Au5 -32.912(9) . .
Au2 Au10 Au12 Au5 113.818(10) . .
Au13 Au10 Au12 Au5 -104.475(10) . .
Au10 Au10 Au12 Au5 -103.888(8) 7_575 .
Se1 Au10 Au12 Au8 22.76(8) . .
Au1 Au10 Au12 Au8 178.525(10) . .
Au9 Au10 Au12 Au8 -36.503(9) . .
Au6 Au10 Au12 Au8 106.426(12) . .
Au2 Au10 Au12 Au8 -106.843(11) . .
Au13 Au10 Au12 Au8 34.863(9) . .
Au10 Au10 Au12 Au8 35.450(10) 7_575 .
Se1 Au10 Au12 Au6 -83.67(8) . .
Au1 Au10 Au12 Au6 72.099(10) . .
Au9 Au10 Au12 Au6 -142.930(10) . .
Au2 Au10 Au12 Au6 146.730(8) . .
Au13 Au10 Au12 Au6 -71.563(9) . .
Au10 Au10 Au12 Au6 -70.976(7) 7_575 .
Se1 Au10 Au12 Au7 -46.78(8) . .
Au1 Au10 Au12 Au7 108.982(10) . .
Au9 Au10 Au12 Au7 -106.047(10) . .
Au6 Au10 Au12 Au7 36.883(8) . .
Au2 Au10 Au12 Au7 -176.387(8) . .
Au13 Au10 Au12 Au7 -34.681(8) . .
Au10 Au10 Au12 Au7 -34.093(8) 7_575 .
Se1 Au10 Au12 Au9 59.26(8) . .
Au1 Au10 Au12 Au9 -144.971(9) . .
Au6 Au10 Au12 Au9 142.930(10) . .
Au2 Au10 Au12 Au9 -70.340(8) . .
Au13 Au10 Au12 Au9 71.367(8) . .
Au10 Au10 Au12 Au9 71.954(7) 7_575 .
Se1 Au10 Au12 Au13 -12.10(8) . .
Au1 Au10 Au12 Au13 143.662(8) . .
Au9 Au10 Au12 Au13 -71.367(8) . .
Au6 Au10 Au12 Au13 71.563(9) . .
Au2 Au10 Au12 Au13 -141.706(8) . .
Au10 Au10 Au12 Au13 0.587(5) 7_575 .
Se3 Au8 Au13 Au8 -2.52(2) . 7_575
Au3 Au8 Au13 Au8 147.992(6) . 7_575
Au12 Au8 Au13 Au8 -179.131(6) . 7_575
Au4 Au8 Au13 Au8 -144.355(7) . 7_575
Au9 Au8 Au13 Au8 112.432(7) . 7_575
Au7 Au8 Au13 Au8 -110.963(9) . 7_575
Se3 Au8 Au13 Au12 -1.65(2) . 7_575
Au3 Au8 Au13 Au12 148.858(10) . 7_575
Au12 Au8 Au13 Au12 -178.265(12) . 7_575
Au4 Au8 Au13 Au12 -143.489(10) . 7_575
Au9 Au8 Au13 Au12 113.298(11) . 7_575
Au7 Au8 Au13 Au12 -110.097(12) . 7_575
Au8 Au8 Au13 Au12 0.866(6) 7_575 7_575
Se3 Au8 Au13 Au12 176.61(2) . .
Au3 Au8 Au13 Au12 -32.876(8) . .
Au4 Au8 Au13 Au12 34.776(9) . .
Au9 Au8 Au13 Au12 -68.437(8) . .
Au7 Au8 Au13 Au12 68.168(9) . .
Au8 Au8 Au13 Au12 179.131(6) 7_575 .
Se3 Au8 Au13 Au7 51.35(2) . 7_575
Au3 Au8 Au13 Au7 -158.142(8) . 7_575
Au12 Au8 Au13 Au7 -125.266(8) . 7_575
Au4 Au8 Au13 Au7 -90.490(10) . 7_575
Au9 Au8 Au13 Au7 166.297(8) . 7_575
Au7 Au8 Au13 Au7 -57.098(11) . 7_575
Au8 Au8 Au13 Au7 53.865(6) 7_575 7_575
Se3 Au8 Au13 Au7 108.44(2) . .
Au3 Au8 Au13 Au7 -101.045(12) . .
Au12 Au8 Au13 Au7 -68.168(9) . .
Au4 Au8 Au13 Au7 -33.392(9) . .
Au9 Au8 Au13 Au7 -136.605(10) . .
Au8 Au8 Au13 Au7 110.963(9) 7_575 .
Se3 Au8 Au13 Au9 -114.95(2) . .
Au3 Au8 Au13 Au9 35.560(8) . .
Au12 Au8 Au13 Au9 68.437(8) . .
Au4 Au8 Au13 Au9 103.213(10) . .
Au7 Au8 Au13 Au9 136.605(10) . .
Au8 Au8 Au13 Au9 -112.432(7) 7_575 .
Se3 Au8 Au13 Au9 -55.20(2) . 7_575
Au3 Au8 Au13 Au9 95.312(12) . 7_575
Au12 Au8 Au13 Au9 128.189(10) . 7_575
Au4 Au8 Au13 Au9 162.965(9) . 7_575
Au9 Au8 Au13 Au9 59.752(11) . 7_575
Au7 Au8 Au13 Au9 -163.643(9) . 7_575
Au8 Au8 Au13 Au9 -52.680(8) 7_575 7_575
Se3 Au8 Au13 Au10 -152.09(2) . .
Au3 Au8 Au13 Au10 -1.575(11) . .
Au12 Au8 Au13 Au10 31.302(8) . .
Au4 Au8 Au13 Au10 66.078(12) . .
Au9 Au8 Au13 Au10 -37.135(9) . .
Au7 Au8 Au13 Au10 99.470(10) . .
Au8 Au8 Au13 Au10 -149.567(10) 7_575 .
Se3 Au8 Au13 Au10 -82.07(3) . 7_575
Au3 Au8 Au13 Au10 68.445(18) . 7_575
Au12 Au8 Au13 Au10 101.322(16) . 7_575
Au4 Au8 Au13 Au10 136.098(13) . 7_575
Au9 Au8 Au13 Au10 32.885(16) . 7_575
Au7 Au8 Au13 Au10 169.490(15) . 7_575
Au8 Au8 Au13 Au10 -79.547(14) 7_575 7_575
Se3 Au8 Au13 Au6 77.77(3) . 7_575
Au3 Au8 Au13 Au6 -131.716(13) . 7_575
Au12 Au8 Au13 Au6 -98.839(15) . 7_575
Au4 Au8 Au13 Au6 -64.063(17) . 7_575
Au9 Au8 Au13 Au6 -167.276(14) . 7_575
Au7 Au8 Au13 Au6 -30.671(15) . 7_575
Au8 Au8 Au13 Au6 80.292(14) 7_575 7_575
Se3 Au8 Au13 Au6 146.75(2) . .
Au3 Au8 Au13 Au6 -62.735(12) . .
Au12 Au8 Au13 Au6 -29.859(8) . .
Au4 Au8 Au13 Au6 4.918(12) . .
Au9 Au8 Au13 Au6 -98.295(10) . .
Au7 Au8 Au13 Au6 38.310(9) . .
Au8 Au8 Au13 Au6 149.272(11) 7_575 .
Au2 Au12 Au13 Au8 106.394(12) . 7_575
Au1 Au12 Au13 Au8 179.601(10) . 7_575
Au4 Au12 Au13 Au8 -36.194(12) . 7_575
Au3 Au12 Au13 Au8 34.401(14) . 7_575
Au11 Au12 Au13 Au8 -21.1(4) . 7_575
Au5 Au12 Au13 Au8 -107.903(13) . 7_575
Au8 Au12 Au13 Au8 0.949(7) . 7_575
Au6 Au12 Au13 Au8 -144.081(13) . 7_575
Au7 Au12 Au13 Au8 -71.840(12) . 7_575
Au9 Au12 Au13 Au8 72.952(13) . 7_575
Au10 Au12 Au13 Au8 144.371(12) . 7_575
Au2 Au12 Au13 Au8 105.445(10) . .
Au1 Au12 Au13 Au8 178.652(10) . .
Au4 Au12 Au13 Au8 -37.142(8) . .
Au3 Au12 Au13 Au8 33.452(9) . .
Au11 Au12 Au13 Au8 -22.0(4) . .
Au5 Au12 Au13 Au8 -108.852(11) . .
Au6 Au12 Au13 Au8 -145.029(11) . .
Au7 Au12 Au13 Au8 -72.789(9) . .
Au9 Au12 Au13 Au8 72.004(11) . .
Au10 Au12 Au13 Au8 143.423(9) . .
Au2 Au12 Au13 Au12 -173(9) . 7_575
Au1 Au12 Au13 Au12 -99.7(4) . 7_575
Au4 Au12 Au13 Au12 44.5(4) . 7_575
Au3 Au12 Au13 Au12 115.1(4) . 7_575
Au11 Au12 Au13 Au12 59.7(6) . 7_575
Au5 Au12 Au13 Au12 -27.2(4) . 7_575
Au8 Au12 Au13 Au12 81.7(4) . 7_575
Au6 Au12 Au13 Au12 -63.3(4) . 7_575
Au7 Au12 Au13 Au12 8.9(4) . 7_575
Au9 Au12 Au13 Au12 153.7(4) . 7_575
Au10 Au12 Au13 Au12 -134.9(4) . 7_575
Au2 Au12 Au13 Au7 178.379(8) . 7_575
Au1 Au12 Au13 Au7 -108.415(12) . 7_575
Au4 Au12 Au13 Au7 35.791(12) . 7_575
Au3 Au12 Au13 Au7 106.386(10) . 7_575
Au11 Au12 Au13 Au7 50.9(4) . 7_575
Au5 Au12 Au13 Au7 -35.919(12) . 7_575
Au8 Au12 Au13 Au7 72.933(11) . 7_575
Au6 Au12 Au13 Au7 -72.096(9) . 7_575
Au7 Au12 Au13 Au7 0.144(6) . 7_575
Au9 Au12 Au13 Au7 144.937(12) . 7_575
Au10 Au12 Au13 Au7 -143.644(12) . 7_575
Au2 Au12 Au13 Au7 178.234(8) . .
Au1 Au12 Au13 Au7 -108.559(10) . .
Au4 Au12 Au13 Au7 35.647(9) . .
Au3 Au12 Au13 Au7 106.241(9) . .
Au11 Au12 Au13 Au7 50.8(4) . .
Au5 Au12 Au13 Au7 -36.063(8) . .
Au8 Au12 Au13 Au7 72.789(9) . .
Au6 Au12 Au13 Au7 -72.240(8) . .
Au9 Au12 Au13 Au7 144.793(10) . .
Au10 Au12 Au13 Au7 -143.788(9) . .
Au2 Au12 Au13 Au9 33.441(8) . .
Au1 Au12 Au13 Au9 106.648(13) . .
Au4 Au12 Au13 Au9 -109.146(12) . .
Au3 Au12 Au13 Au9 -38.551(9) . .
Au11 Au12 Au13 Au9 -94.0(4) . .
Au5 Au12 Au13 Au9 179.144(9) . .
Au8 Au12 Au13 Au9 -72.004(11) . .
Au6 Au12 Au13 Au9 142.967(10) . .
Au7 Au12 Au13 Au9 -144.793(10) . .
Au10 Au12 Au13 Au9 71.419(11) . .
Au2 Au12 Au13 Au9 33.878(13) . 7_575
Au1 Au12 Au13 Au9 107.085(14) . 7_575
Au4 Au12 Au13 Au9 -108.710(15) . 7_575
Au3 Au12 Au13 Au9 -38.115(14) . 7_575
Au11 Au12 Au13 Au9 -93.6(4) . 7_575
Au5 Au12 Au13 Au9 179.581(10) . 7_575
Au8 Au12 Au13 Au9 -71.568(13) . 7_575
Au6 Au12 Au13 Au9 143.403(14) . 7_575
Au7 Au12 Au13 Au9 -144.356(13) . 7_575
Au9 Au12 Au13 Au9 0.436(7) . 7_575
Au10 Au12 Au13 Au9 71.855(14) . 7_575
Au2 Au12 Au13 Au10 -37.978(9) . .
Au1 Au12 Au13 Au10 35.229(7) . .
Au4 Au12 Au13 Au10 179.435(9) . .
Au3 Au12 Au13 Au10 -109.970(10) . .
Au11 Au12 Au13 Au10 -165.4(4) . .
Au5 Au12 Au13 Au10 107.725(11) . .
Au8 Au12 Au13 Au10 -143.423(9) . .
Au6 Au12 Au13 Au10 71.548(9) . .
Au7 Au12 Au13 Au10 143.788(9) . .
Au9 Au12 Au13 Au10 -71.419(11) . .
Au2 Au12 Au13 Au10 -38.667(13) . 7_575
Au1 Au12 Au13 Au10 34.540(12) . 7_575
Au4 Au12 Au13 Au10 178.746(8) . 7_575
Au3 Au12 Au13 Au10 -110.659(11) . 7_575
Au11 Au12 Au13 Au10 -166.1(4) . 7_575
Au5 Au12 Au13 Au10 107.036(13) . 7_575
Au8 Au12 Au13 Au10 -144.112(11) . 7_575
Au6 Au12 Au13 Au10 70.859(11) . 7_575
Au7 Au12 Au13 Au10 143.099(12) . 7_575
Au9 Au12 Au13 Au10 -72.108(13) . 7_575
Au10 Au12 Au13 Au10 -0.689(6) . 7_575
Au2 Au12 Au13 Au6 -110.374(11) . 7_575
Au1 Au12 Au13 Au6 -37.167(15) . 7_575
Au4 Au12 Au13 Au6 107.038(12) . 7_575
Au3 Au12 Au13 Au6 177.633(10) . 7_575
Au11 Au12 Au13 Au6 122.2(4) . 7_575
Au5 Au12 Au13 Au6 35.329(14) . 7_575
Au8 Au12 Au13 Au6 144.181(14) . 7_575
Au6 Au12 Au13 Au6 -0.848(7) . 7_575
Au7 Au12 Au13 Au6 71.392(11) . 7_575
Au9 Au12 Au13 Au6 -143.815(14) . 7_575
Au10 Au12 Au13 Au6 -72.396(12) . 7_575
Au2 Au12 Au13 Au6 -109.526(8) . .
Au1 Au12 Au13 Au6 -36.319(10) . .
Au4 Au12 Au13 Au6 107.887(10) . .
Au3 Au12 Au13 Au6 178.482(10) . .
Au11 Au12 Au13 Au6 123.0(4) . .
Au5 Au12 Au13 Au6 36.177(9) . .
Au8 Au12 Au13 Au6 145.029(11) . .
Au7 Au12 Au13 Au6 72.240(8) . .
Au9 Au12 Au13 Au6 -142.967(10) . .
Au10 Au12 Au13 Au6 -71.548(9) . .
Se4 Au7 Au13 Au8 -58.679(18) . 7_575
Au12 Au7 Au13 Au8 126.942(8) . 7_575
Au4 Au7 Au13 Au8 92.978(12) . 7_575
Au5 Au7 Au13 Au8 160.213(8) . 7_575
Au6 Au7 Au13 Au8 -165.008(8) . 7_575
Au8 Au7 Au13 Au8 59.024(11) . 7_575
Au7 Au7 Au13 Au8 -53.194(7) 7_575 7_575
Se4 Au7 Au13 Au8 -117.703(17) . .
Au12 Au7 Au13 Au8 67.919(7) . .
Au4 Au7 Au13 Au8 33.954(8) . .
Au5 Au7 Au13 Au8 101.190(10) . .
Au6 Au7 Au13 Au8 135.968(10) . .
Au7 Au7 Au13 Au8 -112.218(7) 7_575 .
Se4 Au7 Au13 Au12 -5.355(19) . 7_575
Au12 Au7 Au13 Au12 -179.733(11) . 7_575
Au4 Au7 Au13 Au12 146.302(9) . 7_575
Au5 Au7 Au13 Au12 -146.462(9) . 7_575
Au6 Au7 Au13 Au12 -111.683(10) . 7_575
Au8 Au7 Au13 Au12 112.349(10) . 7_575
Au7 Au7 Au13 Au12 0.131(5) 7_575 7_575
Se4 Au7 Au13 Au12 174.378(17) . .
Au4 Au7 Au13 Au12 -33.965(8) . .
Au5 Au7 Au13 Au12 33.271(7) . .
Au6 Au7 Au13 Au12 68.050(7) . .
Au8 Au7 Au13 Au12 -67.919(7) . .
Au7 Au7 Au13 Au12 179.864(5) 7_575 .
Se4 Au7 Au13 Au7 -5.486(17) . 7_575
Au12 Au7 Au13 Au7 -179.864(5) . 7_575
Au4 Au7 Au13 Au7 146.171(7) . 7_575
Au5 Au7 Au13 Au7 -146.593(7) . 7_575
Au6 Au7 Au13 Au7 -111.814(7) . 7_575
Au8 Au7 Au13 Au7 112.218(7) . 7_575
Se4 Au7 Au13 Au9 -155.459(16) . .
Au12 Au7 Au13 Au9 30.162(8) . .
Au4 Au7 Au13 Au9 -3.802(12) . .
Au5 Au7 Au13 Au9 63.433(12) . .
Au6 Au7 Au13 Au9 98.212(11) . .
Au8 Au7 Au13 Au9 -37.756(8) . .
Au7 Au7 Au13 Au9 -149.974(10) 7_575 .
Se4 Au7 Au13 Au9 -83.01(2) . 7_575
Au12 Au7 Au13 Au9 102.616(15) . 7_575
Au4 Au7 Au13 Au9 68.651(19) . 7_575
Au5 Au7 Au13 Au9 135.887(14) . 7_575
Au6 Au7 Au13 Au9 170.666(15) . 7_575
Au8 Au7 Au13 Au9 34.697(16) . 7_575
Au7 Au7 Au13 Au9 -77.520(15) 7_575 7_575
Se4 Au7 Au13 Au10 143.327(17) . .
Au12 Au7 Au13 Au10 -31.051(7) . .
Au4 Au7 Au13 Au10 -65.016(12) . .
Au5 Au7 Au13 Au10 2.220(9) . .
Au6 Au7 Au13 Au10 36.999(7) . .
Au8 Au7 Au13 Au10 -98.970(9) . .
Au7 Au7 Au13 Au10 148.813(9) 7_575 .
Se4 Au7 Au13 Au10 72.54(2) . 7_575
Au12 Au7 Au13 Au10 -101.842(15) . 7_575
Au4 Au7 Au13 Au10 -135.807(13) . 7_575
Au5 Au7 Au13 Au10 -68.571(17) . 7_575
Au6 Au7 Au13 Au10 -33.792(16) . 7_575
Au8 Au7 Au13 Au10 -169.761(15) . 7_575
Au7 Au7 Au13 Au10 78.022(14) 7_575 7_575
Se4 Au7 Au13 Au6 47.520(17) . 7_575
Au12 Au7 Au13 Au6 -126.859(9) . 7_575
Au4 Au7 Au13 Au6 -160.823(9) . 7_575
Au5 Au7 Au13 Au6 -93.588(11) . 7_575
Au6 Au7 Au13 Au6 -58.809(11) . 7_575
Au8 Au7 Au13 Au6 165.223(9) . 7_575
Au7 Au7 Au13 Au6 53.005(6) 7_575 7_575
Se4 Au7 Au13 Au6 106.329(17) . .
Au12 Au7 Au13 Au6 -68.050(7) . .
Au4 Au7 Au13 Au6 -102.014(12) . .
Au5 Au7 Au13 Au6 -34.779(7) . .
Au8 Au7 Au13 Au6 -135.968(10) . .
Au7 Au7 Au13 Au6 111.814(7) 7_575 .
Se2 Au9 Au13 Au8 48.492(18) . 7_575
Au12 Au9 Au13 Au8 -126.382(9) . 7_575
Au2 Au9 Au13 Au8 -157.106(9) . 7_575
Au3 Au9 Au13 Au8 -91.233(10) . 7_575
Au10 Au9 Au13 Au8 164.772(9) . 7_575
Au8 Au9 Au13 Au8 -58.172(10) . 7_575
Au9 Au9 Au13 Au8 53.229(7) 7_575 7_575
Se2 Au9 Au13 Au8 106.664(18) . .
Au12 Au9 Au13 Au8 -68.210(8) . .
Au2 Au9 Au13 Au8 -98.934(11) . .
Au3 Au9 Au13 Au8 -33.062(8) . .
Au10 Au9 Au13 Au8 -137.057(9) . .
Au9 Au9 Au13 Au8 111.401(8) 7_575 .
Se2 Au9 Au13 Au12 -4.34(2) . 7_575
Au12 Au9 Au13 Au12 -179.210(13) . 7_575
Au2 Au9 Au13 Au12 150.066(10) . 7_575
Au3 Au9 Au13 Au12 -144.062(10) . 7_575
Au10 Au9 Au13 Au12 111.943(13) . 7_575
Au8 Au9 Au13 Au12 -111.000(12) . 7_575
Au9 Au9 Au13 Au12 0.400(6) 7_575 7_575
Se2 Au9 Au13 Au12 174.874(18) . .
Au2 Au9 Au13 Au12 -30.724(8) . .
Au3 Au9 Au13 Au12 35.148(8) . .
Au10 Au9 Au13 Au12 -68.847(8) . .
Au8 Au9 Au13 Au12 68.210(8) . .
Au9 Au9 Au13 Au12 179.610(6) 7_575 .
Se2 Au9 Au13 Au7 78.02(2) . 7_575
Au12 Au9 Au13 Au7 -96.852(16) . 7_575
Au2 Au9 Au13 Au7 -127.576(14) . 7_575
Au3 Au9 Au13 Au7 -61.704(18) . 7_575
Au10 Au9 Au13 Au7 -165.699(15) . 7_575
Au8 Au9 Au13 Au7 -28.642(17) . 7_575
Au9 Au9 Au13 Au7 82.758(15) 7_575 7_575
Se2 Au9 Au13 Au7 144.706(17) . .
Au12 Au9 Au13 Au7 -30.168(8) . .
Au2 Au9 Au13 Au7 -60.893(12) . .
Au3 Au9 Au13 Au7 4.980(11) . .
Au10 Au9 Au13 Au7 -99.015(10) . .
Au8 Au9 Au13 Au7 38.041(9) . .
Au9 Au9 Au13 Au7 149.442(11) 7_575 .
Se2 Au9 Au13 Au9 -4.736(19) . 7_575
Au12 Au9 Au13 Au9 -179.610(6) . 7_575
Au2 Au9 Au13 Au9 149.665(6) . 7_575
Au3 Au9 Au13 Au9 -144.462(6) . 7_575
Au10 Au9 Au13 Au9 111.543(8) . 7_575
Au8 Au9 Au13 Au9 -111.401(8) . 7_575
Se2 Au9 Au13 Au10 -116.279(18) . .
Au12 Au9 Au13 Au10 68.847(8) . .
Au2 Au9 Au13 Au10 38.123(9) . .
Au3 Au9 Au13 Au10 103.995(10) . .
Au8 Au9 Au13 Au10 137.057(9) . .
Au9 Au9 Au13 Au10 -111.543(8) 7_575 .
Se2 Au9 Au13 Au10 -57.634(18) . 7_575
Au12 Au9 Au13 Au10 127.492(9) . 7_575
Au2 Au9 Au13 Au10 96.768(10) . 7_575
Au3 Au9 Au13 Au10 162.641(8) . 7_575
Au10 Au9 Au13 Au10 58.645(10) . 7_575
Au8 Au9 Au13 Au10 -164.298(8) . 7_575
Au9 Au9 Au13 Au10 -52.897(6) 7_575 7_575
Se2 Au9 Au13 Au6 -85.93(2) . 7_575
Au12 Au9 Au13 Au6 99.191(15) . 7_575
Au2 Au9 Au13 Au6 68.467(18) . 7_575
Au3 Au9 Au13 Au6 134.340(13) . 7_575
Au10 Au9 Au13 Au6 30.345(15) . 7_575
Au8 Au9 Au13 Au6 167.401(14) . 7_575
Au9 Au9 Au13 Au6 -81.198(15) 7_575 7_575
Se2 Au9 Au13 Au6 -153.710(17) . .
Au12 Au9 Au13 Au6 31.416(8) . .
Au2 Au9 Au13 Au6 0.692(12) . .
Au3 Au9 Au13 Au6 66.564(12) . .
Au10 Au9 Au13 Au6 -37.431(9) . .
Au8 Au9 Au13 Au6 99.626(10) . .
Au9 Au9 Au13 Au6 -148.974(11) 7_575 .
Se1 Au10 Au13 Au8 76.73(2) . 7_575
Au12 Au10 Au13 Au8 -100.226(16) . 7_575
Au1 Au10 Au13 Au8 -132.056(14) . 7_575
Au9 Au10 Au13 Au8 -31.800(16) . 7_575
Au6 Au10 Au13 Au8 -168.388(15) . 7_575
Au2 Au10 Au13 Au8 -67.549(18) . 7_575
Au10 Au10 Au13 Au8 80.397(15) 7_575 7_575
Se1 Au10 Au13 Au8 145.809(19) . .
Au12 Au10 Au13 Au8 -31.147(8) . .
Au1 Au10 Au13 Au8 -62.978(11) . .
Au9 Au10 Au13 Au8 37.278(9) . .
Au6 Au10 Au13 Au8 -99.310(10) . .
Au2 Au10 Au13 Au8 1.529(10) . .
Au10 Au10 Au13 Au8 149.475(9) 7_575 .
Se1 Au10 Au13 Au12 -4.30(2) . 7_575
Au12 Au10 Au13 Au12 178.746(11) . 7_575
Au1 Au10 Au13 Au12 146.915(9) . 7_575
Au9 Au10 Au13 Au12 -112.829(11) . 7_575
Au6 Au10 Au13 Au12 110.583(11) . 7_575
Au2 Au10 Au13 Au12 -148.578(8) . 7_575
Au10 Au10 Au13 Au12 -0.632(6) 7_575 7_575
Se1 Au10 Au13 Au12 176.957(19) . .
Au1 Au10 Au13 Au12 -31.831(7) . .
Au9 Au10 Au13 Au12 68.426(8) . .
Au6 Au10 Au13 Au12 -68.163(8) . .
Au2 Au10 Au13 Au12 32.676(7) . .
Au10 Au10 Au13 Au12 -179.377(5) 7_575 .
Se1 Au10 Au13 Au7 -85.29(2) . 7_575
Au12 Au10 Au13 Au7 97.753(16) . 7_575
Au1 Au10 Au13 Au7 65.922(17) . 7_575
Au9 Au10 Au13 Au7 166.178(16) . 7_575
Au6 Au10 Au13 Au7 29.590(16) . 7_575
Au2 Au10 Au13 Au7 130.429(14) . 7_575
Au10 Au10 Au13 Au7 -81.624(15) 7_575 7_575
Se1 Au10 Au13 Au7 -152.085(18) . .
Au12 Au10 Au13 Au7 30.958(7) . .
Au1 Au10 Au13 Au7 -0.872(9) . .
Au9 Au10 Au13 Au7 99.384(9) . .
Au6 Au10 Au13 Au7 -37.204(8) . .
Au2 Au10 Au13 Au7 63.635(10) . .
Au10 Au10 Au13 Au7 -148.419(9) 7_575 .
Se1 Au10 Au13 Au9 108.531(19) . .
Au12 Au10 Au13 Au9 -68.426(8) . .
Au1 Au10 Au13 Au9 -100.256(10) . .
Au6 Au10 Au13 Au9 -136.588(10) . .
Au2 Au10 Au13 Au9 -35.749(8) . .
Au10 Au10 Au13 Au9 112.197(7) 7_575 .
Se1 Au10 Au13 Au9 48.883(19) . 7_575
Au12 Au10 Au13 Au9 -128.074(9) . 7_575
Au1 Au10 Au13 Au9 -159.904(7) . 7_575
Au9 Au10 Au13 Au9 -59.648(10) . 7_575
Au6 Au10 Au13 Au9 163.763(8) . 7_575
Au2 Au10 Au13 Au9 -95.397(10) . 7_575
Au10 Au10 Au13 Au9 52.549(7) 7_575 7_575
Se1 Au10 Au13 Au10 -3.666(19) . 7_575
Au12 Au10 Au13 Au10 179.377(5) . 7_575
Au1 Au10 Au13 Au10 147.547(6) . 7_575
Au9 Au10 Au13 Au10 -112.197(7) . 7_575
Au6 Au10 Au13 Au10 111.215(8) . 7_575
Au2 Au10 Au13 Au10 -147.946(5) . 7_575
Se1 Au10 Au13 Au6 -56.680(19) . 7_575
Au12 Au10 Au13 Au6 126.364(8) . 7_575
Au1 Au10 Au13 Au6 94.533(10) . 7_575
Au9 Au10 Au13 Au6 -165.211(9) . 7_575
Au6 Au10 Au13 Au6 58.201(10) . 7_575
Au2 Au10 Au13 Au6 159.040(7) . 7_575
Au10 Au10 Au13 Au6 -53.014(6) 7_575 7_575
Se1 Au10 Au13 Au6 -114.881(19) . .
Au12 Au10 Au13 Au6 68.163(8) . .
Au1 Au10 Au13 Au6 36.332(7) . .
Au9 Au10 Au13 Au6 136.588(10) . .
Au2 Au10 Au13 Au6 100.839(10) . .
Au10 Au10 Au13 Au6 -111.215(8) 7_575 .
Se5 Au6 Au13 Au8 -84.39(2) . 7_575
Au12 Au6 Au13 Au8 99.533(15) . 7_575
Au1 Au6 Au13 Au8 132.224(13) . 7_575
Au5 Au6 Au13 Au8 66.038(16) . 7_575
Au10 Au6 Au13 Au8 168.446(14) . 7_575
Au7 Au6 Au13 Au8 31.131(16) . 7_575
Au6 Au6 Au13 Au8 -79.684(13) 7_575 7_575
Se5 Au6 Au13 Au8 -154.05(2) . .
Au12 Au6 Au13 Au8 29.882(8) . .
Au1 Au6 Au13 Au8 62.572(13) . .
Au5 Au6 Au13 Au8 -3.614(12) . .
Au10 Au6 Au13 Au8 98.795(9) . .
Au7 Au6 Au13 Au8 -38.521(8) . .
Au6 Au6 Au13 Au8 -149.336(11) 7_575 .
Se5 Au6 Au13 Au12 -5.49(2) . 7_575
Au12 Au6 Au13 Au12 178.440(13) . 7_575
Au1 Au6 Au13 Au12 -148.869(10) . 7_575
Au5 Au6 Au13 Au12 144.944(10) . 7_575
Au10 Au6 Au13 Au12 -112.647(12) . 7_575
Au7 Au6 Au13 Au12 110.038(12) . 7_575
Au6 Au6 Au13 Au12 -0.777(7) 7_575 7_575
Se5 Au6 Au13 Au12 176.07(2) . .
Au1 Au6 Au13 Au12 32.691(8) . .
Au5 Au6 Au13 Au12 -33.495(9) . .
Au10 Au6 Au13 Au12 68.913(7) . .
Au7 Au6 Au13 Au12 -68.402(8) . .
Au6 Au6 Au13 Au12 -179.217(7) 7_575 .
Se5 Au6 Au13 Au7 -58.24(2) . 7_575
Au12 Au6 Au13 Au7 125.691(9) . 7_575
Au1 Au6 Au13 Au7 158.382(8) . 7_575
Au5 Au6 Au13 Au7 92.196(11) . 7_575
Au10 Au6 Au13 Au7 -165.396(8) . 7_575
Au7 Au6 Au13 Au7 57.289(12) . 7_575
Au6 Au6 Au13 Au7 -53.526(6) 7_575 7_575
Se5 Au6 Au13 Au7 -115.53(2) . .
Au12 Au6 Au13 Au7 68.402(8) . .
Au1 Au6 Au13 Au7 101.093(11) . .
Au5 Au6 Au13 Au7 34.907(8) . .
Au10 Au6 Au13 Au7 137.315(9) . .
Au6 Au6 Au13 Au7 -110.815(8) 7_575 .
Se5 Au6 Au13 Au9 144.58(2) . .
Au12 Au6 Au13 Au9 -31.495(9) . .
Au1 Au6 Au13 Au9 1.195(12) . .
Au5 Au6 Au13 Au9 -64.991(14) . .
Au10 Au6 Au13 Au9 37.418(9) . .
Au7 Au6 Au13 Au9 -99.897(11) . .
Au6 Au6 Au13 Au9 149.287(11) 7_575 .
Se5 Au6 Au13 Au9 73.60(2) . 7_575
Au12 Au6 Au13 Au9 -102.471(15) . 7_575
Au1 Au6 Au13 Au9 -69.780(17) . 7_575
Au5 Au6 Au13 Au9 -135.966(13) . 7_575
Au10 Au6 Au13 Au9 -33.558(15) . 7_575
Au7 Au6 Au13 Au9 -170.873(14) . 7_575
Au6 Au6 Au13 Au9 78.312(13) 7_575 7_575
Se5 Au6 Au13 Au10 107.16(2) . .
Au12 Au6 Au13 Au10 -68.913(7) . .
Au1 Au6 Au13 Au10 -36.222(8) . .
Au5 Au6 Au13 Au10 -102.409(11) . .
Au7 Au6 Au13 Au10 -137.315(9) . .
Au6 Au6 Au13 Au10 111.870(7) 7_575 .
Se5 Au6 Au13 Au10 47.96(2) . 7_575
Au12 Au6 Au13 Au10 -128.108(9) . 7_575
Au1 Au6 Au13 Au10 -95.418(12) . 7_575
Au5 Au6 Au13 Au10 -161.604(8) . 7_575
Au10 Au6 Au13 Au10 -59.195(11) . 7_575
Au7 Au6 Au13 Au10 163.489(8) . 7_575
Au6 Au6 Au13 Au10 52.674(7) 7_575 7_575
Se5 Au6 Au13 Au6 -4.71(2) . 7_575
Au12 Au6 Au13 Au6 179.217(7) . 7_575
Au1 Au6 Au13 Au6 -148.092(6) . 7_575
Au5 Au6 Au13 Au6 145.722(7) . 7_575
Au10 Au6 Au13 Au6 -111.870(7) . 7_575
Au7 Au6 Au13 Au6 110.815(8) . 7_575
Au12 Au10 Se1 C91 120.1(2) . .
Au1 Au10 Se1 C91 -30.45(19) . .
Au9 Au10 Se1 C91 173.27(19) . .
Au6 Au10 Se1 C91 44.54(19) . .
Au2 Au10 Se1 C91 -119.37(19) . .
Au13 Au10 Se1 C91 109.14(19) . .
Au10 Au10 Se1 C91 105.06(19) 7_575 .
Au12 Au10 Se1 Au10 15.03(9) . 7_575
Au1 Au10 Se1 Au10 -135.506(12) . 7_575
Au9 Au10 Se1 Au10 68.21(2) . 7_575
Au6 Au10 Se1 Au10 -60.52(2) . 7_575
Au2 Au10 Se1 Au10 135.568(12) . 7_575
Au13 Au10 Se1 Au10 4.08(2) . 7_575
Au12 Au9 Se2 C97 122.03(18) . .
Au2 Au9 Se2 C97 -41.20(17) . .
Au3 Au9 Se2 C97 -128.37(17) . .
Au10 Au9 Se2 C97 38.31(17) . .
Au8 Au9 Se2 C97 166.78(17) . .
Au13 Au9 Se2 C97 103.18(17) . .
Au9 Au9 Se2 C97 98.01(17) 7_575 .
Au12 Au9 Se2 Au9 24.02(8) . 7_575
Au2 Au9 Se2 Au9 -139.205(13) . 7_575
Au3 Au9 Se2 Au9 133.626(12) . 7_575
Au10 Au9 Se2 Au9 -59.70(2) . 7_575
Au8 Au9 Se2 Au9 68.776(18) . 7_575
Au13 Au9 Se2 Au9 5.17(2) . 7_575
Au3 Au8 Se3 C103 -39.83(14) . .
Au12 Au8 Se3 C103 117.99(16) . .
Au4 Au8 Se3 C103 -124.93(13) . .
Au9 Au8 Se3 C103 36.51(13) . .
Au7 Au8 Se3 C103 167.41(13) . .
Au13 Au8 Se3 C103 102.54(13) . .
Au8 Au8 Se3 C103 99.82(14) 7_575 .
Au3 Au8 Se3 Au8 -139.650(12) . 7_575
Au12 Au8 Se3 Au8 18.17(12) . 7_575
Au4 Au8 Se3 Au8 135.258(10) . 7_575
Au9 Au8 Se3 Au8 -63.30(2) . 7_575
Au7 Au8 Se3 Au8 67.59(2) . 7_575
Au13 Au8 Se3 Au8 2.72(2) . 7_575
Au12 Au7 Se4 C109 140.90(18) . .
Au4 Au7 Se4 C109 -29.23(17) . .
Au5 Au7 Se4 C109 -112.82(17) . .
Au6 Au7 Se4 C109 179.08(17) . .
Au8 Au7 Se4 C109 47.49(17) . .
Au13 Au7 Se4 C109 113.58(17) . .
Au7 Au7 Se4 C109 107.68(17) 7_575 .
Au12 Au7 Se4 Au7 33.22(9) . 7_575
Au4 Au7 Se4 Au7 -136.913(12) . 7_575
Au5 Au7 Se4 Au7 139.494(10) . 7_575
Au6 Au7 Se4 Au7 71.395(17) . 7_575
Au8 Au7 Se4 Au7 -60.19(2) . 7_575
Au13 Au7 Se4 Au7 5.896(19) . 7_575
Au12 Au6 Se5 C115 124.75(17) . .
Au1 Au6 Se5 C115 -118.12(15) . .
Au5 Au6 Se5 C115 -32.07(15) . .
Au10 Au6 Se5 C115 173.12(15) . .
Au7 Au6 Se5 C115 43.49(15) . .
Au13 Au6 Se5 C115 108.45(15) . .
Au6 Au6 Se5 C115 103.31(15) 7_575 .
Au12 Au6 Se5 Au6 21.43(11) . 7_575
Au1 Au6 Se5 Au6 138.572(12) . 7_575
Au5 Au6 Se5 Au6 -135.377(12) . 7_575
Au10 Au6 Se5 Au6 69.80(2) . 7_575
Au7 Au6 Se5 Au6 -59.82(2) . 7_575
Au13 Au6 Se5 Au6 5.14(2) . 7_575
C6 C1 C2 C3 -2.0(9) . .
P1 C1 C2 C3 172.4(5) . .
C1 C2 C3 C4 1.4(9) . .
C2 C3 C4 C5 0.8(9) . .
C3 C4 C5 C6 -2.3(9) . .
C4 C5 C6 C1 1.7(9) . .
C2 C1 C6 C5 0.5(9) . .
P1 C1 C6 C5 -173.8(5) . .
C12 C7 C8 C9 1.3(9) . .
P1 C7 C8 C9 179.8(5) . .
C7 C8 C9 C10 -1.0(10) . .
C8 C9 C10 C11 0.0(10) . .
C9 C10 C11 C12 0.8(10) . .
C8 C7 C12 C11 -0.5(9) . .
P1 C7 C12 C11 -179.0(5) . .
C10 C11 C12 C7 -0.5(9) . .
C18 C13 C14 C15 0.2(8) . .
P1 C13 C14 C15 -171.5(4) . .
C13 C14 C15 C16 0.1(8) . .
C14 C15 C16 C17 0.3(9) . .
C15 C16 C17 C18 -0.9(8) . .
C14 C13 C18 C17 -0.8(9) . .
P1 C13 C18 C17 170.9(5) . .
C16 C17 C18 C13 1.2(9) . .
C24 C19 C20 C21 2.9(9) . .
P2 C19 C20 C21 -179.6(4) . .
C19 C20 C21 C22 -3.8(9) . .
C20 C21 C22 C23 0.8(9) . .
C21 C22 C23 C24 2.8(9) . .
C20 C19 C24 C23 1.0(10) . .
P2 C19 C24 C23 -176.4(5) . .
C22 C23 C24 C19 -3.7(10) . .
C30 C25 C26 C27 -0.9(9) . .
P2 C25 C26 C27 -174.9(4) . .
C25 C26 C27 C28 2.2(8) . .
C26 C27 C28 C29 -0.8(9) . .
C27 C28 C29 C30 -2.0(9) . .
C28 C29 C30 C25 3.3(9) . .
C26 C25 C30 C29 -1.8(9) . .
P2 C25 C30 C29 172.1(5) . .
C36 C31 C32 C33 0.4(10) . .
P2 C31 C32 C33 179.8(5) . .
C31 C32 C33 C34 2.7(10) . .
C32 C33 C34 C35 -3.7(10) . .
C33 C34 C35 C36 1.7(10) . .
C32 C31 C36 C35 -2.5(10) . .
P2 C31 C36 C35 178.1(5) . .
C34 C35 C36 C31 1.4(10) . .
C42 C37 C38 C39 0.7(9) . .
P3 C37 C38 C39 177.6(5) . .
C37 C38 C39 C40 -0.8(10) . .
C38 C39 C40 C41 1.3(11) . .
C39 C40 C41 C42 -1.6(10) . .
C40 C41 C42 C37 1.5(9) . .
C38 C37 C42 C41 -1.1(9) . .
P3 C37 C42 C41 -177.8(4) . .
C48 C43 C44 C45 4.6(10) . .
P3 C43 C44 C45 178.6(5) . .
C43 C44 C45 C46 -1.3(9) . .
C44 C45 C46 C47 -3.1(9) . .
C45 C46 C47 C48 4.0(10) . .
C46 C47 C48 C43 -0.6(10) . .
C44 C43 C48 C47 -3.5(10) . .
P3 C43 C48 C47 -177.5(5) . .
C54 C49 C50 C51 1.3(8) . .
P3 C49 C50 C51 -175.5(4) . .
C49 C50 C51 C52 0.3(9) . .
C50 C51 C52 C53 -2.5(9) . .
C51 C52 C53 C54 2.8(9) . .
C52 C53 C54 C49 -1.1(10) . .
C50 C49 C54 C53 -0.9(9) . .
P3 C49 C54 C53 175.9(5) . .
C60 C55 C56 C57 -2.3(9) . .
P4 C55 C56 C57 176.7(5) . .
C55 C56 C57 C58 1.8(9) . .
C56 C57 C58 C59 -2.0(11) . .
C57 C58 C59 C60 2.6(10) . .
C56 C55 C60 C59 3.1(10) . .
P4 C55 C60 C59 -175.8(5) . .
C58 C59 C60 C55 -3.2(10) . .
C66 C61 C62 C63 2.4(9) . .
P4 C61 C62 C63 -179.6(4) . .
C61 C62 C63 C64 -2.6(8) . .
C62 C63 C64 C65 2.9(8) . .
C63 C64 C65 C66 -3.1(9) . .
C64 C65 C66 C61 3.1(11) . .
C62 C61 C66 C65 -2.8(10) . .
P4 C61 C66 C65 179.3(5) . .
C72 C67 C68 C69 1.6(9) . .
P4 C67 C68 C69 175.2(5) . .
C67 C68 C69 C70 -1.0(10) . .
C68 C69 C70 C71 1.4(10) . .
C69 C70 C71 C72 -2.5(10) . .
C70 C71 C72 C67 3.1(10) . .
C68 C67 C72 C71 -2.7(9) . .
P4 C67 C72 C71 -176.6(5) . .
C78 C73 C74 C75 2.2(8) . .
P5 C73 C74 C75 171.0(4) . .
C73 C74 C75 C76 1.5(8) . .
C74 C75 C76 C77 -5.3(8) . .
C75 C76 C77 C78 5.2(9) . .
C76 C77 C78 C73 -1.4(9) . .
C74 C73 C78 C77 -2.3(8) . .
P5 C73 C78 C77 -170.6(4) . .
C84 C79 C80 C81 0.0(10) . .
P5 C79 C80 C81 -173.4(5) . .
C79 C80 C81 C82 -0.5(10) . .
C80 C81 C82 C83 0.6(10) . .
C81 C82 C83 C84 -0.3(10) . .
C82 C83 C84 C79 -0.1(10) . .
C80 C79 C84 C83 0.3(10) . .
P5 C79 C84 C83 173.7(6) . .
C90 C85 C86 C87 2.0(9) . .
P5 C85 C86 C87 -178.4(5) . .
C85 C86 C87 C88 -3.0(9) . .
C86 C87 C88 C89 3.5(9) . .
C87 C88 C89 C90 -3.1(9) . .
C86 C85 C90 C89 -1.7(9) . .
P5 C85 C90 C89 178.7(5) . .
C88 C89 C90 C85 2.3(10) . .
Au10 Se1 C91 C96 -136.44(5) 7_575 .
Au10 Se1 C91 C96 136.44(5) . .
Au10 Se1 C91 C92 43.56(5) 7_575 .
Au10 Se1 C91 C92 -43.56(5) . .
C96 C91 C92 C93 0.000(4) . .
Se1 C91 C92 C93 180.000(2) . .
C91 C92 C93 C94 0.000(3) . .
C92 C93 C94 C95 0.000(4) . .
C93 C94 C95 C96 0.000(3) . .
C94 C95 C96 C91 0.000(3) . .
C92 C91 C96 C95 0.000(3) . .
Se1 C91 C96 C95 180.000(2) . .
Au9 Se2 C97 C98 138.96(3) . .
Au9 Se2 C97 C98 -138.95(3) 7_575 .
Au9 Se2 C97 C102 -41.04(3) . .
Au9 Se2 C97 C102 41.05(3) 7_575 .
C102 C97 C98 C99 0.000(3) . .
Se2 C97 C98 C99 180.000(2) . .
C97 C98 C99 C100 0.000(3) . .
C98 C99 C100 C101 0.000(3) . .
C99 C100 C101 C102 0.000(3) . .
C100 C101 C102 C97 0.000(3) . .
C98 C97 C102 C101 0.000(3) . .
Se2 C97 C102 C101 180.000(2) . .
Au8 Se3 C103 C104 -40.27(3) . .
Au8 Se3 C103 C104 40.27(3) 7_575 .
Au8 Se3 C103 C108 139.73(3) . .
Au8 Se3 C103 C108 -139.73(3) 7_575 .
C108 C103 C104 C105 0.000(2) . .
Se3 C103 C104 C105 180.000(2) . .
C103 C104 C105 C106 0.000(2) . .
C104 C105 C106 C107 0.000(2) . .
C105 C106 C107 C108 0.000(2) . .
C106 C107 C108 C103 0.000(2) . .
C104 C103 C108 C107 0.000(2) . .
Se3 C103 C108 C107 180.000(2) . .
Au7 Se4 C109 C114 138.51(6) . .
Au7 Se4 C109 C114 -138.51(6) 7_575 .
Au7 Se4 C109 C110 -41.49(6) . .
Au7 Se4 C109 C110 41.49(6) 7_575 .
C114 C109 C110 C111 0.000(3) . .
Se4 C109 C110 C111 180.000(2) . .
C109 C110 C111 C112 0.000(3) . .
C110 C111 C112 C113 0.000(3) . .
C111 C112 C113 C114 0.000(3) . .
C112 C113 C114 C109 0.000(3) . .
C110 C109 C114 C113 0.000(3) . .
Se4 C109 C114 C113 180.000(2) . .
Au6 Se5 C115 C120 -138.41(4) 7_575 .
Au6 Se5 C115 C120 138.41(4) . .
Au6 Se5 C115 C116 41.59(4) 7_575 .
Au6 Se5 C115 C116 -41.59(4) . .
C120 C115 C116 C117 0.000(3) . .
Se5 C115 C116 C117 180.000(2) . .
C115 C116 C117 C118 0.000(3) . .
C116 C117 C118 C119 0.000(3) . .
C117 C118 C119 C120 0.000(3) . .
C116 C115 C120 C119 0.000(3) . .
Se5 C115 C120 C119 180.000(2) . .
C118 C119 C120 C115 0.000(3) . .
C18 C13 P1 C7 -67.7(5) . .
C14 C13 P1 C7 103.9(5) . .
C18 C13 P1 C1 179.0(5) . .
C14 C13 P1 C1 -9.3(5) . .
C18 C13 P1 Au1 55.8(5) . .
C14 C13 P1 Au1 -132.5(4) . .
C8 C7 P1 C13 151.4(5) . .
C12 C7 P1 C13 -30.1(6) . .
C8 C7 P1 C1 -97.6(5) . .
C12 C7 P1 C1 80.9(5) . .
C8 C7 P1 Au1 25.8(5) . .
C12 C7 P1 Au1 -155.7(4) . .
C2 C1 P1 C13 -118.2(5) . .
C6 C1 P1 C13 56.1(6) . .
C2 C1 P1 C7 131.7(5) . .
C6 C1 P1 C7 -54.0(6) . .
C2 C1 P1 Au1 7.8(6) . .
C6 C1 P1 Au1 -178.0(5) . .
Au12 Au1 P1 C13 -56.4(7) . .
Au10 Au1 P1 C13 -54.8(2) . .
Au6 Au1 P1 C13 -124.5(2) . .
Au2 Au1 P1 C13 16.2(2) . .
Au5 Au1 P1 C13 165.0(2) . .
Au11 Au1 P1 C13 89.8(2) . .
Au12 Au1 P1 C7 62.4(7) . .
Au10 Au1 P1 C7 64.0(2) . .
Au6 Au1 P1 C7 -5.7(2) . .
Au2 Au1 P1 C7 135.0(2) . .
Au5 Au1 P1 C7 -76.2(2) . .
Au11 Au1 P1 C7 -151.40(19) . .
Au12 Au1 P1 C1 -176(10) . .
Au10 Au1 P1 C1 -174.5(2) . .
Au6 Au1 P1 C1 115.8(2) . .
Au2 Au1 P1 C1 -103.5(2) . .
Au5 Au1 P1 C1 45.3(2) . .
Au11 Au1 P1 C1 -29.9(2) . .
C26 C25 P2 C31 158.4(5) . .
C30 C25 P2 C31 -15.6(5) . .
C26 C25 P2 C19 -98.2(5) . .
C30 C25 P2 C19 87.8(5) . .
C26 C25 P2 Au2 24.6(5) . .
C30 C25 P2 Au2 -149.4(4) . .
C36 C31 P2 C25 -55.2(6) . .
C32 C31 P2 C25 125.4(6) . .
C36 C31 P2 C19 -161.0(5) . .
C32 C31 P2 C19 19.6(7) . .
C36 C31 P2 Au2 72.6(6) . .
C32 C31 P2 Au2 -106.8(6) . .
C24 C19 P2 C25 -12.4(6) . .
C20 C19 P2 C25 170.2(5) . .
C24 C19 P2 C31 88.6(6) . .
C20 C19 P2 C31 -88.8(5) . .
C24 C19 P2 Au2 -137.2(5) . .
C20 C19 P2 Au2 45.4(5) . .
Au12 Au2 P2 C25 -115.6(7) . .
Au9 Au2 P2 C25 59.4(2) . .
Au3 Au2 P2 C25 132.3(2) . .
Au10 Au2 P2 C25 -12.7(2) . .
Au1 Au2 P2 C25 -81.8(2) . .
Au11 Au2 P2 C25 -153.8(2) . .
Au12 Au2 P2 C31 124.2(7) . .
Au9 Au2 P2 C31 -60.7(3) . .
Au3 Au2 P2 C31 12.2(3) . .
Au10 Au2 P2 C31 -132.8(3) . .
Au1 Au2 P2 C31 158.1(3) . .
Au11 Au2 P2 C31 86.1(3) . .
Au12 Au2 P2 C19 2.7(7) . .
Au9 Au2 P2 C19 177.73(19) . .
Au3 Au2 P2 C19 -109.4(2) . .
Au10 Au2 P2 C19 105.6(2) . .
Au1 Au2 P2 C19 36.5(2) . .
Au11 Au2 P2 C19 -35.5(2) . .
C44 C43 P3 C49 -167.9(5) . .
C48 C43 P3 C49 5.9(6) . .
C44 C43 P3 C37 -58.6(6) . .
C48 C43 P3 C37 115.2(5) . .
C44 C43 P3 Au3 61.7(6) . .
C48 C43 P3 Au3 -124.5(5) . .
C54 C49 P3 C43 -65.0(5) . .
C50 C49 P3 C43 111.7(5) . .
C54 C49 P3 C37 -177.6(4) . .
C50 C49 P3 C37 -0.9(5) . .
C54 C49 P3 Au3 66.5(5) . .
C50 C49 P3 Au3 -116.8(4) . .
C38 C37 P3 C43 -179.3(4) . .
C42 C37 P3 C43 -2.5(6) . .
C38 C37 P3 C49 -69.7(4) . .
C42 C37 P3 C49 107.1(5) . .
C38 C37 P3 Au3 53.1(4) . .
C42 C37 P3 Au3 -130.1(5) . .
Au12 Au3 P3 C43 -96.0(15) . .
Au8 Au3 P3 C43 68.5(3) . .
Au9 Au3 P3 C43 -4.3(3) . .
Au4 Au3 P3 C43 140.1(3) . .
Au2 Au3 P3 C43 -73.7(3) . .
Au11 Au3 P3 C43 -145.8(3) . .
Au12 Au3 P3 C49 139.6(15) . .
Au8 Au3 P3 C49 -55.9(2) . .
Au9 Au3 P3 C49 -128.7(2) . .
Au4 Au3 P3 C49 15.7(2) . .
Au2 Au3 P3 C49 161.9(2) . .
Au11 Au3 P3 C49 89.8(2) . .
Au12 Au3 P3 C37 25.3(15) . .
Au8 Au3 P3 C37 -170.24(19) . .
Au9 Au3 P3 C37 116.93(19) . .
Au4 Au3 P3 C37 -98.64(19) . .
Au2 Au3 P3 C37 47.56(19) . .
Au11 Au3 P3 C37 -24.6(2) . .
C60 C55 P4 C61 -21.7(7) . .
C56 C55 P4 C61 159.3(5) . .
C60 C55 P4 C67 80.6(6) . .
C56 C55 P4 C67 -98.3(5) . .
C60 C55 P4 Au4 -143.0(6) . .
C56 C55 P4 Au4 38.0(5) . .
C66 C61 P4 C55 92.0(6) . .
C62 C61 P4 C55 -86.0(5) . .
C66 C61 P4 C67 -0.1(6) . .
C62 C61 P4 C67 -178.1(5) . .
C66 C61 P4 Au4 -145.9(5) . .
C62 C61 P4 Au4 36.1(5) . .
C68 C67 P4 C55 -16.1(6) . .
C72 C67 P4 C55 157.5(5) . .
C68 C67 P4 C61 87.1(6) . .
C72 C67 P4 C61 -99.4(5) . .
C68 C67 P4 Au4 -137.5(4) . .
C72 C67 P4 Au4 36.1(6) . .
Au12 Au4 P4 C55 -14.7(13) . .
Au7 Au4 P4 C55 -178.2(2) . .
Au8 Au4 P4 C55 107.6(2) . .
Au3 Au4 P4 C55 39.5(2) . .
Au5 Au4 P4 C55 -106.4(2) . .
Au11 Au4 P4 C55 -33.8(2) . .
Au12 Au4 P4 C61 -130.7(12) . .
Au7 Au4 P4 C61 65.8(2) . .
Au8 Au4 P4 C61 -8.4(2) . .
Au3 Au4 P4 C61 -76.5(2) . .
Au5 Au4 P4 C61 137.6(2) . .
Au11 Au4 P4 C61 -149.8(2) . .
Au12 Au4 P4 C67 97.0(12) . .
Au7 Au4 P4 C67 -66.5(3) . .
Au8 Au4 P4 C67 -140.6(3) . .
Au3 Au4 P4 C67 151.2(3) . .
Au5 Au4 P4 C67 5.4(3) . .
Au11 Au4 P4 C67 78.0(3) . .
C90 C85 P5 C79 -52.4(6) . .
C86 C85 P5 C79 128.0(5) . .
C90 C85 P5 C73 -171.7(5) . .
C86 C85 P5 C73 8.7(6) . .
C90 C85 P5 Au5 74.4(5) . .
C86 C85 P5 Au5 -105.2(5) . .
C80 C79 P5 C85 167.2(6) . .
C84 C79 P5 C85 -6.1(6) . .
C80 C79 P5 C73 -74.3(6) . .
C84 C79 P5 C73 112.4(5) . .
C80 C79 P5 Au5 40.8(6) . .
C84 C79 P5 Au5 -132.5(5) . .
C78 C73 P5 C85 71.3(6) . .
C74 C73 P5 C85 -96.9(5) . .
C78 C73 P5 C79 -40.4(6) . .
C74 C73 P5 C79 151.4(5) . .
C78 C73 P5 Au5 -165.2(5) . .
C74 C73 P5 Au5 26.6(5) . .
Au12 Au5 P5 C85 55.8(9) . .
Au6 Au5 P5 C85 -58.3(2) . .
Au7 Au5 P5 C85 -131.4(2) . .
Au1 Au5 P5 C85 12.4(2) . .
Au4 Au5 P5 C85 158.8(2) . .
Au11 Au5 P5 C85 85.2(2) . .
Au12 Au5 P5 C79 174(7) . .
Au6 Au5 P5 C79 59.8(2) . .
Au7 Au5 P5 C79 -13.3(2) . .
Au1 Au5 P5 C79 130.5(2) . .
Au4 Au5 P5 C79 -83.1(2) . .
Au11 Au5 P5 C79 -156.7(2) . .
Au12 Au5 P5 C73 -64.3(9) . .
Au6 Au5 P5 C73 -178.46(19) . .
Au7 Au5 P5 C73 108.45(19) . .
Au1 Au5 P5 C73 -107.73(19) . .
Au4 Au5 P5 C73 38.70(19) . .
Au11 Au5 P5 C73 -34.90(19) . .

loop_
_platon_squeeze_void_nr
_platon_squeeze_void_average_x
_platon_squeeze_void_average_y
_platon_squeeze_void_average_z
_platon_squeeze_void_volume
_platon_squeeze_void_count_electrons
_platon_squeeze_void_content
1 0.053 0.750 0.250 3738 171 ' '
2 0.103 0.250 0.750 3739 171 ' '
